data_1571996
loop_
_publ_author_name
'Ge, Rui'
'Cai, Ping-Wei'
'Sun, Cai'
'Sun, Yan-Qiong'
'Li, Xin-Xiong'
'Zheng, Shou-Tian'

_publ_section_title
;
 Development of non-closed silver clusters by
 transition-metal-coordination-cluster substituted polyoxometalate
 templates.
;
_journal_issue 31
_journal_name_full 'Chemical science'
_journal_page_first 12543
_journal_page_last 12549
_journal_paper_doi 10.1039/d4sc01502a
_journal_volume 15
_journal_year 2024
_chemical_formula_moiety 'C140 H213 Ag37 N3 O83 Si2 W20 Zn5, 2(C2 H3 N), 30[CH3CN]'
_chemical_formula_sum 'C204 H309 Ag37 N35 O83 Si2 W20 Zn5'
_chemical_formula_weight 12631.06
_space_group_crystal_system triclinic
_space_group_IT_number 2
_space_group_name_Hall '-P 1'
_space_group_name_H-M_alt 'P -1'
_atom_sites_solution_hydrogens mixed
_audit_creation_date 2024-06-19
_audit_creation_method
;
Olex2 1.5
(compiled 2022.04.07 svn.rca3783a0 for OlexSys, GUI svn.r6498)
;
_audit_update_record
;
2024-06-19 deposited with the CCDC.	2024-06-24 downloaded from the CCDC.
;
_cell_angle_alpha 76.713(3)
_cell_angle_beta 81.315(2)
_cell_angle_gamma 83.548(3)
_cell_formula_units_Z 2
_cell_length_a 21.433(2)
_cell_length_b 25.176(2)
_cell_length_c 27.986(2)
_cell_measurement_reflns_used 9996
_cell_measurement_temperature 150(2)
_cell_measurement_theta_max 25.256
_cell_measurement_theta_min 2.287
_cell_volume 14481(2)
_computing_cell_refinement 'Bruker SMART'
_computing_data_collection 'Bruker SMART'
_computing_data_reduction 'Bruker SMART'
_computing_molecular_graphics 'Olex2 1.5 (Dolomanov et al., 2009)'
_computing_publication_material 'Olex2 1.5 (Dolomanov et al., 2009)'
_computing_structure_refinement 'SHELXL 2018/3 (Sheldrick, 2015)'
_computing_structure_solution 'SHELXS-97(Sheldrick, 2008)'
_diffrn_ambient_temperature 150.00
_diffrn_measured_fraction_theta_full 0.960
_diffrn_measured_fraction_theta_max 0.931
_diffrn_measurement_device_type 'Bruker duo apex2'
_diffrn_measurement_method 'phi and omega scans'
_diffrn_radiation_type MoK\a
_diffrn_radiation_wavelength 0.71073
_diffrn_reflns_av_R_equivalents 0.0722
_diffrn_reflns_av_unetI/netI 0.0407
_diffrn_reflns_Laue_measured_fraction_full 0.960
_diffrn_reflns_Laue_measured_fraction_max 0.931
_diffrn_reflns_limit_h_max 25
_diffrn_reflns_limit_h_min -25
_diffrn_reflns_limit_k_max 30
_diffrn_reflns_limit_k_min -30
_diffrn_reflns_limit_l_max 33
_diffrn_reflns_limit_l_min -33
_diffrn_reflns_number 522688
_diffrn_reflns_point_group_measured_fraction_full 0.960
_diffrn_reflns_point_group_measured_fraction_max 0.931
_diffrn_reflns_theta_full 25.242
_diffrn_reflns_theta_max 25.604
_diffrn_reflns_theta_min 1.929
_diffrn_source_current 1.4
_diffrn_source_power 0.07
_diffrn_source_voltage 50.0
_exptl_absorpt_coefficient_mu 10.828
_exptl_absorpt_correction_T_max 0.7452
_exptl_absorpt_correction_T_min 0.3748
_exptl_absorpt_correction_type multi-scan
_exptl_absorpt_process_details SADABS
_exptl_crystal_colour colourless
_exptl_crystal_colour_primary colourless
_exptl_crystal_density_diffrn 2.897
_exptl_crystal_density_meas ?
_exptl_crystal_description block
_exptl_crystal_F_000 11678
_exptl_crystal_size_max 0.25
_exptl_crystal_size_mid 0.22
_exptl_crystal_size_min 0.19
_refine_diff_density_max 4.080
_refine_diff_density_min -4.958
_refine_diff_density_rms 0.334
_refine_ls_extinction_method none
_refine_ls_goodness_of_fit_ref 1.040
_refine_ls_hydrogen_treatment constr
_refine_ls_matrix_type full
_refine_ls_number_parameters 2691
_refine_ls_number_reflns 50744
_refine_ls_number_restraints 6163
_refine_ls_restrained_S_all 0.987
_refine_ls_R_factor_all 0.1118
_refine_ls_R_factor_gt 0.0862
_refine_ls_shift/su_max 0.002
_refine_ls_shift/su_mean 0.000
_refine_ls_structure_factor_coef Fsqd
_refine_ls_weighting_details 'w=1/[\s^2^(Fo^2^)+(0.0360P)^2^+1153.0521P] where P=(Fo^2^+2Fc^2^)/3'
_refine_ls_weighting_scheme calc
_refine_ls_wR_factor_gt 0.1773
_refine_ls_wR_factor_ref 0.1937
_reflns_Friedel_coverage 0.000
_reflns_number_gt 39300
_reflns_number_total 50744
_reflns_threshold_expression 'I > 2\s(I)'
_cod_data_source_file d4sc01502a2.cif
_cod_data_source_block ag37-zn_sq_sq_sq
_cod_depositor_comments
;
The following automatic conversions were performed:

data item '_exptl_crystal_density_meas' value 'not measured' was
changed to '?' -- the value is perceived as not measured.

Automatic conversion script
Id: cif_fix_values 8170 2020-07-09 18:12:32Z antanas 

 Adding full bibliography for 1571992--1571998.cif.
;
_cod_database_code 1571996
_shelx_shelxl_version_number 2018/3
_shelx_space_group_comment
;
The symmetry employed for this shelxl refinement is uniquely defined
by the following loop, which should always be used as a source of
symmetry information in preference to the above space-group names.
They are only intended as comments.
;
_shelx_estimated_absorpt_t_max 0.233
_shelx_estimated_absorpt_t_min 0.173
_olex2_refinement_description
;
1. Fixed Uiso
 At 1.2 times of:
  All O(H) groups
 At 1.5 times of:
  All C(H,H,H) groups
2. Restrained distances
 C75-C77
 1.54 with sigma of 0.01
 C75-C76
 1.54 with sigma of 0.01
 C93-C95
 1.54 with sigma of 0.01
 C69-C71
 1.54 with sigma of 0.01
 C107-C108
 2.53 with sigma of 0.01
 C123-C125
 1.54 with sigma of 0.01
 C123-C124
 1.54 with sigma of 0.01
 C123-C126
 1.54 with sigma of 0.01
 C99-C101
 1.54 with sigma of 0.01
 C125-C124
 2.53 with sigma of 0.01
 C125-C126
 2.53 with sigma of 0.01
 C124-C126
 2.53 with sigma of 0.01
 C117-C119
 1.54 with sigma of 0.01
 C89-C88
 2.53 with sigma of 0.01
 C89-C90
 2.53 with sigma of 0.01
 C88-C90
 2.53 with sigma of 0.01
 C9-C12
 1.54 with sigma of 0.01
 C9-C10
 1.54 with sigma of 0.01
 C9-C11
 1.54 with sigma of 0.01
 C12-C10
 2.53 with sigma of 0.01
 C12-C11
 2.53 with sigma of 0.01
 C10-C11
 2.53 with sigma of 0.01
 C27-C30
 1.54 with sigma of 0.01
 C27-C29
 1.54 with sigma of 0.01
 C104-C105
 1.54 with sigma of 0.01
 C100-C102
 2.53 with sigma of 0.01
 C100-C101
 2.53 with sigma of 0.01
 C102-C101
 2.53 with sigma of 0.01
 C52-C51
 1.54 with sigma of 0.01
 C51-C54
 1.54 with sigma of 0.01
 C51-C53
 1.54 with sigma of 0.01
 C27-C28
 1.54 with sigma of 0.01
 C57-C58
 1.54 with sigma of 0.01
 C26-C27
 1.54 with sigma of 0.01
 C2-C1
 1.2 with sigma of 0.01
 C2-C3
 1.54 with sigma of 0.01
 C20-C21
 1.54 with sigma of 0.01
 C22-C21
 1.54 with sigma of 0.01
 C23-C21
 1.54 with sigma of 0.01
 C24-C21
 1.54 with sigma of 0.01
 C45-C47
 1.54 with sigma of 0.01
 C55-C56
 1.3 with sigma of 0.01
 C68-C67
 1.3 with sigma of 0.01
 C98-C97
 1.3 with sigma of 0.01
 C62-C61
 1.3 with sigma of 0.01
 C79-C80
 1.3 with sigma of 0.01
 C37-C38
 1.3 with sigma of 0.01
 C103-C104
 1.3 with sigma of 0.01
 C1-Ag3A
 2.5 with sigma of 0.01
3. Uiso/Uaniso restraints and constraints
C93 \\sim C64 \\sim C8 \\sim C71 \\sim C34 \\sim C36 \\sim C17 \\sim C55 \\sim
C11 \\sim C108 \\sim C3 \\sim C6 \\sim C98 \\sim C95 \\sim C4 \\sim C5 \\sim
C124 \\sim C56 \\sim C57 \\sim C27 \\sim C30 \\sim C51 \\sim C54 \\sim C28
\\sim C143 \\sim C144 \\sim C53 \\sim C7 \\sim C85 \\sim C129 \\sim C128 \\sim
C31 \\sim C73 \\sim C77 \\sim C25 \\sim C97 \\sim C79 \\sim C67 \\sim C127
\\sim C91 \\sim C116 \\sim C131 \\sim C32 \\sim C92 \\sim C115 \\sim C74 \\sim
C76 \\sim C33 \\sim C109 \\sim C15 \\sim C80 \\sim C75 \\sim C37 \\sim C18
\\sim C130 \\sim C38 \\sim C39 \\sim C13 \\sim C29 \\sim C9 \\sim C135 \\sim
C70 \\sim C43 \\sim C65 \\sim C90 \\sim C45 \\sim C19 \\sim C107 \\sim C14
\\sim C62 \\sim C133 \\sim C78 \\sim C81 \\sim C94 \\sim C44 \\sim C132 \\sim
C136 \\sim C16 \\sim C49 \\sim C134 \\sim C59 \\sim C122 \\sim C61 \\sim C86
\\sim C26 \\sim C111 \\sim C117 \\sim C125 \\sim C40 \\sim C20 \\sim C96 \\sim
C69 \\sim C121 \\sim C35 \\sim C66 \\sim C60 \\sim C88 \\sim C110 \\sim C50
\\sim C83 \\sim C63 \\sim C52 \\sim C119 \\sim C84 \\sim C87 \\sim C114 \\sim
C10 \\sim C42 \\sim C113 \\sim C72 \\sim C126 \\sim C82 \\sim C112 \\sim C101
\\sim C47 \\sim C12 \\sim C123 \\sim C41 \\sim C120 \\sim C100 \\sim C46 \\sim
C89 \\sim C48 \\sim C58 \\sim C118 \\sim C102 \\sim C99 \\sim C68 \\sim C1
\\sim C22 \\sim C105 \\sim C106 \\sim C104 \\sim C141 \\sim C142 \\sim C24
\\sim C23 \\sim C21 \\sim C2 \\sim C103 \\sim C137 \\sim C138 \\sim C139 \\sim
C140: within 4A with sigma of 0.01 and sigma for terminal atoms of 0.02 within
4A
Uanis(C1) \\sim Ueq, Uanis(C19) \\sim Ueq, Uanis(N2) \\sim Ueq: with sigma of
0.01 and sigma for terminal atoms of 0.02
4. Rigid body (RIGU) restrains
 All non-hydrogen atoms
 with sigma for 1-2 distances of 0.004 and sigma for 1-3 distances of 0.004
5. Others
 Sof(Ag1A)=1-FVAR(1)
 Sof(Ag32)=FVAR(1)
 Sof(Ag2A)=1-FVAR(2)
 Sof(Ag31)=FVAR(2)
 Sof(Ag3A)=1-FVAR(3)
 Sof(Ag1)=FVAR(3)
 Sof(Ag4A)=1-FVAR(4)
 Sof(Ag9)=FVAR(4)
 Sof(Ag5A)=1-FVAR(5)
 Sof(Ag7)=FVAR(5)
6.a Riding coordinates:
 C144(H14D,H14E,H14F), C140(H14A,H14B,H14C)
6.b Ternary CH refined with riding coordinates:
 O6(H6), O7(H7), O5(H5)
6.c Me refined with riding coordinates:
 C64(H64A,H64B,H64C), C71(H71A,H71B,H71C), C34(H34A,H34B,H34C), C36(H36A,H36B,
 H36C), C17(H17A,H17B,H17C), C11(H11A,H11B,H11C), C108(H10A,H10B,H10C), C6(H6A,
 H6B,H6C), C95(H95A,H95B,H95C), C4(H4A,H4B,H4C), C5(H5A,H5B,H5C), C124(H12A,
 H12B,H12C), C30(H30A,H30B,H30C), C54(H54A,H54B,H54C), C28(H28A,H28B,H28C),
 C53(H53A,H53B,H53C), C77(H77A,H77B,H77C), C131(H13A,H13B,H13C), C76(H76A,H76B,
 H76C), C18(H18A,H18B,H18C), C130(H13D,H13E,H13F), C70(H70A,H70B,H70C),
 C65(H65A,H65B,H65C), C90(H90A,H90B,H90C), C107(H10D,H10E,H10F), C78(H78A,H78B,
 H78C), C94(H94A,H94B,H94C), C132(H13G,H13H,H13I), C136(H13J,H13K,H13L),
 C16(H16A,H16B,H16C), C134(H13M,H13N,H13O), C59(H59A,H59B,H59C), C125(H12D,H12E,
 H12F), C40(H40A,H40B,H40C), C96(H96A,H96B,H96C), C35(H35A,H35B,H35C), C66(H66A,
 H66B,H66C), C60(H60A,H60B,H60C), C88(H88A,H88B,H88C), C83(H83A,H83B,H83C),
 C52(H52A,H52B,H52C), C119(H11D,H11E,H11F), C84(H84A,H84B,H84C), C114(H11G,H11H,
 H11I), C10(H10G,H10H,H10I), C42(H42A,H42B,H42C), C113(H11J,H11K,H11L),
 C72(H72A,H72B,H72C), C126(H12G,H12H,H12I), C82(H82A,H82B,H82C), C112(H11M,H11N,
 H11O), C101(H10J,H10K,H10L), C47(H47A,H47B,H47C), C12(H12J,H12K,H12L),
 C41(H41A,H41B,H41C), C120(H12M,H12N,H12O), C100(H10M,H10N,H10O), C46(H46A,H46B,
 H46C), C89(H89A,H89B,H89C), C48(H48A,H48B,H48C), C58(H58A,H58B,H58C),
 C118(H11P,H11Q,H11R), C102(H10P,H10Q,H10R), C22(H22A,H22B,H22C), C106(H10S,
 H10T,H10U), C142(H14G,H14H,H14I), C24(H24A,H24B,H24C), C23(H23A,H23B,H23C),
 C138(H13P,H13Q,H13R)
6.d Idealised Me refined as rotating group:
 C29(H29A,H29B,H29C)
;
_platon_squeeze_special_details
;
A solvent mask was calculated and 1327 electrons were 
found in a volume of 3712\%A^3^ in 1 void per unit cell. 
This is consistent with the presence of 
30[CH3CN] per Asymmetric Unit 
which account for 1320 electrons 
per unit cell.
;
_platon_squeeze_void_probe_radius 1.20
_olex2_submission_special_instructions 'No special instructions were received'

loop_
_space_group_symop_operation_xyz
'x, y, z'
'-x, -y, -z'

loop_
_atom_site_label
_atom_site_type_symbol
_atom_site_fract_x
_atom_site_fract_y
_atom_site_fract_z
_atom_site_U_iso_or_equiv
_atom_site_adp_type
_atom_site_occupancy
_atom_site_site_symmetry_order
_atom_site_calc_flag
_atom_site_refinement_flags_posn
_atom_site_refinement_flags_adp
_atom_site_refinement_flags_occupancy
_atom_site_disorder_assembly
_atom_site_disorder_group
W1 W 0.67646(4) 0.38930(3) 0.45680(3) 0.03463(18) Uani 1 1 d . . . . .
W2 W 0.87515(4) 0.68905(3) 0.23404(4) 0.0453(2) Uani 1 1 d . . . . .
W3 W 0.82554(4) 0.41150(3) 0.40479(3) 0.0382(2) Uani 1 1 d . . . . .
W4 W 0.68129(4) 0.27108(3) 0.39784(4) 0.0442(2) Uani 1 1 d . . . . .
W5 W 0.70837(4) 0.51366(3) 0.38548(3) 0.03129(17) Uani 1 1 d . . . . .
W6 W 0.55440(4) 0.38404(3) 0.37720(3) 0.0398(2) Uani 1 1 d . . . . .
W7 W 0.75839(4) 0.80298(4) 0.09710(4) 0.0613(3) Uani 1 1 d . . . . .
W8 W 0.57839(4) 0.83947(4) 0.22747(4) 0.0580(3) Uani 1 1 d . . . . .
W9 W 0.76957(4) 0.65856(4) 0.17058(3) 0.0436(2) Uani 1 1 d . . . . .
W10 W 0.75964(5) 0.42392(4) 0.19663(3) 0.0487(2) Uani 1 1 d . . . . .
W11 W 0.58954(4) 0.50615(3) 0.30394(3) 0.03442(18) Uani 1 1 d . . . . .
W12 W 0.83823(4) 0.80524(3) 0.29851(4) 0.0536(3) Uani 1 1 d . . . . .
W13 W 0.87049(4) 0.42974(3) 0.26716(3) 0.0438(2) Uani 1 1 d . . . . .
W14 W 0.86562(4) 0.83460(4) 0.15973(4) 0.0607(3) Uani 1 1 d . . . . .
W15 W 0.72153(5) 0.28611(4) 0.27483(4) 0.0539(3) Uani 1 1 d . . . . .
W16 W 0.72300(5) 0.90646(4) 0.15615(5) 0.0714(4) Uani 1 1 d . . . . .
W17 W 0.69922(4) 0.87556(3) 0.29497(5) 0.0610(3) Uani 1 1 d . . . . .
W18 W 0.61192(4) 0.73789(4) 0.16750(4) 0.0514(3) Uani 1 1 d . . . . .
W19 W 0.83115(5) 0.29348(3) 0.34627(4) 0.0490(2) Uani 1 1 d . . . . .
W20 W 0.59414(5) 0.39690(4) 0.25408(4) 0.0485(2) Uani 1 1 d . . . . .
Ag34 Ag 0.86686(7) 0.54010(6) 0.32823(7) 0.0494(4) Uani 1 1 d . . . . .
Ag16 Ag 1.01715(8) 0.75863(8) 0.17292(9) 0.0632(5) Uani 1 1 d . . . . .
Ag35 Ag 0.43819(8) 0.74557(7) 0.31086(8) 0.0554(5) Uani 1 1 d . . . . .
Ag37 Ag 0.40123(9) 0.86118(8) 0.24744(8) 0.0647(6) Uani 1 1 d . . . . .
Ag18 Ag 0.91015(8) 0.72451(8) 0.09537(7) 0.0576(5) Uani 1 1 d . . . . .
Ag4 Ag 0.49349(8) 0.64003(7) 0.24416(7) 0.0557(5) Uani 1 1 d . . . . .
Ag30 Ag 0.65221(9) 0.54595(8) 0.18027(6) 0.0515(4) Uani 1 1 d . . . . .
Ag27 Ag 0.60322(10) 0.88320(12) 0.08957(10) 0.1073(11) Uani 1 1 d . . . . .
Ag6 Ag 0.84229(10) 0.94881(7) 0.21715(12) 0.0877(9) Uani 1 1 d . . . . .
Ag13 Ag 0.99309(9) 0.86129(8) 0.22420(9) 0.0692(6) Uani 1 1 d . . . . .
Ag11 Ag 0.74277(9) 0.81578(7) 0.44215(9) 0.0651(6) Uani 1 1 d . . . . .
Ag20 Ag 0.79210(10) 0.69131(11) 0.02884(8) 0.0789(7) Uani 1 1 d . . . . .
Ag8 Ag 0.67755(11) 1.01693(9) 0.22003(14) 0.1153(13) Uani 1 1 d . . . . .
Ag22 Ag 0.53711(10) 0.59668(10) 0.14322(9) 0.0743(6) Uani 1 1 d . . . . .
Ag17 Ag 1.00787(9) 0.64864(8) 0.14293(9) 0.0656(6) Uani 1 1 d . . . . .
Ag23 Ag 0.45655(11) 0.69750(10) 0.13011(8) 0.0796(7) Uani 1 1 d . . . . .
Ag36 Ag 0.46851(9) 0.85010(8) 0.33926(8) 0.0641(5) Uani 1 1 d . . . . .
Ag14 Ag 0.99055(10) 0.73869(8) 0.30755(9) 0.0763(7) Uani 1 1 d . . . . .
Ag12 Ag 0.87748(10) 0.72688(9) 0.41784(11) 0.0834(8) Uani 1 1 d . . . . .
Ag2 Ag 0.71825(12) 0.93198(9) 0.41294(11) 0.0860(8) Uani 1 1 d . . . . .
Ag31 Ag 0.82370(12) 0.52881(11) 0.11589(10) 0.0713(9) Uani 0.835(5) 1 d . . P A 1
Ag25 Ag 0.47357(10) 0.92127(10) 0.13434(11) 0.1034(11) Uani 1 1 d . . . . .
Ag19 Ag 0.91146(10) 0.61108(10) 0.07309(8) 0.0719(6) Uani 1 1 d . . . . .
Ag3 Ag 0.88120(12) 0.84859(9) 0.41211(12) 0.0979(10) Uani 1 1 d . . . . .
Ag15 Ag 0.94862(11) 0.62191(10) 0.34972(11) 0.0861(8) Uani 1 1 d . . . . .
Ag24 Ag 0.42463(13) 0.81545(11) 0.14218(11) 0.0996(10) Uani 1 1 d . . . . .
Ag10 Ag 0.58927(10) 0.88554(9) 0.39563(10) 0.0784(7) Uani 1 1 d . . . . .
Ag29 Ag 0.52020(11) 0.81660(13) 0.05762(10) 0.1080(12) Uani 1 1 d . . . . .
Ag26 Ag 0.57285(12) 0.99055(11) 0.16128(13) 0.1205(13) Uani 1 1 d . . . . .
Ag7 Ag 0.77472(17) 1.00123(11) 0.28801(17) 0.0647(15) Uani 0.689(10) 1 d . . P B 1
Ag9 Ag 0.55329(15) 0.95911(13) 0.28735(17) 0.0763(16) Uani 0.739(10) 1 d . . P B 1
Ag33 Ag 0.98926(10) 0.55564(9) 0.25727(10) 0.0798(7) Uani 1 1 d . . . . .
Ag1 Ag 0.84588(14) 0.96721(12) 0.37470(15) 0.0743(14) Uani 0.729(8) 1 d . . P B 1
Ag5 Ag 0.93277(12) 0.92928(11) 0.29501(13) 0.0979(9) Uani 1 1 d . . . . .
Ag21 Ag 0.66976(12) 0.62670(12) 0.08237(9) 0.0896(8) Uani 1 1 d . . . . .
Ag28 Ag 0.65484(11) 0.77150(16) 0.02618(9) 0.1125(12) Uani 1 1 d . . . . .
Zn1 Zn 0.71087(11) 0.74854(9) 0.35813(11) 0.0471(7) Uani 1 1 d . . . . .
Zn2 Zn 0.59597(11) 0.71209(9) 0.28813(10) 0.0438(6) Uani 1 1 d . . . . .
Zn3 Zn 0.74685(10) 0.63431(9) 0.29348(9) 0.0388(6) Uani 1 1 d . . . . .
Zn4 Zn 0.64365(10) 0.64844(9) 0.38184(9) 0.0387(6) Uani 1 1 d . . . . .
Zn5 Zn 0.75564(11) 0.52357(9) 0.25540(9) 0.0389(5) Uani 1 1 d . . . . .
Si1 Si 0.7319(2) 0.7718(2) 0.2281(2) 0.0330(12) Uani 1 1 d . . . . .
Si2 Si 0.7145(3) 0.4036(2) 0.3256(2) 0.0340(12) Uani 1 1 d . . . . .
O78 O 0.3328(10) 0.7418(10) 0.1980(8) 0.090(6) Uani 1 1 d . . . . .
O79 O 0.3528(9) 0.6983(8) 0.2701(7) 0.082(6) Uani 1 1 d . . . . .
O80 O 0.4237(7) 0.7473(7) 0.2219(7) 0.065(4) Uani 1 1 d . . . . .
O22 O 0.7547(6) 0.6064(5) 0.2270(5) 0.039(3) Uani 1 1 d . . . . .
O39 O 0.7998(7) 0.7703(6) 0.3575(6) 0.052(3) Uani 1 1 d . . . . .
O38 O 0.9059(7) 0.8219(6) 0.3160(7) 0.061(4) Uani 1 1 d . . . . .
O8 O 0.6576(6) 0.5295(5) 0.2611(5) 0.035(3) Uani 1 1 d . . . . .
O1 O 0.5540(6) 0.6229(5) 0.3932(5) 0.038(3) Uani 1 1 d . . . . .
O81 O 0.7784(6) 0.6209(6) 0.1256(5) 0.047(3) Uani 1 1 d . . . . .
O24 O 0.8427(6) 0.6345(5) 0.2818(5) 0.040(3) Uani 1 1 d . . . . .
O59 O 0.6010(6) 0.3979(5) 0.4249(5) 0.035(3) Uani 1 1 d . . . . .
O46 O 0.5347(6) 0.4603(5) 0.3561(5) 0.038(3) Uani 1 1 d . . . . .
O9 O 0.7536(6) 0.5430(5) 0.3243(5) 0.033(2) Uani 1 1 d . . . . .
O6 O 0.6261(6) 0.7293(5) 0.3454(5) 0.041(3) Uani 1 1 d . . . . .
H6 H 0.590674 0.747768 0.364873 0.050 Uiso 1 1 calc R U . . .
O7 O 0.6537(6) 0.6428(5) 0.3039(5) 0.035(3) Uani 1 1 d . . . . .
H7 H 0.634527 0.609972 0.299644 0.042 Uiso 1 1 calc R U . . .
O3 O 0.6344(7) 0.6650(6) 0.4514(6) 0.048(3) Uani 1 1 d . . . . .
O42 O 0.6911(6) 0.5713(5) 0.4089(5) 0.040(3) Uani 1 1 d . . . . .
O71 O 0.7613(6) 0.4341(5) 0.2773(5) 0.039(3) Uani 1 1 d . . . . .
O45 O 0.6358(6) 0.5121(5) 0.3576(5) 0.035(3) Uani 1 1 d . . . . .
O19 O 0.8580(6) 0.6564(5) 0.1812(5) 0.043(3) Uani 1 1 d . . . . .
O60 O 0.6812(8) 0.2473(6) 0.3390(6) 0.056(3) Uani 1 1 d . . . . .
O20 O 0.6849(6) 0.6846(6) 0.1697(5) 0.047(3) Uani 1 1 d . . . . .
O58 O 0.6738(6) 0.4659(5) 0.4483(4) 0.030(2) Uani 1 1 d . . . . .
O75 O 0.5631(6) 0.4725(5) 0.2577(5) 0.040(3) Uani 1 1 d . . . . .
O69 O 0.7269(6) 0.4246(5) 0.3744(5) 0.032(2) Uani 1 1 d . . . . .
O2 O 0.5141(6) 0.6750(5) 0.3283(5) 0.040(3) Uani 1 1 d . . . . .
O11 O 0.6559(6) 0.7679(5) 0.2263(5) 0.043(3) Uani 1 1 d . . . . .
O57 O 0.6464(6) 0.3714(5) 0.5178(5) 0.039(3) Uani 1 1 d . . . . .
O68 O 0.6404(6) 0.4178(5) 0.3175(5) 0.037(2) Uani 1 1 d . . . . .
O53 O 0.8620(7) 0.3514(6) 0.2967(6) 0.052(3) Uani 1 1 d . . . . .
O18 O 0.8666(6) 0.7392(5) 0.2762(6) 0.044(3) Uani 1 1 d . . . . .
O76 O 0.8515(7) 0.5030(5) 0.2484(5) 0.045(3) Uani 1 1 d . . . . .
O10 O 0.5718(6) 0.6996(6) 0.2237(5) 0.047(3) Uani 1 1 d . . . . .
O12 O 0.7432(6) 0.7948(5) 0.2754(6) 0.044(3) Uani 1 1 d . . . . .
O5 O 0.7381(6) 0.6696(5) 0.3517(6) 0.043(3) Uani 1 1 d . . . . .
H5 H 0.769218 0.651772 0.375045 0.052 Uiso 1 1 calc R U . . .
O25 O 0.7868(7) 0.7285(6) 0.1230(6) 0.058(4) Uani 1 1 d . . . . .
O37 O 0.6798(7) 0.8315(5) 0.3552(7) 0.061(4) Uani 1 1 d . . . . .
O82 O 0.7558(7) 0.4992(6) 0.1874(5) 0.050(3) Uani 1 1 d . . . . .
O56 O 0.6058(7) 0.3155(5) 0.3840(5) 0.042(3) Uani 1 1 d . . . . .
O13 O 0.7694(6) 0.7111(5) 0.2288(5) 0.040(3) Uani 1 1 d . . . . .
O61 O 0.7693(7) 0.2517(5) 0.3958(6) 0.049(3) Uani 1 1 d . . . . .
O34 O 0.5634(7) 0.8043(6) 0.1726(6) 0.051(3) Uani 1 1 d . . . . .
O21 O 0.5752(7) 0.7228(7) 0.1215(5) 0.059(4) Uani 1 1 d . . . . .
O67 O 0.8018(8) 0.2614(5) 0.2967(6) 0.054(3) Uani 1 1 d . . . . .
O66 O 0.7306(7) 0.3370(5) 0.3341(5) 0.043(3) Uani 1 1 d . . . . .
O63 O 0.8912(6) 0.4084(6) 0.4330(6) 0.047(3) Uani 1 1 d . . . . .
O43 O 0.5404(6) 0.5659(5) 0.2981(5) 0.039(3) Uani 1 1 d . . . . .
O15 O 0.5404(7) 0.7881(6) 0.2750(6) 0.054(3) Uani 1 1 d . . . . .
O4 O 0.6960(7) 0.7342(5) 0.4347(6) 0.049(3) Uani 1 1 d . . . . .
O64 O 0.8988(8) 0.2517(6) 0.3565(7) 0.062(4) Uani 1 1 d . . . . .
O23 O 0.9550(6) 0.6694(5) 0.2316(6) 0.052(4) Uani 1 1 d . . . . .
O48 O 0.5365(7) 0.3749(6) 0.3155(6) 0.047(3) Uani 1 1 d . . . . .
O44 O 0.7907(6) 0.4848(5) 0.4073(5) 0.035(3) Uani 1 1 d . . . . .
O62 O 0.7656(6) 0.3865(5) 0.4621(5) 0.037(3) Uani 1 1 d . . . . .
O27 O 0.8560(7) 0.8400(6) 0.2248(7) 0.060(3) Uani 1 1 d . . . . .
O70 O 0.6688(7) 0.4244(6) 0.2133(5) 0.051(3) Uani 1 1 d . . . . .
O51 O 0.7197(10) 0.2399(7) 0.2377(7) 0.074(5) Uani 1 1 d . . . . .
O54 O 0.8303(7) 0.3386(5) 0.3915(5) 0.043(3) Uani 1 1 d . . . . .
O30 O 0.8837(7) 0.7586(6) 0.1803(6) 0.054(4) Uani 1 1 d . . . . .
O73 O 0.8477(8) 0.4172(6) 0.2083(5) 0.052(3) Uani 1 1 d . . . . .
O33 O 0.6744(7) 0.7848(6) 0.1205(6) 0.061(4) Uani 1 1 d . . . . .
O50 O 0.6402(8) 0.3278(6) 0.2688(6) 0.054(3) Uani 1 1 d . . . . .
O47 O 0.4869(7) 0.3641(6) 0.4134(5) 0.044(3) Uani 1 1 d . . . . .
O72 O 0.8577(6) 0.4346(5) 0.3363(5) 0.042(3) Uani 1 1 d . . . . .
O36 O 0.7259(7) 0.9052(6) 0.2231(7) 0.065(4) Uani 1 1 d . . . . .
O14 O 0.7601(7) 0.8144(5) 0.1769(6) 0.056(3) Uani 1 1 d . . . . .
O35 O 0.7038(7) 0.9746(6) 0.1324(8) 0.073(5) Uani 1 1 d . . . . .
O55 O 0.6901(6) 0.3198(5) 0.4388(5) 0.039(3) Uani 1 1 d . . . . .
O49 O 0.5494(9) 0.3872(7) 0.2117(6) 0.063(4) Uani 1 1 d . . . . .
O52 O 0.7579(8) 0.3464(7) 0.2290(6) 0.058(3) Uani 1 1 d . . . . .
O74 O 0.7688(9) 0.4165(8) 0.1371(6) 0.069(5) Uani 1 1 d . . . . .
O32 O 0.7307(7) 0.8782(7) 0.0958(6) 0.070(4) Uani 1 1 d . . . . .
O17 O 0.7878(7) 0.8739(5) 0.3030(7) 0.055(4) Uani 1 1 d . . . . .
O29 O 0.9410(7) 0.8568(6) 0.1394(8) 0.074(5) Uani 1 1 d . . . . .
O28 O 0.8160(7) 0.9046(6) 0.1460(7) 0.074(4) Uani 1 1 d . . . . .
O26 O 0.8431(8) 0.8233(7) 0.0983(6) 0.069(4) Uani 1 1 d . . . . .
O65 O 0.6526(8) 0.2175(6) 0.4418(6) 0.055(4) Uani 1 1 d . . . . .
O83 O 0.6426(7) 0.8801(5) 0.1726(7) 0.062(4) Uani 1 1 d . . . . .
O41 O 0.6752(8) 0.9399(6) 0.3098(8) 0.075(5) Uani 1 1 d . . . . .
O40 O 0.5175(7) 0.8916(6) 0.2243(7) 0.067(5) Uani 1 1 d . . . . .
O77 O 0.9513(7) 0.4269(6) 0.2530(6) 0.059(4) Uani 1 1 d . . . . .
N5 N 1.1734(15) 0.9541(12) 0.0122(15) 0.126(13) Uani 1 1 d . . . . .
N1 N 0.3705(8) 0.7278(7) 0.2291(7) 0.045(4) Uani 1 1 d . . . . .
C93 C 0.3690(15) 0.5499(13) 0.2445(9) 0.076(4) Uani 1 1 d D U . . .
C64 C 0.5702(18) 1.0497(18) -0.0187(15) 0.135(7) Uani 1 1 d . U . . .
H64A H 0.580913 1.081426 -0.045209 0.202 Uiso 1 1 calc R U . . .
H64B H 0.592836 1.016440 -0.027298 0.202 Uiso 1 1 calc R U . . .
H64C H 0.524462 1.046346 -0.014450 0.202 Uiso 1 1 calc R U . . .
C8 C 0.776(2) 1.0661(14) 0.1865(18) 0.124(6) Uani 1 1 d . U . . .
C71 C 0.980(2) 0.9951(16) 0.0961(16) 0.138(7) Uani 1 1 d D U . . .
H71A H 0.997573 0.957693 0.094469 0.207 Uiso 1 1 calc R U . . .
H71B H 0.934061 0.996619 0.101583 0.207 Uiso 1 1 calc R U . . .
H71C H 0.994199 1.020197 0.064868 0.207 Uiso 1 1 calc R U . . .
C34 C 0.3098(14) 0.7642(13) 0.4452(12) 0.083(4) Uani 1 1 d . U . . .
H34A H 0.274596 0.748985 0.469232 0.124 Uiso 1 1 calc R U . . .
H34B H 0.346750 0.737498 0.446722 0.124 Uiso 1 1 calc R U . . .
H34C H 0.320357 0.797845 0.453099 0.124 Uiso 1 1 calc R U . . .
C36 C 0.2774(15) 0.7245(13) 0.3865(13) 0.090(5) Uani 1 1 d . U . . .
H36A H 0.244154 0.708876 0.412264 0.135 Uiso 1 1 calc R U . . .
H36B H 0.263076 0.729979 0.353937 0.135 Uiso 1 1 calc R U . . .
H36C H 0.315843 0.699453 0.387795 0.135 Uiso 1 1 calc R U . . .
C17 C 0.5118(14) 0.8245(12) 0.5221(13) 0.081(4) Uani 1 1 d . U . . .
H17A H 0.475547 0.826621 0.547676 0.122 Uiso 1 1 calc R U . . .
H17B H 0.496594 0.828196 0.490047 0.122 Uiso 1 1 calc R U . . .
H17C H 0.536256 0.789103 0.530459 0.122 Uiso 1 1 calc R U . . .
C55 C 0.6006(18) 0.8578(19) 0.0216(13) 0.133(5) Uani 1 1 d D U . . .
C11 C 0.7038(11) 1.1414(13) 0.1439(14) 0.135(7) Uani 1 1 d D U . . .
H11A H 0.703390 1.173523 0.116464 0.203 Uiso 1 1 calc R U . . .
H11B H 0.676579 1.114856 0.138857 0.203 Uiso 1 1 calc R U . . .
H11C H 0.687990 1.152543 0.175139 0.203 Uiso 1 1 calc R U . . .
C108 C 0.9969(14) 0.6813(18) 0.5053(12) 0.122(6) Uani 1 1 d D U . . .
H10A H 1.014071 0.660140 0.535138 0.183 Uiso 1 1 calc R U . . .
H10B H 1.012177 0.717971 0.496643 0.183 Uiso 1 1 calc R U . . .
H10C H 0.950582 0.684232 0.511452 0.183 Uiso 1 1 calc R U . . .
C3 C 0.6580(14) 1.0736(15) 0.3600(17) 0.115(6) Uani 1 1 d D U . . .
C6 C 0.5935(18) 1.0518(16) 0.3638(16) 0.113(6) Uani 1 1 d . U . . .
H6A H 0.595866 1.026976 0.341225 0.170 Uiso 1 1 calc R U . . .
H6B H 0.581205 1.032035 0.397867 0.170 Uiso 1 1 calc R U . . .
H6C H 0.561980 1.082501 0.354876 0.170 Uiso 1 1 calc R U . . .
C98 C 0.8286(18) 0.772(2) 0.5120(17) 0.129(7) Uani 1 1 d D U . . .
C95 C 0.3780(15) 0.5433(13) 0.2993(9) 0.078(4) Uani 1 1 d D U . . .
H95A H 0.366306 0.578306 0.309221 0.117 Uiso 1 1 calc R U . . .
H95B H 0.351021 0.515563 0.319979 0.117 Uiso 1 1 calc R U . . .
H95C H 0.422429 0.531702 0.303438 0.117 Uiso 1 1 calc R U . . .
C4 C 0.645(2) 1.1106(17) 0.3970(16) 0.118(6) Uani 1 1 d . U . . .
H4A H 0.683896 1.127356 0.397915 0.177 Uiso 1 1 calc R U . . .
H4B H 0.611900 1.139396 0.386999 0.177 Uiso 1 1 calc R U . . .
H4C H 0.631125 1.088929 0.429990 0.177 Uiso 1 1 calc R U . . .
C5 C 0.658(2) 1.1147(17) 0.3087(16) 0.120(7) Uani 1 1 d . U . . .
H5A H 0.665684 1.094261 0.282159 0.179 Uiso 1 1 calc R U . . .
H5B H 0.616294 1.135582 0.307281 0.179 Uiso 1 1 calc R U . . .
H5C H 0.690762 1.139842 0.304397 0.179 Uiso 1 1 calc R U . . .
C124 C 1.1733(17) 0.5094(10) 0.1360(12) 0.117(6) Uani 1 1 d D U . . .
H12A H 1.212664 0.505063 0.113845 0.175 Uiso 1 1 calc R U . . .
H12B H 1.183288 0.509829 0.168916 0.175 Uiso 1 1 calc R U . . .
H12C H 1.147660 0.478765 0.138418 0.175 Uiso 1 1 calc R U . . .
C56 C 0.6348(18) 0.872(2) -0.0209(13) 0.138(6) Uani 1 1 d D U . . .
C57 C 0.672(2) 0.8987(17) -0.0679(15) 0.139(6) Uani 1 1 d D U . . .
C27 C 0.3866(13) 0.9422(11) 0.4127(11) 0.108(5) Uani 1 1 d D U . . .
C30 C 0.3685(17) 0.8944(13) 0.4562(13) 0.108(5) Uani 1 1 d D U . . .
H30A H 0.400141 0.887542 0.479185 0.162 Uiso 1 1 calc R U . . .
H30B H 0.326857 0.903728 0.473455 0.162 Uiso 1 1 calc R U . . .
H30C H 0.366875 0.861432 0.443484 0.162 Uiso 1 1 calc R U . . .
C51 C 0.5936(18) 0.6830(14) -0.0333(14) 0.127(6) Uani 1 1 d D U . . .
C54 C 0.609(2) 0.6285(16) -0.0504(16) 0.134(6) Uani 1 1 d D U . . .
H54A H 0.619106 0.599142 -0.022191 0.201 Uiso 1 1 calc R U . . .
H54B H 0.572837 0.619895 -0.063741 0.201 Uiso 1 1 calc R U . . .
H54C H 0.645983 0.631774 -0.076158 0.201 Uiso 1 1 calc R U . . .
C28 C 0.3860(19) 1.0008(13) 0.4205(16) 0.120(5) Uani 1 1 d D U . . .
H28A H 0.414375 1.001095 0.444801 0.180 Uiso 1 1 calc R U . . .
H28B H 0.400258 1.025159 0.389035 0.180 Uiso 1 1 calc R U . . .
H28C H 0.342841 1.013341 0.432770 0.180 Uiso 1 1 calc R U . . .
C143 C 1.160(2) 0.9992(17) -0.0038(19) 0.140(10) Uani 1 1 d . U . . .
C144 C 1.149(2) 1.0583(16) -0.0238(18) 0.144(13) Uani 1 1 d . U . . .
H14D H 1.116068 1.065544 -0.044797 0.217 Uiso 1 1 d R U . . .
H14E H 1.136098 1.075164 0.003983 0.217 Uiso 1 1 d R U . . .
H14F H 1.187018 1.073134 -0.042217 0.217 Uiso 1 1 d R U . . .
C53 C 0.5354(17) 0.6690(19) 0.0056(14) 0.123(5) Uani 1 1 d D U . . .
H53A H 0.542793 0.631847 0.025366 0.184 Uiso 1 1 calc R U . . .
H53B H 0.528579 0.695141 0.027325 0.184 Uiso 1 1 calc R U . . .
H53C H 0.497988 0.671047 -0.011164 0.184 Uiso 1 1 calc R U . . .
C7 C 0.781(2) 1.0272(14) 0.2168(18) 0.124(5) Uani 1 1 d . U . . .
C85 C 0.622(2) 0.5537(19) 0.1110(14) 0.118(6) Uani 1 1 d . U . . .
C129 C 1.1364(12) 0.7016(11) 0.2511(11) 0.063(4) Uani 1 1 d . U . . .
C128 C 1.0822(11) 0.7429(11) 0.2454(10) 0.062(4) Uani 1 1 d . U . . .
C31 C 0.3819(14) 0.8230(12) 0.3241(12) 0.079(4) Uani 1 1 d . U . . .
C73 C 1.0140(14) 0.7301(13) 0.1022(12) 0.081(4) Uani 1 1 d . U . . .
C77 C 1.0389(14) 0.8603(12) 0.0258(12) 0.088(5) Uani 1 1 d D U . . .
H77A H 1.018754 0.845609 0.002944 0.132 Uiso 1 1 calc R U . . .
H77B H 1.006160 0.874059 0.049479 0.132 Uiso 1 1 calc R U . . .
H77C H 1.064101 0.890246 0.007112 0.132 Uiso 1 1 calc R U . . .
C25 C 0.5062(17) 0.9197(15) 0.3623(15) 0.099(5) Uani 1 1 d . U . . .
C97 C 0.8398(18) 0.786(2) 0.4641(17) 0.123(7) Uani 1 1 d D U . . .
C79 C 0.8966(16) 0.6871(13) 0.0302(11) 0.088(4) Uani 1 1 d D U . . .
C67 C 0.948(2) 0.9444(14) 0.2201(15) 0.128(6) Uani 1 1 d D U . . .
C127 C 1.0451(11) 0.7849(11) 0.2382(10) 0.062(4) Uani 1 1 d . U . . .
C91 C 0.4488(14) 0.6215(12) 0.1833(11) 0.071(4) Uani 1 1 d . U . . .
C116 C 0.9516(16) 0.4818(15) 0.0974(12) 0.087(4) Uani 1 1 d . U . . .
C131 C 1.1798(13) 0.7094(12) 0.2012(11) 0.072(4) Uani 1 1 d . U . . .
H13A H 1.216425 0.682295 0.203882 0.108 Uiso 1 1 calc R U . . .
H13B H 1.156212 0.704503 0.175318 0.108 Uiso 1 1 calc R U . . .
H13C H 1.194423 0.746328 0.192602 0.108 Uiso 1 1 calc R U . . .
C32 C 0.3401(13) 0.7998(12) 0.3563(12) 0.074(4) Uani 1 1 d . U . . .
C92 C 0.4182(14) 0.5923(12) 0.2146(11) 0.071(4) Uani 1 1 d . U . . .
C115 C 0.9300(16) 0.5264(15) 0.1023(13) 0.089(4) Uani 1 1 d . U . . .
C74 C 1.0423(14) 0.7706(13) 0.0826(12) 0.080(4) Uani 1 1 d . U . . .
C76 C 1.1300(14) 0.7911(13) 0.0158(11) 0.090(5) Uani 1 1 d D U . . .
H76A H 1.107028 0.777284 -0.006056 0.135 Uiso 1 1 calc R U . . .
H76B H 1.156151 0.819864 -0.004008 0.135 Uiso 1 1 calc R U . . .
H76C H 1.157099 0.761010 0.032958 0.135 Uiso 1 1 calc R U . . .
C33 C 0.2909(13) 0.7769(12) 0.3946(12) 0.078(4) Uani 1 1 d . U . . .
C109 C 0.9660(14) 0.5421(16) 0.3379(14) 0.098(5) Uani 1 1 d . U . . .
C15 C 0.5516(15) 0.8681(12) 0.5191(13) 0.081(4) Uani 1 1 d . U . . .
C80 C 0.8999(16) 0.7264(13) -0.0088(11) 0.092(5) Uani 1 1 d D U . . .
C75 C 1.0822(12) 0.8146(11) 0.0540(10) 0.081(4) Uani 1 1 d D U . . .
C37 C 0.3873(13) 0.8890(14) 0.1665(13) 0.094(5) Uani 1 1 d D U . . .
C18 C 0.5767(15) 0.8571(12) 0.5695(13) 0.084(5) Uani 1 1 d . U . . .
H18A H 0.604149 0.885702 0.569524 0.126 Uiso 1 1 calc R U . . .
H18B H 0.540971 0.857314 0.595837 0.126 Uiso 1 1 calc R U . . .
H18C H 0.600893 0.821333 0.575126 0.126 Uiso 1 1 calc R U . . .
C130 C 1.1708(12) 0.7100(11) 0.2917(11) 0.068(4) Uani 1 1 d . U . . .
H13D H 1.207027 0.682650 0.295814 0.101 Uiso 1 1 calc R U . . .
H13E H 1.185842 0.746786 0.282757 0.101 Uiso 1 1 calc R U . . .
H13F H 1.141955 0.706024 0.322736 0.101 Uiso 1 1 calc R U . . .
C38 C 0.3271(13) 0.8954(14) 0.1811(13) 0.092(5) Uani 1 1 d D U . . .
C39 C 0.2583(16) 0.8976(15) 0.1893(13) 0.092(5) Uani 1 1 d . U . . .
C13 C 0.6611(15) 0.8724(12) 0.4558(13) 0.082(4) Uani 1 1 d . U . . .
C29 C 0.3395(16) 0.9559(16) 0.3745(13) 0.111(5) Uani 1 1 d D U . . .
H29A H 0.307645 0.984654 0.382755 0.166 Uiso 1 1 calc R U . . .
H29B H 0.318645 0.923095 0.375022 0.166 Uiso 1 1 calc R U . . .
H29C H 0.362223 0.968847 0.341456 0.166 Uiso 1 1 calc R U . . .
C9 C 0.7720(12) 1.1148(9) 0.1459(10) 0.126(6) Uani 1 1 d D U . . .
C135 C 0.6618(12) 0.7002(9) 0.4642(10) 0.057(3) Uani 1 1 d . U . . .
C70 C 0.977(2) 1.0671(14) 0.1379(18) 0.136(7) Uani 1 1 d . U . . .
H70A H 0.999852 1.092535 0.111012 0.203 Uiso 1 1 calc R U . . .
H70B H 0.932306 1.069403 0.132416 0.203 Uiso 1 1 calc R U . . .
H70C H 0.979074 1.076644 0.169556 0.203 Uiso 1 1 calc R U . . .
C43 C 0.432(2) 0.7762(17) 0.0759(14) 0.108(5) Uani 1 1 d . U . . .
C65 C 0.5637(18) 1.1114(18) 0.0527(15) 0.137(7) Uani 1 1 d . U . . .
H65A H 0.577007 1.143982 0.028240 0.206 Uiso 1 1 calc R U . . .
H65B H 0.517336 1.112970 0.058696 0.206 Uiso 1 1 calc R U . . .
H65C H 0.580356 1.109971 0.083763 0.206 Uiso 1 1 calc R U . . .
C90 C 0.5864(18) 0.4879(17) 0.0157(10) 0.128(6) Uani 1 1 d D U . . .
H90A H 0.630954 0.492073 0.002464 0.192 Uiso 1 1 calc R U . . .
H90B H 0.570892 0.459482 0.002780 0.192 Uiso 1 1 calc R U . . .
H90C H 0.561331 0.522662 0.005737 0.192 Uiso 1 1 calc R U . . .
C45 C 0.346(2) 0.7317(14) 0.0492(14) 0.109(5) Uani 1 1 d D U . . .
C19 C 0.583(2) 1.027(2) 0.225(2) 0.144(6) Uani 1 1 d . U . . .
C107 C 1.0958(13) 0.6664(17) 0.4465(12) 0.116(6) Uani 1 1 d D U . . .
H10D H 1.119309 0.644152 0.472547 0.175 Uiso 1 1 calc R U . . .
H10E H 1.116861 0.661141 0.414093 0.175 Uiso 1 1 calc R U . . .
H10F H 1.094332 0.705079 0.447679 0.175 Uiso 1 1 calc R U . . .
C14 C 0.6076(15) 0.8693(12) 0.4819(13) 0.081(4) Uani 1 1 d . U . . .
C62 C 0.5709(17) 1.0056(15) 0.0692(15) 0.129(6) Uani 1 1 d D U . . .
C133 C 0.5098(9) 0.6365(8) 0.3661(8) 0.040(3) Uani 1 1 d . U . . .
C78 C 1.1127(15) 0.8364(14) 0.0887(12) 0.088(5) Uani 1 1 d . U . . .
H78A H 1.139187 0.865538 0.069926 0.132 Uiso 1 1 calc R U . . .
H78B H 1.080112 0.851268 0.111699 0.132 Uiso 1 1 calc R U . . .
H78C H 1.139146 0.806930 0.107282 0.132 Uiso 1 1 calc R U . . .
C81 C 0.9167(17) 0.7663(15) -0.0540(13) 0.095(5) Uani 1 1 d . U . . .
C94 C 0.3865(16) 0.4974(13) 0.2292(12) 0.086(5) Uani 1 1 d . U . . .
H94A H 0.429507 0.483877 0.236451 0.129 Uiso 1 1 calc R U . . .
H94B H 0.356777 0.470609 0.247475 0.129 Uiso 1 1 calc R U . . .
H94C H 0.384829 0.502712 0.193632 0.129 Uiso 1 1 calc R U . . .
C44 C 0.394(2) 0.7526(17) 0.0644(15) 0.108(5) Uani 1 1 d . U . . .
C132 C 1.1143(12) 0.6457(11) 0.2629(11) 0.069(4) Uani 1 1 d . U . . .
H13G H 1.150735 0.618527 0.266602 0.104 Uiso 1 1 calc R U . . .
H13H H 1.085131 0.640545 0.293848 0.104 Uiso 1 1 calc R U . . .
H13I H 1.092365 0.641030 0.235995 0.104 Uiso 1 1 calc R U . . .
C136 C 0.6526(13) 0.7009(10) 0.5174(10) 0.064(5) Uani 1 1 d . U . . .
H13J H 0.676010 0.729835 0.522816 0.096 Uiso 1 1 calc R U . . .
H13K H 0.607379 0.708069 0.528382 0.096 Uiso 1 1 calc R U . . .
H13L H 0.668127 0.665431 0.536375 0.096 Uiso 1 1 calc R U . . .
C16 C 0.5202(15) 0.9283(11) 0.5135(13) 0.083(5) Uani 1 1 d . U . . .
H16A H 0.552761 0.953308 0.512007 0.124 Uiso 1 1 calc R U . . .
H16B H 0.500291 0.938691 0.483069 0.124 Uiso 1 1 calc R U . . .
H16C H 0.488094 0.930557 0.542048 0.124 Uiso 1 1 calc R U . . .
C49 C 0.698(2) 0.690(2) 0.0167(15) 0.124(6) Uani 1 1 d . U . . .
C134 C 0.4510(10) 0.6090(9) 0.3848(9) 0.051(5) Uani 1 1 d . U . . .
H13M H 0.457419 0.580395 0.414308 0.076 Uiso 1 1 calc R U . . .
H13N H 0.416778 0.635886 0.393241 0.076 Uiso 1 1 calc R U . . .
H13O H 0.439528 0.592507 0.359126 0.076 Uiso 1 1 calc R U . . .
C59 C 0.7268(19) 0.9251(19) -0.0516(15) 0.142(7) Uani 1 1 d . U . . .
H59A H 0.750823 0.896855 -0.029667 0.212 Uiso 1 1 calc R U . . .
H59B H 0.755208 0.941079 -0.081019 0.212 Uiso 1 1 calc R U . . .
H59C H 0.708356 0.953840 -0.034069 0.212 Uiso 1 1 calc R U . . .
C122 C 1.0763(18) 0.5674(16) 0.1510(14) 0.098(4) Uani 1 1 d . U . . .
C61 C 0.5458(17) 0.9622(15) 0.0957(15) 0.127(5) Uani 1 1 d D U . . .
C86 C 0.603(2) 0.519(2) 0.0932(15) 0.121(6) Uani 1 1 d . U . . .
C26 C 0.4507(14) 0.9313(15) 0.3817(14) 0.101(4) Uani 1 1 d D U . . .
C111 C 1.0611(15) 0.4604(16) 0.3487(14) 0.097(5) Uani 1 1 d . U . . .
C117 C 0.9746(14) 0.4255(15) 0.0894(11) 0.089(4) Uani 1 1 d D U . . .
C125 C 1.1745(16) 0.6125(11) 0.1125(13) 0.110(5) Uani 1 1 d D U . . .
H12D H 1.213304 0.610268 0.089301 0.164 Uiso 1 1 calc R U . . .
H12E H 1.149183 0.646751 0.101154 0.164 Uiso 1 1 calc R U . . .
H12F H 1.185565 0.611580 0.145450 0.164 Uiso 1 1 calc R U . . .
C40 C 0.2317(16) 0.9019(16) 0.1432(13) 0.101(6) Uani 1 1 d . U . . .
H40A H 0.249181 0.932367 0.117959 0.152 Uiso 1 1 calc R U . . .
H40B H 0.242656 0.867753 0.131595 0.152 Uiso 1 1 calc R U . . .
H40C H 0.185564 0.908586 0.149074 0.152 Uiso 1 1 calc R U . . .
C20 C 0.5288(19) 1.043(2) 0.235(2) 0.149(6) Uani 1 1 d D U . . .
C96 C 0.3039(15) 0.5715(14) 0.2341(12) 0.085(5) Uani 1 1 d . U . . .
H96A H 0.293268 0.606366 0.244479 0.128 Uiso 1 1 calc R U . . .
H96B H 0.301845 0.577226 0.198486 0.128 Uiso 1 1 calc R U . . .
H96C H 0.273794 0.545123 0.252329 0.128 Uiso 1 1 calc R U . . .
C69 C 1.005(2) 1.0119(16) 0.1389(16) 0.133(6) Uani 1 1 d D U . . .
C121 C 1.0262(18) 0.5628(16) 0.1839(14) 0.097(4) Uani 1 1 d . U . . .
C35 C 0.2362(14) 0.8222(13) 0.3948(13) 0.090(5) Uani 1 1 d . U . . .
H35A H 0.201424 0.808868 0.420169 0.135 Uiso 1 1 calc R U . . .
H35B H 0.251247 0.854492 0.402073 0.135 Uiso 1 1 calc R U . . .
H35C H 0.221255 0.832058 0.362256 0.135 Uiso 1 1 calc R U . . .
C66 C 0.6646(17) 1.0511(18) 0.0274(15) 0.134(7) Uani 1 1 d . U . . .
H66A H 0.681646 1.083099 0.004022 0.201 Uiso 1 1 calc R U . . .
H66B H 0.678109 1.048334 0.059819 0.201 Uiso 1 1 calc R U . . .
H66C H 0.680270 1.017953 0.015186 0.201 Uiso 1 1 calc R U . . .
C60 C 0.6341(19) 0.9379(19) -0.1006(15) 0.143(7) Uani 1 1 d . U . . .
H60A H 0.661121 0.953909 -0.130770 0.214 Uiso 1 1 calc R U . . .
H60B H 0.600980 0.919289 -0.109216 0.214 Uiso 1 1 calc R U . . .
H60C H 0.614505 0.966935 -0.083807 0.214 Uiso 1 1 calc R U . . .
C88 C 0.6230(16) 0.4195(16) 0.0897(12) 0.126(7) Uani 1 1 d D U . . .
H88A H 0.666677 0.426532 0.075268 0.190 Uiso 1 1 calc R U . . .
H88B H 0.620509 0.409578 0.125877 0.190 Uiso 1 1 calc R U . . .
H88C H 0.609906 0.389387 0.077704 0.190 Uiso 1 1 calc R U . . .
C110 C 1.0091(15) 0.5037(16) 0.3382(14) 0.099(5) Uani 1 1 d . U . . .
C50 C 0.651(2) 0.696(2) -0.0033(16) 0.127(5) Uani 1 1 d . U . . .
C83 C 0.8934(18) 0.7543(15) -0.0960(12) 0.100(5) Uani 1 1 d . U . . .
H83A H 0.905751 0.782096 -0.125765 0.151 Uiso 1 1 calc R U . . .
H83B H 0.911597 0.718129 -0.100808 0.151 Uiso 1 1 calc R U . . .
H83C H 0.847167 0.754602 -0.089832 0.151 Uiso 1 1 calc R U . . .
C63 C 0.5905(18) 1.0576(19) 0.0322(16) 0.130(6) Uani 1 1 d . U . . .
C52 C 0.575(2) 0.7416(15) -0.0609(16) 0.136(7) Uani 1 1 d D U . . .
H52A H 0.609539 0.754339 -0.086795 0.204 Uiso 1 1 calc R U . . .
H52B H 0.536571 0.741806 -0.075969 0.204 Uiso 1 1 calc R U . . .
H52C H 0.567162 0.765899 -0.037480 0.204 Uiso 1 1 calc R U . . .
C119 C 1.0305(14) 0.4290(14) 0.0475(11) 0.090(5) Uani 1 1 d D U . . .
H11D H 1.016426 0.450663 0.016654 0.135 Uiso 1 1 calc R U . . .
H11E H 1.064593 0.446527 0.056080 0.135 Uiso 1 1 calc R U . . .
H11F H 1.046016 0.392049 0.043246 0.135 Uiso 1 1 calc R U . . .
C84 C 0.8981(17) 0.8239(14) -0.0440(13) 0.098(6) Uani 1 1 d . U . . .
H84A H 0.916364 0.827286 -0.014873 0.147 Uiso 1 1 calc R U . . .
H84B H 0.914089 0.851334 -0.072776 0.147 Uiso 1 1 calc R U . . .
H84C H 0.851823 0.829632 -0.037802 0.147 Uiso 1 1 calc R U . . .
C87 C 0.580(2) 0.4706(19) 0.0747(15) 0.122(6) Uani 1 1 d . U . . .
C114 C 1.0362(15) 0.4033(15) 0.3480(14) 0.100(6) Uani 1 1 d . U . . .
H11G H 1.069946 0.373985 0.354918 0.150 Uiso 1 1 calc R U . . .
H11H H 0.999511 0.395960 0.373418 0.150 Uiso 1 1 calc R U . . .
H11I H 1.023870 0.404740 0.315419 0.150 Uiso 1 1 calc R U . . .
C10 C 0.8156(14) 1.1560(13) 0.1534(13) 0.132(6) Uani 1 1 d D U . . .
H10G H 0.813908 1.188866 0.126702 0.199 Uiso 1 1 calc R U . . .
H10H H 0.801574 1.166134 0.185333 0.199 Uiso 1 1 calc R U . . .
H10I H 0.859211 1.139289 0.152927 0.199 Uiso 1 1 calc R U . . .
C42 C 0.2348(16) 0.8544(14) 0.2270(13) 0.098(6) Uani 1 1 d . U . . .
H42A H 0.188420 0.858039 0.230911 0.146 Uiso 1 1 calc R U . . .
H42B H 0.250281 0.819343 0.218157 0.146 Uiso 1 1 calc R U . . .
H42C H 0.249380 0.855717 0.258269 0.146 Uiso 1 1 calc R U . . .
C113 C 1.1181(15) 0.4722(16) 0.3064(14) 0.104(6) Uani 1 1 d . U . . .
H11J H 1.152834 0.443825 0.312929 0.157 Uiso 1 1 calc R U . . .
H11K H 1.104389 0.472177 0.274516 0.157 Uiso 1 1 calc R U . . .
H11L H 1.132683 0.508084 0.305222 0.157 Uiso 1 1 calc R U . . .
C72 C 1.073(2) 0.9934(16) 0.1247(18) 0.141(7) Uani 1 1 d . U . . .
H72A H 1.077364 0.953447 0.129322 0.212 Uiso 1 1 calc R U . . .
H72B H 1.085920 1.010117 0.089888 0.212 Uiso 1 1 calc R U . . .
H72C H 1.099410 1.004607 0.145596 0.212 Uiso 1 1 calc R U . . .
C126 C 1.1187(16) 0.5638(14) 0.0637(11) 0.116(5) Uani 1 1 d D U . . .
H12G H 1.157562 0.561323 0.040592 0.174 Uiso 1 1 calc R U . . .
H12H H 1.094428 0.532356 0.065987 0.174 Uiso 1 1 calc R U . . .
H12I H 1.093183 0.597742 0.051851 0.174 Uiso 1 1 calc R U . . .
C82 C 0.9942(16) 0.7599(15) -0.0651(13) 0.099(6) Uani 1 1 d . U . . .
H82A H 1.012298 0.767643 -0.037486 0.149 Uiso 1 1 calc R U . . .
H82B H 1.008377 0.722426 -0.068610 0.149 Uiso 1 1 calc R U . . .
H82C H 1.008386 0.785751 -0.095709 0.149 Uiso 1 1 calc R U . . .
C112 C 1.0751(16) 0.4552(16) 0.4010(13) 0.102(6) Uani 1 1 d . U . . .
H11M H 1.109458 0.426601 0.408097 0.153 Uiso 1 1 calc R U . . .
H11N H 1.087725 0.490166 0.404535 0.153 Uiso 1 1 calc R U . . .
H11O H 1.037038 0.445445 0.424314 0.153 Uiso 1 1 calc R U . . .
C101 C 0.8758(13) 0.7695(16) 0.5865(18) 0.138(7) Uani 1 1 d D U . . .
H10J H 0.875301 0.809461 0.576069 0.208 Uiso 1 1 calc R U . . .
H10K H 0.870844 0.758946 0.622785 0.208 Uiso 1 1 calc R U . . .
H10L H 0.916185 0.752810 0.573065 0.208 Uiso 1 1 calc R U . . .
C47 C 0.363(2) 0.6754(14) 0.0351(14) 0.115(6) Uani 1 1 d D U . . .
H47A H 0.325691 0.663775 0.024806 0.172 Uiso 1 1 calc R U . . .
H47B H 0.397570 0.678410 0.007811 0.172 Uiso 1 1 calc R U . . .
H47C H 0.375775 0.648368 0.063827 0.172 Uiso 1 1 calc R U . . .
C12 C 0.7967(16) 1.0941(13) 0.0984(12) 0.133(7) Uani 1 1 d D U . . .
H12J H 0.795528 1.124737 0.069649 0.199 Uiso 1 1 calc R U . . .
H12K H 0.840367 1.078057 0.100024 0.199 Uiso 1 1 calc R U . . .
H12L H 0.769976 1.066239 0.095314 0.199 Uiso 1 1 calc R U . . .
C123 C 1.1360(11) 0.5636(10) 0.1152(9) 0.104(5) Uani 1 1 d D U . . .
C41 C 0.2365(17) 0.9514(15) 0.2100(14) 0.102(6) Uani 1 1 d . U . . .
H41A H 0.251370 0.983420 0.185480 0.153 Uiso 1 1 calc R U . . .
H41B H 0.190157 0.955319 0.216617 0.153 Uiso 1 1 calc R U . . .
H41C H 0.254422 0.948693 0.240800 0.153 Uiso 1 1 calc R U . . .
C120 C 0.9930(17) 0.3936(16) 0.1363(13) 0.101(6) Uani 1 1 d . U . . .
H12M H 1.008368 0.356343 0.132721 0.152 Uiso 1 1 calc R U . . .
H12N H 1.026707 0.410854 0.145644 0.152 Uiso 1 1 calc R U . . .
H12O H 0.956319 0.392076 0.161971 0.152 Uiso 1 1 calc R U . . .
C100 C 0.8189(17) 0.6885(13) 0.5820(19) 0.140(8) Uani 1 1 d D U . . .
H10M H 0.813935 0.676936 0.618166 0.211 Uiso 1 1 calc R U . . .
H10N H 0.783008 0.677817 0.569368 0.211 Uiso 1 1 calc R U . . .
H10O H 0.858353 0.670869 0.568026 0.211 Uiso 1 1 calc R U . . .
C46 C 0.2920(19) 0.7226(17) 0.0940(14) 0.113(6) Uani 1 1 d . U . . .
H46A H 0.256504 0.707599 0.084657 0.170 Uiso 1 1 calc R U . . .
H46B H 0.308324 0.696826 0.122142 0.170 Uiso 1 1 calc R U . . .
H46C H 0.277585 0.757601 0.103281 0.170 Uiso 1 1 calc R U . . .
C89 C 0.5112(14) 0.4641(18) 0.0950(12) 0.126(7) Uani 1 1 d D U . . .
H89A H 0.485963 0.498514 0.083870 0.190 Uiso 1 1 calc R U . . .
H89B H 0.496241 0.434759 0.083065 0.190 Uiso 1 1 calc R U . . .
H89C H 0.506844 0.454950 0.131238 0.190 Uiso 1 1 calc R U . . .
C48 C 0.3215(19) 0.7689(16) 0.0020(14) 0.113(6) Uani 1 1 d . U . . .
H48A H 0.287284 0.752008 -0.007134 0.170 Uiso 1 1 calc R U . . .
H48B H 0.305677 0.804875 0.008612 0.170 Uiso 1 1 calc R U . . .
H48C H 0.356379 0.773173 -0.025313 0.170 Uiso 1 1 calc R U . . .
C58 C 0.706(2) 0.8516(17) -0.0908(14) 0.145(7) Uani 1 1 d D U . . .
H58A H 0.730936 0.826861 -0.066688 0.218 Uiso 1 1 calc R U . . .
H58B H 0.674975 0.831292 -0.099688 0.218 Uiso 1 1 calc R U . . .
H58C H 0.734761 0.866539 -0.120484 0.218 Uiso 1 1 calc R U . . .
C118 C 0.9207(17) 0.4048(16) 0.0691(14) 0.099(5) Uani 1 1 d . U . . .
H11P H 0.912478 0.429345 0.037601 0.148 Uiso 1 1 calc R U . . .
H11Q H 0.933253 0.367748 0.063782 0.148 Uiso 1 1 calc R U . . .
H11R H 0.882186 0.404278 0.092990 0.148 Uiso 1 1 calc R U . . .
C102 C 0.7572(13) 0.7796(16) 0.5853(18) 0.140(8) Uani 1 1 d D U . . .
H10P H 0.760047 0.819262 0.575113 0.210 Uiso 1 1 calc R U . . .
H10Q H 0.722864 0.769330 0.570562 0.210 Uiso 1 1 calc R U . . .
H10R H 0.748583 0.769009 0.621429 0.210 Uiso 1 1 calc R U . . .
C99 C 0.8210(17) 0.750(2) 0.5672(19) 0.133(7) Uani 1 1 d D U . . .
O16 O 0.6241(7) 0.8621(5) 0.2704(7) 0.060(3) Uani 1 1 d . . . . .
O31 O 0.7627(7) 0.8048(8) 0.0362(6) 0.074(4) Uani 1 1 d . . . . .
C68 C 0.974(2) 0.9712(15) 0.1776(15) 0.131(6) Uani 1 1 d D U . . .
C1 C 0.7674(10) 1.0076(16) 0.3783(15) 0.116(6) Uani 1 1 d D U . . .
Ag32 Ag 0.92091(12) 0.54856(11) 0.17849(9) 0.0592(8) Uani 0.781(5) 1 d . . P A 1
C22 C 0.460(2) 1.1192(17) 0.1954(18) 0.153(7) Uani 1 1 d D U . . .
H22A H 0.495462 1.139275 0.198493 0.230 Uiso 1 1 calc R U . . .
H22B H 0.465927 1.110929 0.162332 0.230 Uiso 1 1 calc R U . . .
H22C H 0.420271 1.141536 0.200101 0.230 Uiso 1 1 calc R U . . .
C105 C 1.0226(16) 0.6473(18) 0.4551(13) 0.118(6) Uani 1 1 d D U . . .
C106 C 1.0307(17) 0.5820(18) 0.4675(15) 0.124(7) Uani 1 1 d . U . . .
H10S H 1.051909 0.568965 0.497237 0.186 Uiso 1 1 calc R U . . .
H10T H 0.988896 0.567602 0.473444 0.186 Uiso 1 1 calc R U . . .
H10U H 1.056180 0.569176 0.439608 0.186 Uiso 1 1 calc R U . . .
C104 C 0.9920(15) 0.6853(16) 0.4119(12) 0.116(5) Uani 1 1 d D U . . .
C141 C 0.2269(16) 0.5704(15) 0.3928(14) 0.088(6) Uani 1 1 d . U . . .
C142 C 0.2683(16) 0.5788(14) 0.4260(13) 0.092(7) Uani 1 1 d . U . . .
H14G H 0.254150 0.612968 0.436961 0.138 Uiso 1 1 calc R U . . .
H14H H 0.267398 0.548103 0.454857 0.138 Uiso 1 1 calc R U . . .
H14I H 0.311652 0.580999 0.408846 0.138 Uiso 1 1 calc R U . . .
N4 N 0.197(3) 0.558(2) 0.365(2) 0.23(3) Uani 1 1 d . . . . .
C24 C 0.444(2) 1.079(2) 0.2867(16) 0.149(6) Uani 1 1 d D U . . .
H24A H 0.471312 1.106145 0.289215 0.223 Uiso 1 1 calc R U . . .
H24B H 0.399451 1.092708 0.292027 0.223 Uiso 1 1 calc R U . . .
H24C H 0.451334 1.045171 0.311945 0.223 Uiso 1 1 calc R U . . .
C23 C 0.410(2) 1.0226(17) 0.2418(19) 0.147(6) Uani 1 1 d D U . . .
H23A H 0.419304 0.992034 0.269341 0.221 Uiso 1 1 calc R U . . .
H23B H 0.367519 1.039537 0.249183 0.221 Uiso 1 1 calc R U . . .
H23C H 0.413175 1.008931 0.211414 0.221 Uiso 1 1 calc R U . . .
C21 C 0.4588(18) 1.0653(16) 0.2349(15) 0.148(6) Uani 1 1 d D U . . .
Ag1A Ag 1.0019(3) 0.4859(3) 0.1722(2) 0.035(2) Uiso 0.219(5) 1 d . . P A 2
Ag2A Ag 0.8620(4) 0.5331(4) 0.1631(3) 0.039(3) Uiso 0.165(5) 1 d . . P A 2
Ag3A Ag 0.8748(5) 0.9748(4) 0.4056(4) 0.082(4) Uiso 0.271(8) 1 d D . P B 2
Ag4A Ag 0.5634(5) 0.9742(4) 0.3152(4) 0.070(3) Uiso 0.261(10) 1 d . . P B 2
C2 C 0.7190(13) 1.0345(15) 0.3663(16) 0.116(6) Uani 1 1 d D U . . .
Ag5A Ag 0.7847(4) 1.0035(3) 0.3192(4) 0.069(3) Uiso 0.311(10) 1 d . . P B 2
C103 C 0.9659(15) 0.6744(17) 0.3765(13) 0.113(5) Uani 1 1 d D U . . .
N2 N 0.8269(12) 0.6389(11) 0.4403(11) 0.088(6) Uani 1 1 d . U . . .
C137 C 0.8155(14) 0.5962(11) 0.4619(11) 0.070(5) Uani 1 1 d . U . . .
C138 C 0.7947(18) 0.5478(14) 0.4981(13) 0.100(8) Uani 1 1 d . U . . .
H13P H 0.806051 0.515350 0.483984 0.151 Uiso 1 1 calc R U . . .
H13Q H 0.815323 0.543572 0.527892 0.151 Uiso 1 1 calc R U . . .
H13R H 0.748624 0.552099 0.506911 0.151 Uiso 1 1 calc R U . . .
N3 N 0.5063(9) 0.7726(9) 0.4043(9) 0.070(6) Uani 1 1 d . . . . .
C139 C 0.4911(11) 0.7401(9) 0.4379(10) 0.054(4) Uani 1 1 d . U . . .
C140 C 0.4749(12) 0.7010(10) 0.4842(9) 0.057(4) Uani 1 1 d . U . . .
H14A H 0.450430 0.673952 0.478407 0.086 Uiso 1 1 d R U . . .
H14B H 0.512940 0.683402 0.496887 0.086 Uiso 1 1 d R U . . .
H14C H 0.450520 0.719852 0.507917 0.086 Uiso 1 1 d R U . . .

loop_
_atom_site_aniso_label
_atom_site_aniso_U_11
_atom_site_aniso_U_22
_atom_site_aniso_U_33
_atom_site_aniso_U_23
_atom_site_aniso_U_13
_atom_site_aniso_U_12
W1 0.0360(4) 0.0258(4) 0.0356(4) 0.0051(3) -0.0018(3) -0.0033(3)
W2 0.0268(4) 0.0277(4) 0.0662(6) 0.0121(4) 0.0056(4) 0.0007(3)
W3 0.0317(4) 0.0304(4) 0.0437(5) 0.0069(3) -0.0043(3) 0.0022(3)
W4 0.0518(5) 0.0235(4) 0.0534(5) -0.0007(4) -0.0070(4) -0.0013(4)
W5 0.0298(4) 0.0216(3) 0.0370(4) 0.0030(3) -0.0021(3) -0.0015(3)
W6 0.0380(4) 0.0295(4) 0.0491(5) -0.0014(4) -0.0063(4) -0.0053(3)
W7 0.0361(5) 0.0527(6) 0.0648(6) 0.0337(5) 0.0104(4) 0.0060(4)
W8 0.0321(4) 0.0338(5) 0.0817(7) 0.0259(5) 0.0099(4) 0.0069(4)
W9 0.0313(4) 0.0394(4) 0.0442(5) 0.0150(4) 0.0041(4) 0.0030(3)
W10 0.0612(6) 0.0415(5) 0.0378(5) -0.0072(4) -0.0033(4) 0.0122(4)
W11 0.0339(4) 0.0276(4) 0.0372(4) 0.0005(3) -0.0049(3) 0.0015(3)
W12 0.0318(4) 0.0238(4) 0.0924(8) 0.0044(4) 0.0088(5) -0.0058(3)
W13 0.0380(5) 0.0360(4) 0.0457(5) 0.0028(4) 0.0035(4) 0.0095(4)
W14 0.0330(5) 0.0321(4) 0.0907(8) 0.0233(5) 0.0163(5) 0.0004(4)
W15 0.0719(7) 0.0330(5) 0.0564(6) -0.0145(4) -0.0083(5) 0.0075(4)
W16 0.0393(5) 0.0346(5) 0.1047(9) 0.0362(5) 0.0169(5) 0.0062(4)
W17 0.0389(5) 0.0195(4) 0.1061(9) 0.0086(5) 0.0126(5) 0.0000(3)
W18 0.0312(4) 0.0492(5) 0.0521(6) 0.0234(4) 0.0036(4) 0.0051(4)
W19 0.0485(5) 0.0283(4) 0.0604(6) 0.0011(4) -0.0031(4) 0.0106(4)
W20 0.0560(6) 0.0419(5) 0.0505(6) -0.0138(4) -0.0154(4) 0.0030(4)
Ag34 0.0319(8) 0.0310(8) 0.0767(12) 0.0064(8) -0.0095(8) -0.0008(6)
Ag16 0.0367(9) 0.0510(10) 0.0930(15) -0.0039(10) 0.0049(9) -0.0084(8)
Ag35 0.0352(9) 0.0387(9) 0.0791(13) 0.0025(8) 0.0049(8) 0.0053(7)
Ag37 0.0458(10) 0.0510(11) 0.0777(14) 0.0153(10) 0.0021(9) 0.0052(8)
Ag18 0.0384(9) 0.0560(11) 0.0643(12) 0.0073(9) 0.0064(8) -0.0035(8)
Ag4 0.0458(10) 0.0492(10) 0.0611(11) 0.0165(8) -0.0158(8) -0.0047(8)
Ag30 0.0533(10) 0.0561(10) 0.0382(9) -0.0007(8) -0.0099(8) 0.0110(8)
Ag27 0.0496(12) 0.112(2) 0.1034(19) 0.0678(16) 0.0086(12) 0.0209(12)
Ag6 0.0523(12) 0.0272(9) 0.167(3) -0.0030(12) 0.0112(13) -0.0032(8)
Ag13 0.0493(11) 0.0420(10) 0.1006(17) 0.0033(10) 0.0128(11) -0.0058(8)
Ag11 0.0525(11) 0.0385(9) 0.0989(16) -0.0030(10) -0.0090(10) -0.0068(8)
Ag20 0.0537(12) 0.1003(17) 0.0659(14) 0.0204(12) -0.0110(10) -0.0108(11)
Ag8 0.0603(14) 0.0357(11) 0.208(3) 0.0264(15) 0.0271(17) 0.0054(10)
Ag22 0.0587(12) 0.0758(14) 0.0771(15) -0.0024(11) -0.0128(11) 0.0192(11)
Ag17 0.0484(11) 0.0429(10) 0.0962(16) -0.0015(10) -0.0009(10) -0.0041(8)
Ag23 0.0778(15) 0.0717(14) 0.0630(13) 0.0174(11) -0.0005(11) 0.0269(12)
Ag36 0.0510(11) 0.0526(11) 0.0810(14) -0.0006(10) -0.0003(10) -0.0110(9)
Ag14 0.0521(11) 0.0536(11) 0.0953(16) 0.0170(11) 0.0202(11) 0.0053(9)
Ag12 0.0549(12) 0.0513(12) 0.123(2) 0.0128(12) -0.0040(12) 0.0084(10)
Ag2 0.0719(14) 0.0443(11) 0.124(2) 0.0024(12) 0.0130(14) -0.0091(10)
Ag31 0.0602(16) 0.0748(17) 0.0725(18) -0.0176(13) 0.0128(12) -0.0034(12)
Ag25 0.0510(12) 0.0824(16) 0.122(2) 0.0649(15) 0.0128(13) 0.0121(11)
Ag19 0.0507(11) 0.0968(16) 0.0522(12) 0.0088(11) 0.0082(9) -0.0097(11)
Ag3 0.0722(15) 0.0517(12) 0.142(2) 0.0057(14) 0.0290(15) -0.0017(11)
Ag15 0.0603(13) 0.0611(13) 0.112(2) 0.0130(13) 0.0094(13) 0.0053(10)
Ag24 0.0815(17) 0.0796(16) 0.0998(19) 0.0226(14) 0.0324(14) 0.0070(13)
Ag10 0.0525(12) 0.0628(13) 0.1028(18) 0.0111(12) -0.0015(11) -0.0038(10)
Ag29 0.0498(12) 0.143(2) 0.0779(16) 0.0573(16) 0.0098(11) 0.0247(14)
Ag26 0.0674(15) 0.0746(16) 0.161(3) 0.0589(17) 0.0192(16) 0.0207(12)
Ag7 0.078(2) 0.0330(14) 0.075(3) -0.0100(13) 0.0148(17) -0.0091(13)
Ag9 0.0575(18) 0.0526(17) 0.116(3) -0.0204(18) -0.0126(17) 0.0148(13)
Ag33 0.0555(12) 0.0532(12) 0.119(2) 0.0149(12) -0.0238(12) -0.0058(10)
Ag1 0.0575(19) 0.0531(17) 0.112(3) -0.0334(16) 0.0167(17) -0.0077(13)
Ag5 0.0686(15) 0.0682(15) 0.152(3) -0.0323(16) 0.0189(16) -0.0137(12)
Ag21 0.0797(16) 0.110(2) 0.0609(14) 0.0200(13) -0.0051(12) -0.0161(14)
Ag28 0.0528(13) 0.192(3) 0.0607(15) 0.0222(17) -0.0064(11) 0.0233(16)
Zn1 0.0329(12) 0.0216(11) 0.0766(19) 0.0026(11) 0.0071(12) -0.0053(9)
Zn2 0.0296(12) 0.0292(11) 0.0566(15) 0.0141(11) 0.0044(10) 0.0034(9)
Zn3 0.0275(11) 0.0282(11) 0.0523(15) 0.0026(10) 0.0035(10) -0.0015(9)
Zn4 0.0313(12) 0.0236(10) 0.0517(14) 0.0066(10) 0.0024(10) -0.0028(9)
Zn5 0.0389(13) 0.0320(12) 0.0369(13) 0.0021(10) 0.0008(10) 0.0079(10)
Si1 0.030(3) 0.020(2) 0.044(3) 0.001(2) 0.000(2) -0.0018(19)
Si2 0.039(3) 0.027(2) 0.030(3) -0.002(2) -0.001(2) 0.007(2)
O78 0.066(11) 0.110(17) 0.084(12) 0.003(11) -0.026(9) 0.009(11)
O79 0.075(12) 0.084(13) 0.065(10) 0.012(9) 0.017(8) -0.005(10)
O80 0.036(7) 0.069(10) 0.076(10) 0.001(8) 0.004(6) 0.004(6)
O22 0.025(6) 0.033(6) 0.045(6) 0.012(5) 0.003(5) 0.001(4)
O39 0.040(7) 0.027(6) 0.082(8) -0.002(6) 0.006(6) -0.004(5)
O38 0.047(8) 0.026(7) 0.105(12) -0.010(7) 0.003(8) -0.014(6)
O8 0.040(6) 0.027(6) 0.034(6) 0.001(5) -0.006(5) -0.003(5)
O1 0.032(6) 0.035(7) 0.038(7) 0.005(5) 0.005(4) -0.006(5)
O81 0.026(7) 0.059(7) 0.040(7) 0.010(6) 0.006(5) 0.002(6)
O24 0.035(6) 0.012(5) 0.061(8) 0.007(5) 0.003(5) 0.001(4)
O59 0.037(6) 0.024(6) 0.038(6) 0.001(5) 0.000(5) -0.003(5)
O46 0.024(6) 0.039(6) 0.044(7) 0.001(5) -0.003(5) 0.005(5)
O9 0.031(6) 0.023(5) 0.042(6) -0.001(4) -0.003(5) -0.004(4)
O6 0.033(6) 0.026(6) 0.058(7) -0.003(5) 0.002(5) -0.001(5)
O7 0.028(6) 0.018(5) 0.051(7) 0.009(5) 0.004(5) -0.006(4)
O3 0.049(8) 0.035(7) 0.052(7) -0.003(5) 0.017(6) -0.016(6)
O42 0.035(7) 0.028(5) 0.047(7) 0.002(5) 0.006(5) 0.003(5)
O71 0.035(6) 0.034(6) 0.042(6) 0.001(5) -0.003(4) 0.002(5)
O45 0.033(6) 0.022(6) 0.042(6) 0.005(5) 0.003(5) 0.001(4)
O19 0.031(6) 0.026(6) 0.058(7) 0.006(5) 0.013(5) 0.000(5)
O60 0.067(9) 0.035(7) 0.066(8) -0.013(6) -0.013(7) 0.009(6)
O20 0.032(6) 0.045(7) 0.047(8) 0.017(5) 0.004(5) 0.003(5)
O58 0.031(6) 0.031(6) 0.028(6) -0.001(4) -0.002(5) -0.015(5)
O75 0.043(7) 0.030(6) 0.046(7) -0.006(5) -0.008(6) -0.002(5)
O69 0.028(5) 0.026(5) 0.038(5) -0.002(4) -0.002(4) 0.003(4)
O2 0.019(6) 0.036(6) 0.054(7) 0.008(5) 0.003(5) -0.004(5)
O11 0.027(5) 0.029(6) 0.055(7) 0.021(5) 0.007(5) -0.003(4)
O57 0.037(7) 0.027(6) 0.050(7) 0.002(5) -0.011(5) -0.003(5)
O68 0.044(5) 0.027(5) 0.036(6) -0.002(5) -0.004(5) 0.004(4)
O53 0.058(8) 0.033(6) 0.049(7) 0.000(5) 0.011(7) 0.017(5)
O18 0.025(6) 0.031(6) 0.069(8) 0.006(5) -0.004(6) -0.012(5)
O76 0.044(7) 0.034(6) 0.047(7) 0.003(5) -0.002(6) 0.006(5)
O10 0.033(7) 0.043(7) 0.049(7) 0.012(5) 0.007(5) 0.003(5)
O12 0.041(6) 0.015(5) 0.070(7) -0.002(5) 0.000(5) -0.005(5)
O5 0.038(7) 0.021(5) 0.061(7) 0.003(5) 0.004(6) 0.001(5)
O25 0.036(7) 0.057(7) 0.054(8) 0.024(6) 0.012(6) 0.010(6)
O37 0.052(8) 0.022(6) 0.090(8) 0.005(6) 0.022(7) -0.002(5)
O82 0.055(8) 0.047(7) 0.037(7) 0.002(5) 0.005(6) 0.009(6)
O56 0.058(7) 0.029(6) 0.044(8) -0.009(5) -0.015(6) -0.008(5)
O13 0.027(6) 0.025(5) 0.053(7) 0.017(4) 0.001(5) 0.003(4)
O61 0.059(7) 0.020(6) 0.061(8) 0.001(6) -0.008(6) 0.012(5)
O34 0.034(7) 0.052(7) 0.051(8) 0.016(6) 0.004(6) 0.000(6)
O21 0.050(9) 0.080(10) 0.037(7) 0.015(7) -0.023(7) 0.008(7)
O67 0.075(8) 0.025(6) 0.058(8) -0.015(6) -0.001(6) 0.016(6)
O66 0.046(6) 0.029(5) 0.045(6) -0.002(5) -0.001(5) 0.008(5)
O63 0.028(6) 0.052(8) 0.059(9) 0.006(7) -0.020(6) -0.009(6)
O43 0.031(6) 0.026(6) 0.056(9) -0.006(5) -0.004(5) 0.008(5)
O15 0.040(7) 0.034(6) 0.069(9) 0.015(6) 0.007(6) 0.000(5)
O4 0.040(7) 0.027(6) 0.075(8) -0.004(5) 0.000(6) -0.005(5)
O64 0.057(8) 0.045(8) 0.074(11) -0.004(7) -0.008(7) 0.024(7)
O23 0.028(6) 0.029(7) 0.082(11) 0.012(7) 0.006(6) -0.002(5)
O48 0.047(7) 0.033(7) 0.058(7) 0.002(5) -0.021(6) 0.005(5)
O44 0.029(6) 0.034(6) 0.035(7) 0.003(5) -0.002(5) 0.000(4)
O62 0.038(6) 0.028(6) 0.040(7) 0.005(5) -0.011(5) -0.002(5)
O27 0.034(7) 0.035(7) 0.087(8) 0.020(6) 0.021(6) -0.007(6)
O70 0.058(7) 0.050(8) 0.040(7) -0.004(6) -0.011(6) 0.007(6)
O51 0.092(13) 0.053(9) 0.073(10) -0.021(8) -0.008(9) 0.016(8)
O54 0.047(8) 0.032(6) 0.038(7) 0.012(5) -0.003(5) 0.005(5)
O30 0.036(7) 0.033(6) 0.074(8) 0.017(6) 0.009(7) -0.004(5)
O73 0.064(8) 0.050(8) 0.032(7) -0.002(6) 0.005(6) 0.018(6)
O33 0.039(7) 0.047(8) 0.068(8) 0.028(7) 0.013(6) 0.011(5)
O50 0.068(8) 0.037(7) 0.057(9) -0.014(6) -0.010(6) 0.010(6)
O47 0.052(7) 0.036(7) 0.049(8) -0.009(6) -0.012(6) -0.016(6)
O72 0.039(7) 0.030(6) 0.048(6) 0.004(5) -0.003(5) 0.007(6)
O36 0.041(8) 0.032(7) 0.091(8) 0.027(6) 0.019(6) 0.008(6)
O14 0.036(6) 0.027(6) 0.075(7) 0.031(5) 0.013(5) 0.007(5)
O35 0.029(7) 0.039(7) 0.120(13) 0.039(8) 0.007(8) -0.009(6)
O55 0.038(7) 0.027(6) 0.047(7) 0.005(5) -0.005(5) -0.005(5)
O49 0.087(11) 0.049(9) 0.064(9) -0.023(8) -0.037(9) 0.007(8)
O52 0.072(9) 0.052(7) 0.046(7) -0.010(6) -0.010(7) 0.012(6)
O74 0.082(12) 0.076(11) 0.042(8) -0.017(7) -0.005(7) 0.024(10)
O32 0.039(8) 0.067(8) 0.067(8) 0.033(6) 0.023(6) 0.011(6)
O17 0.039(7) 0.020(6) 0.103(11) -0.009(6) 0.002(6) -0.013(5)
O29 0.044(8) 0.029(7) 0.117(14) 0.025(8) 0.022(8) 0.000(6)
O28 0.038(7) 0.037(7) 0.110(11) 0.037(7) 0.020(7) -0.003(5)
O26 0.050(8) 0.068(9) 0.055(8) 0.035(7) 0.013(6) 0.009(6)
O65 0.069(10) 0.033(7) 0.067(9) -0.001(7) -0.019(7) -0.022(7)
O83 0.041(7) 0.022(6) 0.099(9) 0.018(7) 0.017(6) 0.000(5)
O41 0.051(9) 0.019(6) 0.130(14) 0.004(7) 0.031(9) -0.001(6)
O40 0.042(8) 0.030(7) 0.101(13) 0.021(7) 0.019(7) 0.007(6)
O77 0.044(8) 0.045(8) 0.068(10) 0.009(8) 0.010(6) 0.009(6)
N5 0.09(2) 0.071(13) 0.20(4) -0.001(16) 0.01(2) -0.045(13)
N1 0.039(7) 0.044(9) 0.047(8) -0.010(7) 0.004(6) 0.005(6)
C93 0.073(9) 0.075(9) 0.078(9) -0.011(7) -0.016(7) 0.002(7)
C64 0.087(11) 0.148(14) 0.116(11) 0.064(10) 0.001(10) 0.002(11)
C8 0.117(10) 0.060(9) 0.165(12) -0.004(9) 0.055(10) -0.021(8)
C71 0.134(12) 0.074(10) 0.172(14) 0.002(10) 0.043(11) -0.014(10)
C34 0.065(8) 0.075(8) 0.092(8) 0.002(7) 0.002(7) 0.004(7)
C36 0.072(9) 0.082(8) 0.100(9) 0.000(8) 0.003(8) -0.004(7)
C17 0.073(8) 0.058(7) 0.106(9) -0.016(7) 0.012(7) -0.014(7)
C55 0.089(9) 0.153(11) 0.103(9) 0.057(8) 0.009(8) 0.011(9)
C11 0.125(11) 0.074(11) 0.170(14) 0.005(11) 0.056(11) -0.018(9)
C108 0.063(10) 0.161(13) 0.106(11) 0.019(11) 0.002(9) 0.023(10)
C3 0.105(10) 0.103(10) 0.129(10) -0.023(8) 0.005(9) -0.011(8)
C6 0.099(11) 0.106(11) 0.128(12) -0.026(10) 0.001(11) -0.002(9)
C98 0.072(10) 0.164(16) 0.160(16) -0.043(16) -0.024(12) -0.011(11)
C95 0.074(9) 0.081(9) 0.076(8) -0.008(8) -0.013(7) -0.005(8)
C4 0.106(12) 0.107(11) 0.134(11) -0.026(10) 0.005(11) -0.005(10)
C5 0.106(12) 0.108(12) 0.134(11) -0.020(10) 0.003(11) -0.001(10)
C124 0.103(11) 0.121(10) 0.120(11) -0.032(10) 0.000(10) 0.006(9)
C56 0.094(10) 0.157(11) 0.107(10) 0.059(9) 0.012(9) 0.012(10)
C57 0.094(10) 0.159(12) 0.107(11) 0.059(9) 0.012(9) 0.013(9)
C27 0.084(8) 0.092(8) 0.134(9) -0.015(8) 0.005(7) 0.004(8)
C30 0.086(9) 0.095(8) 0.131(9) -0.014(8) 0.004(8) 0.001(8)
C51 0.121(11) 0.155(11) 0.099(11) 0.001(10) -0.032(9) -0.015(10)
C54 0.131(12) 0.156(11) 0.108(11) -0.003(10) -0.033(10) -0.015(11)
C28 0.100(10) 0.102(9) 0.146(10) -0.020(9) 0.005(9) 0.005(9)
C143 0.116(16) 0.087(13) 0.169(19) 0.023(15) 0.061(16) -0.010(13)
C144 0.11(2) 0.092(15) 0.18(2) 0.035(18) 0.05(2) -0.006(16)
C53 0.119(11) 0.141(11) 0.102(10) 0.001(9) -0.031(9) -0.018(10)
C7 0.117(10) 0.062(8) 0.164(11) -0.003(8) 0.051(9) -0.021(8)
C85 0.140(13) 0.133(13) 0.081(10) -0.015(9) -0.049(9) 0.016(11)
C129 0.042(7) 0.062(7) 0.079(8) -0.006(7) -0.004(6) -0.003(6)
C128 0.041(7) 0.059(8) 0.080(8) -0.006(7) -0.003(6) -0.008(6)
C31 0.056(6) 0.070(7) 0.098(7) -0.004(6) 0.002(6) 0.008(6)
C73 0.068(8) 0.086(8) 0.075(8) 0.003(7) 0.004(6) -0.015(6)
C77 0.074(10) 0.092(10) 0.084(10) 0.009(9) -0.004(8) -0.009(8)
C25 0.076(8) 0.083(8) 0.131(9) -0.017(8) 0.000(7) -0.002(7)
C97 0.068(10) 0.158(16) 0.157(16) -0.049(15) -0.028(12) -0.016(11)
C79 0.084(8) 0.095(8) 0.071(8) 0.002(7) 0.013(7) -0.018(7)
C67 0.119(10) 0.065(8) 0.169(12) 0.001(8) 0.046(9) -0.017(8)
C127 0.042(7) 0.059(8) 0.078(8) -0.007(7) 0.000(7) -0.006(6)
C91 0.070(9) 0.072(9) 0.071(9) -0.015(7) -0.022(7) 0.004(7)
C116 0.081(9) 0.104(9) 0.081(9) -0.040(8) -0.001(8) 0.000(8)
C131 0.051(8) 0.073(9) 0.085(9) -0.009(8) 0.000(7) -0.006(7)
C32 0.052(7) 0.067(8) 0.090(8) -0.004(7) -0.002(6) 0.008(6)
C92 0.070(8) 0.072(9) 0.073(9) -0.014(7) -0.020(7) 0.005(7)
C115 0.082(8) 0.103(8) 0.086(8) -0.036(7) -0.001(7) -0.001(7)
C74 0.066(8) 0.083(9) 0.079(8) 0.004(7) 0.002(7) -0.012(7)
C76 0.071(10) 0.097(11) 0.086(10) 0.010(9) 0.002(8) -0.010(9)
C33 0.057(7) 0.070(7) 0.091(8) 0.001(7) 0.003(6) 0.007(6)
C109 0.048(7) 0.119(10) 0.105(9) 0.010(8) -0.010(7) 0.017(7)
C15 0.077(8) 0.053(7) 0.110(9) -0.024(8) 0.013(7) -0.011(7)
C80 0.090(9) 0.098(9) 0.073(9) 0.003(8) 0.017(8) -0.017(8)
C75 0.067(8) 0.085(9) 0.078(9) 0.007(7) -0.002(7) -0.015(7)
C37 0.072(9) 0.093(10) 0.097(11) 0.015(9) -0.007(9) -0.006(9)
C18 0.079(10) 0.060(9) 0.112(10) -0.027(9) 0.011(8) -0.013(8)
C130 0.051(8) 0.064(9) 0.082(9) -0.006(8) -0.006(7) -0.004(8)
C38 0.071(9) 0.091(10) 0.096(11) 0.014(9) -0.008(9) -0.008(9)
C39 0.070(9) 0.092(10) 0.096(11) 0.013(9) -0.009(9) -0.008(9)
C13 0.075(8) 0.054(7) 0.111(9) -0.020(7) 0.013(7) -0.008(7)
C29 0.086(8) 0.095(9) 0.136(9) -0.012(8) 0.004(8) 0.008(8)
C9 0.119(10) 0.063(9) 0.166(12) -0.002(9) 0.056(10) -0.023(8)
C135 0.056(7) 0.039(6) 0.073(7) -0.003(5) -0.005(6) -0.013(5)
C70 0.128(12) 0.070(9) 0.175(14) 0.004(10) 0.047(11) -0.016(9)
C43 0.111(11) 0.106(10) 0.091(9) 0.014(8) -0.015(9) -0.011(9)
C65 0.087(11) 0.148(13) 0.122(12) 0.062(10) 0.004(11) 0.007(11)
C90 0.151(13) 0.141(13) 0.092(10) -0.016(10) -0.045(10) 0.006(12)
C45 0.113(12) 0.105(11) 0.093(10) 0.013(9) -0.015(9) -0.013(10)
C19 0.125(9) 0.133(9) 0.157(9) -0.013(7) 0.001(8) 0.002(7)
C107 0.059(9) 0.155(13) 0.102(12) 0.020(11) -0.001(9) 0.020(9)
C14 0.074(8) 0.053(8) 0.110(9) -0.021(8) 0.011(7) -0.011(7)
C62 0.077(10) 0.146(12) 0.111(10) 0.064(9) 0.003(9) 0.005(9)
C133 0.033(6) 0.029(6) 0.052(7) -0.002(5) 0.003(5) -0.004(5)
C78 0.072(10) 0.092(11) 0.087(10) 0.009(9) -0.008(8) -0.020(9)
C81 0.094(9) 0.098(9) 0.075(9) 0.004(8) 0.018(8) -0.017(8)
C94 0.086(10) 0.078(9) 0.089(10) -0.011(8) -0.011(9) 0.000(8)
C44 0.112(11) 0.106(11) 0.091(10) 0.013(8) -0.015(9) -0.012(9)
C132 0.050(9) 0.063(8) 0.086(10) -0.005(8) -0.001(8) -0.002(7)
C136 0.073(13) 0.044(11) 0.076(8) -0.006(8) 0.000(9) -0.034(10)
C16 0.076(10) 0.055(8) 0.115(11) -0.026(9) 0.010(9) -0.014(8)
C49 0.116(11) 0.152(11) 0.095(11) 0.004(10) -0.032(9) -0.018(10)
C134 0.045(8) 0.047(9) 0.056(10) 0.002(8) 0.000(8) -0.018(7)
C59 0.099(12) 0.159(13) 0.110(12) 0.060(11) 0.011(10) 0.009(11)
C122 0.090(8) 0.106(9) 0.101(8) -0.035(8) -0.007(7) -0.002(7)
C61 0.080(9) 0.145(11) 0.106(9) 0.060(8) 0.002(8) 0.006(8)
C86 0.145(13) 0.133(14) 0.085(11) -0.016(10) -0.047(10) 0.014(12)
C26 0.078(7) 0.085(7) 0.128(8) -0.013(7) 0.000(7) 0.002(7)
C111 0.053(8) 0.112(11) 0.107(10) 0.004(9) -0.012(8) 0.016(7)
C117 0.084(9) 0.105(9) 0.083(9) -0.039(8) 0.001(7) 0.002(8)
C125 0.094(10) 0.116(10) 0.114(10) -0.030(9) 0.001(9) -0.002(8)
C40 0.077(11) 0.109(12) 0.104(11) 0.006(10) -0.014(9) -0.008(10)
C20 0.126(9) 0.134(10) 0.163(10) -0.007(9) 0.006(9) 0.007(9)
C96 0.076(9) 0.089(10) 0.084(10) -0.007(9) -0.015(8) 0.003(8)
C69 0.124(11) 0.069(9) 0.172(13) 0.003(9) 0.046(10) -0.017(8)
C121 0.090(8) 0.104(9) 0.100(8) -0.033(8) -0.005(7) -0.004(7)
C35 0.065(9) 0.083(9) 0.097(10) 0.009(9) 0.009(8) 0.016(8)
C66 0.081(10) 0.150(14) 0.118(12) 0.063(11) 0.004(10) 0.003(10)
C60 0.098(12) 0.162(13) 0.110(12) 0.063(11) 0.009(10) 0.010(11)
C88 0.152(14) 0.137(14) 0.092(12) -0.020(11) -0.047(11) 0.012(12)
C110 0.055(8) 0.113(11) 0.108(10) 0.007(9) -0.010(8) 0.016(7)
C50 0.118(11) 0.155(11) 0.098(11) 0.004(10) -0.032(9) -0.017(10)
C83 0.102(11) 0.106(11) 0.076(10) 0.004(9) 0.014(9) -0.018(10)
C63 0.079(9) 0.147(12) 0.112(10) 0.064(9) 0.004(9) 0.005(9)
C52 0.130(12) 0.159(12) 0.108(12) 0.008(11) -0.036(10) -0.015(12)
C119 0.093(10) 0.101(11) 0.084(10) -0.049(9) 0.004(9) -0.004(9)
C84 0.093(11) 0.099(10) 0.083(11) 0.004(9) 0.021(10) -0.019(9)
C87 0.147(13) 0.136(14) 0.086(10) -0.018(10) -0.049(10) 0.012(12)
C114 0.060(10) 0.112(11) 0.113(11) 0.001(10) -0.015(9) 0.016(9)
C10 0.127(11) 0.068(9) 0.171(13) -0.001(10) 0.052(11) -0.024(9)
C42 0.077(11) 0.096(11) 0.104(12) 0.010(10) -0.004(10) -0.012(10)
C113 0.062(9) 0.116(12) 0.115(11) 0.002(11) -0.005(9) 0.017(9)
C72 0.128(11) 0.079(10) 0.178(14) 0.008(10) 0.050(11) -0.013(9)
C126 0.107(11) 0.128(11) 0.111(10) -0.032(10) -0.002(9) -0.003(10)
C82 0.096(10) 0.102(11) 0.082(11) -0.002(10) 0.025(9) -0.017(9)
C112 0.068(10) 0.113(12) 0.109(10) 0.000(10) -0.014(9) 0.021(9)
C101 0.083(11) 0.173(17) 0.164(17) -0.041(17) -0.024(13) -0.013(12)
C47 0.119(12) 0.111(11) 0.103(11) 0.005(9) -0.017(10) -0.013(10)
C12 0.127(12) 0.072(10) 0.169(13) -0.005(10) 0.057(11) -0.027(10)
C123 0.094(9) 0.110(9) 0.108(9) -0.034(9) -0.003(8) 0.000(8)
C41 0.082(11) 0.099(11) 0.109(12) 0.007(10) -0.006(10) -0.008(10)
C120 0.095(11) 0.113(11) 0.090(10) -0.030(9) 0.001(9) 0.008(10)
C100 0.086(12) 0.170(17) 0.166(17) -0.037(17) -0.016(13) -0.007(12)
C46 0.118(13) 0.111(12) 0.097(11) 0.007(10) -0.011(10) -0.017(11)
C89 0.149(14) 0.143(15) 0.090(12) -0.017(11) -0.052(11) 0.006(12)
C48 0.118(13) 0.112(12) 0.096(11) 0.012(10) -0.019(10) -0.015(11)
C58 0.105(12) 0.163(13) 0.111(12) 0.057(10) 0.018(11) 0.009(11)
C118 0.093(10) 0.109(11) 0.099(11) -0.041(10) -0.004(9) -0.004(9)
C102 0.084(11) 0.174(17) 0.163(17) -0.040(17) -0.018(13) -0.005(12)
C99 0.077(10) 0.167(16) 0.161(16) -0.043(16) -0.021(12) -0.010(11)
O16 0.035(6) 0.022(6) 0.097(9) 0.015(6) 0.025(6) 0.001(5)
O31 0.042(9) 0.083(11) 0.059(8) 0.044(7) 0.011(6) 0.008(8)
C68 0.121(11) 0.067(9) 0.171(13) 0.003(9) 0.047(10) -0.014(9)
C1 0.106(9) 0.104(9) 0.131(9) -0.021(7) 0.004(8) -0.008(7)
Ag32 0.0538(15) 0.0645(16) 0.0499(15) 0.0037(11) 0.0040(11) -0.0136(12)
C22 0.129(12) 0.136(12) 0.168(12) -0.006(10) 0.007(11) 0.012(10)
C105 0.061(8) 0.156(12) 0.104(10) 0.020(9) -0.002(8) 0.018(8)
C106 0.073(10) 0.158(12) 0.109(12) 0.021(11) -0.004(10) 0.014(10)
C104 0.056(8) 0.157(12) 0.102(10) 0.021(9) 0.000(7) 0.015(8)
C141 0.077(13) 0.093(14) 0.095(13) -0.014(12) -0.015(11) -0.016(12)
C142 0.083(13) 0.089(13) 0.105(14) -0.014(12) -0.023(11) -0.013(12)
N4 0.26(6) 0.23(6) 0.26(5) -0.13(5) -0.15(5) -0.01(5)
C24 0.127(11) 0.132(11) 0.165(10) -0.011(9) 0.007(10) 0.009(10)
C23 0.123(10) 0.131(11) 0.165(11) -0.010(10) 0.007(10) 0.008(9)
C21 0.126(10) 0.134(10) 0.162(10) -0.009(9) 0.006(10) 0.006(9)
C2 0.105(10) 0.104(10) 0.131(10) -0.020(9) 0.005(9) -0.011(8)
C103 0.053(7) 0.149(11) 0.101(9) 0.022(9) -0.002(7) 0.021(7)
N2 0.077(9) 0.069(7) 0.102(10) 0.011(7) -0.007(8) -0.012(7)
C137 0.074(10) 0.057(8) 0.079(10) 0.001(7) -0.021(9) -0.016(7)
C138 0.114(17) 0.084(14) 0.098(16) 0.022(12) -0.042(14) -0.036(13)
N3 0.033(10) 0.067(10) 0.087(13) 0.020(9) 0.000(8) 0.009(9)
C139 0.048(6) 0.042(6) 0.067(7) -0.003(5) 0.000(6) -0.005(6)
C140 0.051(8) 0.045(8) 0.069(8) -0.001(7) 0.001(7) -0.010(7)

loop_
_atom_type_symbol
_atom_type_description
_atom_type_scat_dispersion_real
_atom_type_scat_dispersion_imag
_atom_type_scat_source
Ag Ag -0.8971 1.1015 'International Tables Vol C Tables 4.2.6.8 and 6.1.1.4'
C C 0.0033 0.0016 'International Tables Vol C Tables 4.2.6.8 and 6.1.1.4'
H H 0.0000 0.0000 'International Tables Vol C Tables 4.2.6.8 and 6.1.1.4'
N N 0.0061 0.0033 'International Tables Vol C Tables 4.2.6.8 and 6.1.1.4'
O O 0.0106 0.0060 'International Tables Vol C Tables 4.2.6.8 and 6.1.1.4'
Si Si 0.0817 0.0704 'International Tables Vol C Tables 4.2.6.8 and 6.1.1.4'
W W -0.8490 6.8722 'International Tables Vol C Tables 4.2.6.8 and 6.1.1.4'
Zn Zn 0.2839 1.4301 'International Tables Vol C Tables 4.2.6.8 and 6.1.1.4'

loop_
_geom_angle_atom_site_label_1
_geom_angle_atom_site_label_2
_geom_angle_atom_site_label_3
_geom_angle
_geom_angle_site_symmetry_1
_geom_angle_site_symmetry_3
_geom_angle_publ_flag
O59 W1 O69 84.0(5) . . ?
O58 W1 O59 89.5(5) . . ?
O58 W1 O69 72.8(5) . . ?
O58 W1 O62 87.9(5) . . ?
O58 W1 O55 157.8(5) . . ?
O57 W1 O59 101.7(6) . . ?
O57 W1 O58 100.5(6) . . ?
O57 W1 O69 171.4(6) . . ?
O57 W1 O62 100.6(6) . . ?
O57 W1 O55 101.7(6) . . ?
O62 W1 O59 157.7(5) . . ?
O62 W1 O69 74.1(5) . . ?
O55 W1 O59 84.7(6) . . ?
O55 W1 O69 85.2(5) . . ?
O55 W1 O62 89.4(6) . . ?
O24 W2 O19 92.9(6) . . ?
O24 W2 O18 94.1(6) . . ?
O24 W2 O13 80.3(5) . . ?
O24 W2 O30 162.7(6) . . ?
O19 W2 O13 75.2(5) . . ?
O19 W2 O30 84.8(6) . . ?
O18 W2 O19 158.3(6) . . ?
O18 W2 O13 85.8(6) . . ?
O18 W2 O30 82.4(7) . . ?
O23 W2 O24 101.2(6) . . ?
O23 W2 O19 97.9(7) . . ?
O23 W2 O18 100.8(7) . . ?
O23 W2 O13 173.1(7) . . ?
O23 W2 O30 96.1(6) . . ?
O30 W2 O13 82.5(5) . . ?
O63 W3 O69 170.9(6) . . ?
O63 W3 O44 100.2(7) . . ?
O63 W3 O62 99.4(6) . . ?
O63 W3 O54 102.1(7) . . ?
O63 W3 O72 102.2(7) . . ?
O44 W3 O69 72.3(5) . . ?
O44 W3 O62 87.3(5) . . ?
O44 W3 O54 157.6(6) . . ?
O62 W3 O69 75.4(5) . . ?
O62 W3 O54 87.6(6) . . ?
O54 W3 O69 85.3(5) . . ?
O72 W3 O69 83.4(5) . . ?
O72 W3 O44 91.0(5) . . ?
O72 W3 O62 158.3(6) . . ?
O72 W3 O54 85.8(6) . . ?
O60 W4 O56 88.1(6) . . ?
O60 W4 O61 90.3(7) . . ?
O60 W4 O66 73.9(6) . . ?
O60 W4 O55 157.7(6) . . ?
O56 W4 O66 84.4(5) . . ?
O56 W4 O55 85.0(6) . . ?
O61 W4 O56 157.6(6) . . ?
O61 W4 O66 73.7(5) . . ?
O61 W4 O55 88.1(6) . . ?
O55 W4 O66 84.3(5) . . ?
O65 W4 O60 102.3(7) . . ?
O65 W4 O56 101.6(7) . . ?
O65 W4 O61 100.5(7) . . ?
O65 W4 O66 172.9(7) . . ?
O65 W4 O55 99.8(7) . . ?
O9 W5 O58 165.8(5) . . ?
O9 W5 O69 93.6(5) . . ?
O9 W5 O44 86.6(5) . . ?
O42 W5 O9 99.9(6) . . ?
O42 W5 O45 101.3(6) . . ?
O42 W5 O58 92.7(6) . . ?
O42 W5 O69 165.6(5) . . ?
O42 W5 O44 103.1(6) . . ?
O45 W5 O9 92.7(5) . . ?
O45 W5 O58 91.3(5) . . ?
O45 W5 O69 82.9(5) . . ?
O45 W5 O44 155.4(6) . . ?
O58 W5 O69 73.4(5) . . ?
O44 W5 O58 84.1(5) . . ?
O44 W5 O69 72.6(5) . . ?
O59 W6 O68 85.9(5) . . ?
O59 W6 O56 84.7(6) . . ?
O46 W6 O59 89.6(6) . . ?
O46 W6 O68 73.4(5) . . ?
O46 W6 O56 157.2(6) . . ?
O46 W6 O48 88.7(6) . . ?
O56 W6 O68 84.2(5) . . ?
O48 W6 O59 159.2(6) . . ?
O48 W6 O68 73.8(6) . . ?
O48 W6 O56 88.9(6) . . ?
O47 W6 O59 100.6(6) . . ?
O47 W6 O46 101.9(6) . . ?
O47 W6 O68 172.1(6) . . ?
O47 W6 O56 100.8(6) . . ?
O47 W6 O48 100.0(7) . . ?
O25 W7 O14 84.7(6) . . ?
O25 W7 O32 159.0(8) . . ?
O25 W7 O26 88.6(7) . . ?
O33 W7 O25 88.6(6) . . ?
O33 W7 O14 84.6(7) . . ?
O33 W7 O32 89.0(7) . . ?
O33 W7 O26 158.9(8) . . ?
O32 W7 O14 74.3(6) . . ?
O32 W7 O26 86.3(7) . . ?
O26 W7 O14 74.3(6) . . ?
O31 W7 O25 102.3(8) . . ?
O31 W7 O33 102.0(8) . . ?
O31 W7 O14 170.4(7) . . ?
O31 W7 O32 98.6(8) . . ?
O31 W7 O26 99.1(8) . . ?
O34 W8 O11 74.2(6) . . ?
O34 W8 O83 82.5(7) . . ?
O15 W8 O11 81.0(5) . . ?
O15 W8 O34 93.1(7) . . ?
O15 W8 O83 163.2(6) . . ?
O15 W8 O16 94.5(7) . . ?
O83 W8 O11 82.3(5) . . ?
O40 W8 O11 175.1(8) . . ?
O40 W8 O34 100.9(8) . . ?
O40 W8 O15 99.3(7) . . ?
O40 W8 O83 97.4(6) . . ?
O40 W8 O16 98.4(8) . . ?
O16 W8 O11 86.5(6) . . ?
O16 W8 O34 157.8(6) . . ?
O16 W8 O83 84.2(7) . . ?
O22 W9 O19 90.3(6) . . ?
O22 W9 O20 94.4(5) . . ?
O22 W9 O25 163.5(7) . . ?
O22 W9 O13 80.5(6) . . ?
O81 W9 O22 102.1(7) . . ?
O81 W9 O19 99.7(6) . . ?
O81 W9 O20 100.3(7) . . ?
O81 W9 O25 94.2(7) . . ?
O81 W9 O13 173.6(5) . . ?
O19 W9 O25 84.7(6) . . ?
O19 W9 O13 74.4(5) . . ?
O20 W9 O19 158.0(7) . . ?
O20 W9 O25 84.8(6) . . ?
O20 W9 O13 85.2(6) . . ?
O25 W9 O13 83.0(6) . . ?
O82 W10 O71 78.7(6) . . ?
O82 W10 O70 91.3(7) . . ?
O82 W10 O73 91.3(7) . . ?
O82 W10 O52 161.2(6) . . ?
O70 W10 O71 86.2(6) . . ?
O70 W10 O73 157.2(6) . . ?
O70 W10 O52 83.6(7) . . ?
O73 W10 O71 72.1(5) . . ?
O73 W10 O52 86.7(7) . . ?
O52 W10 O71 82.9(6) . . ?
O74 W10 O71 172.6(7) . . ?
O74 W10 O82 101.0(8) . . ?
O74 W10 O70 101.3(8) . . ?
O74 W10 O73 100.5(8) . . ?
O74 W10 O52 97.8(8) . . ?
O8 W11 O46 161.6(5) . . ?
O8 W11 O45 87.8(6) . . ?
O8 W11 O75 91.2(6) . . ?
O8 W11 O68 88.8(5) . . ?
O46 W11 O68 73.3(5) . . ?
O45 W11 O46 85.4(5) . . ?
O45 W11 O68 82.0(5) . . ?
O75 W11 O46 88.3(6) . . ?
O75 W11 O45 156.8(5) . . ?
O75 W11 O68 74.8(5) . . ?
O43 W11 O8 100.4(6) . . ?
O43 W11 O46 97.7(6) . . ?
O43 W11 O45 101.4(6) . . ?
O43 W11 O75 101.7(6) . . ?
O43 W11 O68 170.2(6) . . ?
O39 W12 O18 94.1(6) . . ?
O39 W12 O12 80.7(6) . . ?
O39 W12 O27 161.9(7) . . ?
O39 W12 O17 92.2(6) . . ?
O38 W12 O39 100.7(8) . . ?
O38 W12 O18 102.4(6) . . ?
O38 W12 O12 172.4(6) . . ?
O38 W12 O27 97.4(8) . . ?
O38 W12 O17 96.7(7) . . ?
O18 W12 O12 85.0(5) . . ?
O18 W12 O27 82.8(6) . . ?
O18 W12 O17 158.4(7) . . ?
O27 W12 O12 81.3(6) . . ?
O17 W12 O12 75.7(6) . . ?
O17 W12 O27 84.9(7) . . ?
O53 W13 O71 83.0(6) . . ?
O76 W13 O71 79.1(6) . . ?
O76 W13 O53 161.3(6) . . ?
O76 W13 O73 92.1(7) . . ?
O76 W13 O72 90.5(6) . . ?
O73 W13 O71 73.7(6) . . ?
O73 W13 O53 87.9(7) . . ?
O73 W13 O72 155.9(6) . . ?
O72 W13 O71 83.2(5) . . ?
O72 W13 O53 82.1(6) . . ?
O77 W13 O71 173.9(7) . . ?
O77 W13 O53 98.4(7) . . ?
O77 W13 O76 100.0(7) . . ?
O77 W13 O73 100.3(8) . . ?
O77 W13 O72 102.9(7) . . ?
O27 W14 O30 88.9(7) . . ?
O27 W14 O14 84.4(6) . . ?
O27 W14 O28 87.6(8) . . ?
O27 W14 O26 158.6(6) . . ?
O30 W14 O14 84.9(5) . . ?
O30 W14 O28 159.0(6) . . ?
O30 W14 O26 89.5(7) . . ?
O29 W14 O27 100.9(9) . . ?
O29 W14 O30 101.7(6) . . ?
O29 W14 O14 171.5(7) . . ?
O29 W14 O28 99.3(6) . . ?
O29 W14 O26 100.3(9) . . ?
O28 W14 O14 74.2(5) . . ?
O26 W14 O14 74.2(6) . . ?
O26 W14 O28 86.3(8) . . ?
O60 W15 O66 72.4(6) . . ?
O67 W15 O60 88.7(7) . . ?
O67 W15 O66 74.7(5) . . ?
O67 W15 O50 159.7(6) . . ?
O67 W15 O52 90.2(7) . . ?
O51 W15 O60 101.8(8) . . ?
O51 W15 O67 98.5(8) . . ?
O51 W15 O66 170.9(7) . . ?
O51 W15 O50 101.7(8) . . ?
O51 W15 O52 102.3(8) . . ?
O50 W15 O60 85.6(7) . . ?
O50 W15 O66 85.0(6) . . ?
O52 W15 O60 155.7(7) . . ?
O52 W15 O66 84.0(6) . . ?
O52 W15 O50 87.0(7) . . ?
O36 W16 O14 84.5(6) . . ?
O36 W16 O32 157.8(6) . . ?
O36 W16 O28 88.0(8) . . ?
O35 W16 O36 102.4(9) . . ?
O35 W16 O14 171.0(7) . . ?
O35 W16 O32 99.8(9) . . ?
O35 W16 O28 100.4(6) . . ?
O35 W16 O83 100.9(6) . . ?
O32 W16 O14 73.3(6) . . ?
O32 W16 O28 86.6(8) . . ?
O28 W16 O14 73.7(5) . . ?
O83 W16 O36 89.9(8) . . ?
O83 W16 O14 84.8(5) . . ?
O83 W16 O32 87.3(8) . . ?
O83 W16 O28 158.5(6) . . ?
O37 W17 O12 82.4(6) . . ?
O37 W17 O36 164.7(7) . . ?
O37 W17 O17 93.3(7) . . ?
O37 W17 O16 93.6(7) . . ?
O36 W17 O12 82.6(6) . . ?
O17 W17 O12 75.8(6) . . ?
O17 W17 O36 86.2(7) . . ?
O41 W17 O12 172.8(7) . . ?
O41 W17 O37 99.5(8) . . ?
O41 W17 O36 95.7(8) . . ?
O41 W17 O17 97.1(8) . . ?
O41 W17 O16 100.4(8) . . ?
O16 W17 O12 86.4(6) . . ?
O16 W17 O36 82.2(7) . . ?
O16 W17 O17 159.9(7) . . ?
O20 W18 O11 84.2(6) . . ?
O20 W18 O33 81.7(5) . . ?
O10 W18 O20 92.1(6) . . ?
O10 W18 O11 79.0(6) . . ?
O10 W18 O34 94.0(6) . . ?
O10 W18 O33 161.1(8) . . ?
O34 W18 O20 158.2(7) . . ?
O34 W18 O11 76.4(6) . . ?
O34 W18 O33 85.8(6) . . ?
O21 W18 O20 101.4(7) . . ?
O21 W18 O11 173.6(6) . . ?
O21 W18 O10 103.6(8) . . ?
O21 W18 O34 97.5(8) . . ?
O21 W18 O33 95.1(8) . . ?
O33 W18 O11 82.6(6) . . ?
O53 W19 O61 158.0(6) . . ?
O53 W19 O67 90.7(7) . . ?
O53 W19 O66 85.7(6) . . ?
O53 W19 O54 87.4(6) . . ?
O61 W19 O66 72.7(5) . . ?
O67 W19 O61 87.3(7) . . ?
O67 W19 O66 74.1(6) . . ?
O64 W19 O53 101.9(7) . . ?
O64 W19 O61 100.1(7) . . ?
O64 W19 O67 99.7(8) . . ?
O64 W19 O66 170.4(7) . . ?
O64 W19 O54 101.2(8) . . ?
O54 W19 O61 86.7(6) . . ?
O54 W19 O67 159.0(6) . . ?
O54 W19 O66 84.9(6) . . ?
O75 W20 O68 73.3(5) . . ?
O75 W20 O48 86.1(6) . . ?
O48 W20 O68 73.5(5) . . ?
O70 W20 O75 88.7(6) . . ?
O70 W20 O68 83.6(6) . . ?
O70 W20 O48 157.1(6) . . ?
O50 W20 O75 159.2(7) . . ?
O50 W20 O68 85.9(6) . . ?
O50 W20 O48 88.9(6) . . ?
O50 W20 O70 88.1(7) . . ?
O49 W20 O75 99.5(7) . . ?
O49 W20 O68 170.6(7) . . ?
O49 W20 O48 100.3(8) . . ?
O49 W20 O70 102.5(8) . . ?
O49 W20 O50 101.3(7) . . ?
Ag33 Ag34 Ag15 66.50(8) . . ?
O24 Ag34 Ag15 67.7(3) . . ?
O24 Ag34 Ag33 80.3(3) . . ?
O9 Ag34 Ag15 132.1(3) . . ?
O9 Ag34 Ag33 138.5(3) . . ?
O9 Ag34 O24 77.3(4) . . ?
C109 Ag34 Ag15 43.1(11) . . ?
C109 Ag34 Ag33 46.0(10) . . ?
C109 Ag34 O24 101.4(10) . . ?
C109 Ag34 O9 174.1(11) . . ?
Ag17 Ag16 Ag13 164.27(8) . . ?
C128 Ag16 Ag13 69.9(6) . . ?
C128 Ag16 Ag17 110.3(6) . . ?
C73 Ag16 Ag13 144.8(8) . . ?
C73 Ag16 Ag17 42.8(8) . . ?
C73 Ag16 C128 141.1(10) . . ?
C73 Ag16 C74 29.6(10) . . ?
C127 Ag16 Ag13 40.9(7) . . ?
C127 Ag16 Ag17 136.6(7) . . ?
C127 Ag16 C128 29.1(8) . . ?
C127 Ag16 C73 166.5(10) . . ?
C127 Ag16 C74 141.9(10) . . ?
C74 Ag16 Ag13 121.3(8) . . ?
C74 Ag16 Ag17 70.4(8) . . ?
C74 Ag16 C128 135.1(9) . . ?
Ag36 Ag35 Ag37 59.40(7) . . ?
O80 Ag35 Ag37 64.9(4) . . ?
O80 Ag35 Ag36 120.1(4) . . ?
O80 Ag35 C32 111.9(8) . . ?
O2 Ag35 Ag37 148.2(3) . . ?
O2 Ag35 Ag36 112.2(4) . . ?
O2 Ag35 O80 103.3(5) . . ?
O2 Ag35 O15 76.2(4) . . ?
O2 Ag35 C32 140.6(7) . . ?
O15 Ag35 Ag37 73.7(3) . . ?
O15 Ag35 Ag36 59.6(4) . . ?
O15 Ag35 O80 86.1(6) . . ?
O15 Ag35 C32 122.1(8) . . ?
C31 Ag35 Ag37 43.1(8) . . ?
C31 Ag35 Ag36 45.0(8) . . ?
C31 Ag35 O80 102.2(10) . . ?
C31 Ag35 O2 152.8(10) . . ?
C31 Ag35 O15 96.5(9) . . ?
C31 Ag35 C32 27.8(9) . . ?
C32 Ag35 Ag37 67.1(6) . . ?
C32 Ag35 Ag36 64.2(7) . . ?
Ag35 Ag37 Ag24 92.53(8) . . ?
Ag36 Ag37 Ag35 59.51(7) . . ?
Ag36 Ag37 Ag24 138.03(9) . . ?
C31 Ag37 Ag35 46.0(8) . . ?
C31 Ag37 Ag36 45.1(9) . . ?
C31 Ag37 Ag24 134.2(9) . . ?
C31 Ag37 C37 158.9(12) . . ?
C31 Ag37 C38 130.9(10) . . ?
C37 Ag37 Ag35 131.4(9) . . ?
C37 Ag37 Ag36 156.1(8) . . ?
C37 Ag37 Ag24 39.3(9) . . ?
C37 Ag37 C38 30.4(5) . . ?
C38 Ag37 Ag35 133.5(8) . . ?
C38 Ag37 Ag36 162.3(8) . . ?
C38 Ag37 Ag24 59.1(8) . . ?
Ag17 Ag18 Ag19 68.95(7) . . ?
C73 Ag18 Ag17 45.7(8) . . ?
C73 Ag18 Ag19 102.6(9) . . ?
C73 Ag18 C79 113.4(12) . . ?
C79 Ag18 Ag17 103.0(8) . . ?
C79 Ag18 Ag19 41.7(7) . . ?
Ag22 Ag4 Ag23 51.92(6) . . ?
O10 Ag4 Ag22 91.0(4) . . ?
O10 Ag4 Ag23 84.3(4) . . ?
O10 Ag4 O43 101.7(5) . . ?
O10 Ag4 C92 147.1(8) . . ?
O43 Ag4 Ag22 97.5(3) . . ?
O43 Ag4 Ag23 149.2(4) . . ?
O43 Ag4 C92 99.8(8) . . ?
C91 Ag4 Ag22 41.7(8) . . ?
C91 Ag4 Ag23 38.9(8) . . ?
C91 Ag4 O10 118.7(9) . . ?
C91 Ag4 O43 117.5(8) . . ?
C91 Ag4 C92 28.4(10) . . ?
C92 Ag4 Ag22 61.6(7) . . ?
C92 Ag4 Ag23 64.8(7) . . ?
Ag22 Ag30 Ag21 64.89(8) . . ?
Ag22 Ag30 Zn5 154.22(10) . . ?
Ag21 Ag30 Zn5 121.58(9) . . ?
O8 Ag30 Ag22 119.4(3) . . ?
O8 Ag30 Ag21 146.6(3) . . ?
O8 Ag30 Zn5 40.1(3) . . ?
O8 Ag30 O82 76.9(5) . . ?
O82 Ag30 Ag22 163.4(4) . . ?
O82 Ag30 Ag21 103.7(3) . . ?
O82 Ag30 Zn5 41.7(4) . . ?
C85 Ag30 Ag22 49.2(12) . . ?
C85 Ag30 Ag21 45.3(14) . . ?
C85 Ag30 Zn5 154.5(13) . . ?
C85 Ag30 O8 163.8(14) . . ?
C85 Ag30 O82 114.2(13) . . ?
Ag29 Ag27 Ag25 77.57(11) . . ?
O83 Ag27 Ag25 87.9(3) . . ?
O83 Ag27 Ag29 133.7(3) . . ?
C55 Ag27 Ag25 112.3(10) . . ?
C55 Ag27 Ag29 45.9(10) . . ?
C55 Ag27 O83 155.8(11) . . ?
C55 Ag27 C61 114.4(15) . . ?
C61 Ag27 Ag25 41.3(8) . . ?
C61 Ag27 Ag29 106.0(11) . . ?
C61 Ag27 O83 89.4(12) . . ?
Ag7 Ag6 Ag5 77.91(14) . . ?
C7 Ag6 Ag7 44.0(12) . . ?
C7 Ag6 Ag5 111.1(14) . . ?
C7 Ag6 C67 121.3(15) . . ?
C67 Ag6 Ag7 111.2(11) . . ?
C67 Ag6 Ag5 41.6(10) . . ?
Ag5 Ag13 Ag16 157.68(9) . . ?
C67 Ag13 Ag16 145.5(13) . . ?
C67 Ag13 Ag5 43.0(10) . . ?
C127 Ag13 Ag16 44.9(8) . . ?
C127 Ag13 Ag5 129.1(8) . . ?
C127 Ag13 C67 169.3(16) . . ?
Ag2 Ag11 Ag3 80.61(8) . . ?
O4 Ag11 Ag2 137.1(4) . . ?
O4 Ag11 Ag3 129.9(3) . . ?
C97 Ag11 Ag2 116.0(12) . . ?
C97 Ag11 Ag3 41.7(12) . . ?
C97 Ag11 O4 105.4(13) . . ?
C13 Ag11 Ag2 46.4(8) . . ?
C13 Ag11 Ag3 124.5(8) . . ?
C13 Ag11 O4 103.7(9) . . ?
C13 Ag11 C97 142.8(15) . . ?
Ag19 Ag20 Ag28 159.85(10) . . ?
Ag21 Ag20 Ag19 103.69(8) . . ?
Ag21 Ag20 Ag28 66.48(9) . . ?
C79 Ag20 Ag19 37.4(7) . . ?
C79 Ag20 Ag21 140.6(6) . . ?
C79 Ag20 Ag28 146.4(9) . . ?
C79 Ag20 C80 30.4(5) . . ?
C80 Ag20 Ag19 66.8(7) . . ?
C80 Ag20 Ag21 170.0(7) . . ?
C80 Ag20 Ag28 123.5(7) . . ?
C49 Ag20 Ag19 141.8(13) . . ?
C49 Ag20 Ag21 42.4(11) . . ?
C49 Ag20 Ag28 39.6(14) . . ?
C49 Ag20 C79 170.4(16) . . ?
C49 Ag20 C80 145.1(13) . . ?
Ag26 Ag8 Ag9 63.39(11) . . ?
Ag7 Ag8 Ag26 160.64(10) . . ?
Ag7 Ag8 Ag9 105.39(14) . . ?
C8 Ag8 Ag26 128.7(12) . . ?
C8 Ag8 Ag7 64.2(12) . . ?
C8 Ag8 Ag9 167.2(12) . . ?
C7 Ag8 Ag26 144.6(12) . . ?
C7 Ag8 Ag7 40.9(12) . . ?
C7 Ag8 Ag9 145.3(11) . . ?
C7 Ag8 C8 27.2(14) . . ?
C19 Ag8 Ag26 44.3(16) . . ?
C19 Ag8 Ag7 136.8(16) . . ?
C19 Ag8 Ag9 40.8(14) . . ?
C19 Ag8 C8 142.7(17) . . ?
C19 Ag8 C7 165.7(18) . . ?
Ag30 Ag22 Ag4 89.98(8) . . ?
Ag30 Ag22 Ag23 143.03(13) . . ?
Ag30 Ag22 Ag21 59.72(7) . . ?
Ag23 Ag22 Ag4 66.36(7) . . ?
Ag23 Ag22 Ag21 105.72(10) . . ?
Ag21 Ag22 Ag4 118.42(11) . . ?
C85 Ag22 Ag4 136.4(10) . . ?
C85 Ag22 Ag30 46.7(10) . . ?
C85 Ag22 Ag23 144.1(11) . . ?
C85 Ag22 Ag21 42.5(13) . . ?
C91 Ag22 Ag4 43.6(8) . . ?
C91 Ag22 Ag30 129.3(8) . . ?
C91 Ag22 Ag23 47.6(8) . . ?
C91 Ag22 Ag21 149.4(8) . . ?
C91 Ag22 C85 167.6(15) . . ?
Ag16 Ag17 Ag32 136.71(9) . . ?
Ag18 Ag17 Ag16 74.95(7) . . ?
Ag18 Ag17 Ag32 94.75(8) . . ?
C73 Ag17 Ag16 46.9(10) . . ?
C73 Ag17 Ag18 50.8(9) . . ?
C73 Ag17 C122 135.4(13) . . ?
C73 Ag17 C121 166.4(13) . . ?
C73 Ag17 Ag32 145.4(9) . . ?
C122 Ag17 Ag16 131.0(9) . . ?
C122 Ag17 Ag18 152.1(9) . . ?
C122 Ag17 Ag32 72.9(10) . . ?
C121 Ag17 Ag16 130.4(10) . . ?
C121 Ag17 Ag18 142.4(10) . . ?
C121 Ag17 C122 32.8(12) . . ?
C121 Ag17 Ag32 47.6(10) . . ?
Ag22 Ag23 Ag4 61.72(7) . . ?
Ag22 Ag23 Ag24 151.05(13) . . ?
Ag24 Ag23 Ag4 99.01(10) . . ?
C91 Ag23 Ag4 40.9(8) . . ?
C91 Ag23 Ag22 48.0(8) . . ?
C91 Ag23 Ag24 130.7(8) . . ?
C91 Ag23 C43 162.0(14) . . ?
C91 Ag23 C44 136.3(13) . . ?
C43 Ag23 Ag4 146.5(12) . . ?
C43 Ag23 Ag22 144.8(11) . . ?
C43 Ag23 Ag24 47.8(12) . . ?
C43 Ag23 C44 28.0(13) . . ?
C44 Ag23 Ag4 158.7(10) . . ?
C44 Ag23 Ag22 136.3(11) . . ?
C44 Ag23 Ag24 68.2(11) . . ?
Ag37 Ag36 Ag35 61.08(7) . . ?
C31 Ag36 Ag35 46.9(8) . . ?
C31 Ag36 Ag37 44.0(8) . . ?
C31 Ag36 C25 142.2(12) . . ?
C31 Ag36 C26 114.2(11) . . ?
C31 Ag36 N3 103.4(9) . . ?
C25 Ag36 Ag35 170.8(9) . . ?
C25 Ag36 Ag37 125.4(10) . . ?
C25 Ag36 C26 29.6(10) . . ?
C25 Ag36 N3 98.8(12) . . ?
C26 Ag36 Ag35 157.5(7) . . ?
C26 Ag36 Ag37 116.6(9) . . ?
N3 Ag36 Ag35 74.6(6) . . ?
N3 Ag36 Ag37 135.6(6) . . ?
N3 Ag36 C26 103.6(11) . . ?
C128 Ag14 Ag15 113.8(6) . . ?
C127 Ag14 Ag15 138.0(7) . . ?
C127 Ag14 C128 30.7(8) . . ?
C103 Ag14 Ag15 34.2(10) . . ?
C103 Ag14 C128 130.5(10) . . ?
C103 Ag14 C127 161.0(11) . . ?
O39 Ag12 Ag3 77.1(3) . . ?
O39 Ag12 C104 136.2(8) . . ?
C97 Ag12 Ag3 42.9(12) . . ?
C97 Ag12 O39 89.7(12) . . ?
C97 Ag12 C104 123.7(13) . . ?
C97 Ag12 C103 152.4(13) . . ?
C97 Ag12 N2 115.0(13) . . ?
C104 Ag12 Ag3 107.2(9) . . ?
C103 Ag12 Ag3 121.1(9) . . ?
C103 Ag12 O39 109.9(9) . . ?
C103 Ag12 C104 29.9(3) . . ?
C103 Ag12 N2 84.4(11) . . ?
N2 Ag12 Ag3 154.4(6) . . ?
N2 Ag12 O39 92.4(7) . . ?
N2 Ag12 C104 96.6(11) . . ?
Ag11 Ag2 Ag10 76.75(8) . . ?
Ag11 Ag2 Ag1 101.94(10) . . ?
Ag11 Ag2 Ag5A 124.33(19) . . ?
Ag1 Ag2 Ag10 149.75(14) . . ?
C13 Ag2 Ag11 49.2(8) . . ?
C13 Ag2 Ag10 47.1(10) . . ?
C13 Ag2 Ag1 148.9(9) . . ?
C13 Ag2 C1 167.0(14) . . ?
C13 Ag2 C2 144.2(11) . . ?
C13 Ag2 Ag5A 158.3(10) . . ?
C1 Ag2 Ag11 141.3(6) . . ?
C1 Ag2 Ag10 133.7(5) . . ?
C1 Ag2 Ag1 39.4(6) . . ?
C1 Ag2 C2 27.8(5) . . ?
C1 Ag2 Ag5A 31.9(11) . . ?
C2 Ag2 Ag11 164.5(9) . . ?
C2 Ag2 Ag10 108.0(7) . . ?
C2 Ag2 Ag1 66.3(6) . . ?
C2 Ag2 Ag5A 40.2(9) . . ?
Ag5A Ag2 Ag10 113.7(2) . . ?
Ag19 Ag31 Ag32 61.20(8) . . ?
O81 Ag31 Ag19 68.1(3) . . ?
O81 Ag31 Ag32 83.2(4) . . ?
O82 Ag31 Ag19 140.9(4) . . ?
O82 Ag31 O81 84.0(5) . . ?
O82 Ag31 Ag32 89.8(4) . . ?
C115 Ag31 Ag19 46.7(10) . . ?
C115 Ag31 O81 110.1(10) . . ?
C115 Ag31 O82 130.8(10) . . ?
C115 Ag31 Ag32 48.4(9) . . ?
Ag27 Ag25 Ag26 72.64(11) . . ?
Ag24 Ag25 Ag27 92.25(12) . . ?
Ag24 Ag25 Ag26 149.42(10) . . ?
C37 Ag25 Ag27 139.1(10) . . ?
C37 Ag25 Ag24 47.3(10) . . ?
C37 Ag25 Ag26 137.9(11) . . ?
C61 Ag25 Ag27 48.1(12) . . ?
C61 Ag25 Ag24 137.0(14) . . ?
C61 Ag25 Ag26 45.8(14) . . ?
C61 Ag25 C37 169.4(13) . . ?
Ag18 Ag19 Ag20 69.72(8) . . ?
Ag31 Ag19 Ag18 127.82(10) . . ?
Ag31 Ag19 Ag20 87.89(9) . . ?
Ag31 Ag19 Ag32 62.35(9) . . ?
C79 Ag19 Ag18 48.9(10) . . ?
C79 Ag19 Ag20 41.9(10) . . ?
C79 Ag19 Ag31 129.8(10) . . ?
C79 Ag19 C115 167.0(14) . . ?
C79 Ag19 Ag32 143.7(10) . . ?
C79 Ag19 Ag2A 144.5(9) . . ?
C115 Ag19 Ag18 143.4(10) . . ?
C115 Ag19 Ag20 136.4(10) . . ?
C115 Ag19 Ag31 50.7(9) . . ?
C115 Ag19 Ag32 49.3(9) . . ?
C115 Ag19 Ag2A 45.2(9) . . ?
Ag32 Ag19 Ag18 95.41(10) . . ?
Ag32 Ag19 Ag20 128.55(9) . . ?
Ag2A Ag19 Ag18 110.0(2) . . ?
Ag2A Ag19 Ag20 108.61(19) . . ?
Ag11 Ag3 Ag3A 106.1(2) . . ?
Ag12 Ag3 Ag11 70.05(8) . . ?
Ag12 Ag3 Ag3A 175.9(2) . . ?
Ag1 Ag3 Ag11 95.43(10) . . ?
Ag1 Ag3 Ag12 154.55(16) . . ?
C97 Ag3 Ag11 46.5(11) . . ?
C97 Ag3 Ag12 46.2(13) . . ?
C97 Ag3 Ag1 135.4(12) . . ?
C97 Ag3 Ag3A 132.2(13) . . ?
Ag34 Ag15 Ag14 140.83(12) . . ?
Ag34 Ag15 Ag33 56.53(7) . . ?
Ag14 Ag15 Ag33 105.44(9) . . ?
C109 Ag15 Ag34 45.6(9) . . ?
C109 Ag15 Ag14 141.4(9) . . ?
C109 Ag15 Ag33 39.6(10) . . ?
C103 Ag15 Ag34 156.4(11) . . ?
C103 Ag15 Ag14 45.9(12) . . ?
C103 Ag15 Ag33 146.0(11) . . ?
C103 Ag15 C109 150.9(14) . . ?
Ag23 Ag24 Ag37 127.76(10) . . ?
Ag25 Ag24 Ag37 65.19(10) . . ?
Ag25 Ag24 Ag23 145.97(11) . . ?
Ag29 Ag24 Ag37 138.31(14) . . ?
Ag29 Ag24 Ag23 72.17(10) . . ?
Ag29 Ag24 Ag25 79.96(11) . . ?
O80 Ag24 Ag37 61.6(5) . . ?
O80 Ag24 Ag23 66.3(5) . . ?
O80 Ag24 Ag25 118.7(5) . . ?
O80 Ag24 Ag29 125.1(4) . . ?
C37 Ag24 Ag37 41.9(9) . . ?
C37 Ag24 Ag23 165.9(8) . . ?
C37 Ag24 Ag25 45.7(8) . . ?
C37 Ag24 Ag29 121.9(8) . . ?
C37 Ag24 O80 101.7(10) . . ?
C37 Ag24 C43 141.1(13) . . ?
C43 Ag24 Ag37 172.6(10) . . ?
C43 Ag24 Ag23 47.6(9) . . ?
C43 Ag24 Ag25 122.0(10) . . ?
C43 Ag24 Ag29 48.5(11) . . ?
C43 Ag24 O80 112.9(10) . . ?
Ag2 Ag10 Ag9 105.48(10) . . ?
O37 Ag10 Ag2 73.9(4) . . ?
O37 Ag10 Ag9 92.4(4) . . ?
O37 Ag10 Ag4A 101.5(4) . . ?
C25 Ag10 Ag2 135.9(10) . . ?
C25 Ag10 Ag9 42.0(10) . . ?
C25 Ag10 O37 124.0(12) . . ?
C25 Ag10 C13 155.2(13) . . ?
C25 Ag10 C14 129.6(13) . . ?
C25 Ag10 Ag4A 45.6(10) . . ?
C13 Ag10 Ag2 39.6(7) . . ?
C13 Ag10 Ag9 145.0(7) . . ?
C13 Ag10 O37 80.3(9) . . ?
C13 Ag10 C14 30.3(10) . . ?
C13 Ag10 Ag4A 132.4(7) . . ?
C14 Ag10 Ag2 65.1(7) . . ?
C14 Ag10 Ag9 156.2(7) . . ?
C14 Ag10 O37 104.8(8) . . ?
C14 Ag10 Ag4A 139.9(7) . . ?
Ag4A Ag10 Ag2 94.5(2) . . ?
Ag27 Ag29 Ag28 74.87(11) . . ?
Ag24 Ag29 Ag27 94.77(14) . . ?
Ag24 Ag29 Ag28 142.75(11) . . ?
C55 Ag29 Ag27 47.1(14) . . ?
C55 Ag29 Ag24 140.4(14) . . ?
C55 Ag29 Ag28 49.6(12) . . ?
C55 Ag29 C43 165.5(16) . . ?
C43 Ag29 Ag27 145.8(12) . . ?
C43 Ag29 Ag24 51.0(12) . . ?
C43 Ag29 Ag28 130.1(12) . . ?
Ag25 Ag26 Ag8 157.53(9) . . ?
C19 Ag26 Ag8 38.9(13) . . ?
C19 Ag26 Ag25 136.2(13) . . ?
C19 Ag26 C62 147.4(16) . . ?
C19 Ag26 C61 169.8(16) . . ?
C19 Ag26 C20 25.9(15) . . ?
C62 Ag26 Ag8 129.6(8) . . ?
C62 Ag26 Ag25 67.3(8) . . ?
C62 Ag26 C20 138.0(14) . . ?
C61 Ag26 Ag8 150.4(9) . . ?
C61 Ag26 Ag25 38.7(8) . . ?
C61 Ag26 C62 30.7(5) . . ?
C61 Ag26 C20 144.2(14) . . ?
C20 Ag26 Ag8 64.6(10) . . ?
C20 Ag26 Ag25 114.8(10) . . ?
Ag6 Ag7 Ag8 81.51(16) . . ?
Ag6 Ag7 Ag1 104.85(13) . . ?
Ag8 Ag7 Ag1 164.30(13) . . ?
C7 Ag7 Ag6 53.3(11) . . ?
C7 Ag7 Ag8 49.6(13) . . ?
C7 Ag7 Ag1 145.3(13) . . ?
C7 Ag7 C1 157.2(15) . . ?
C7 Ag7 C2 137.4(13) . . ?
C1 Ag7 Ag6 143.0(5) . . ?
C1 Ag7 Ag8 132.0(4) . . ?
C1 Ag7 Ag1 38.6(4) . . ?
C1 Ag7 C2 27.4(4) . . ?
C2 Ag7 Ag6 169.3(6) . . ?
C2 Ag7 Ag8 105.9(6) . . ?
C2 Ag7 Ag1 66.0(5) . . ?
Ag8 Ag9 Ag10 111.26(13) . . ?
C25 Ag9 Ag8 148.2(10) . . ?
C25 Ag9 Ag10 39.6(9) . . ?
C25 Ag9 C20 130.8(15) . . ?
C19 Ag9 Ag8 36.5(14) . . ?
C19 Ag9 Ag10 143.7(15) . . ?
C19 Ag9 C25 156.7(17) . . ?
C19 Ag9 C20 30.1(14) . . ?
C20 Ag9 Ag8 65.8(10) . . ?
C20 Ag9 Ag10 151.3(15) . . ?
Ag34 Ag33 Ag15 56.97(7) . . ?
Ag34 Ag33 Ag1A 112.76(14) . . ?
C109 Ag33 Ag34 45.9(8) . . ?
C109 Ag33 Ag15 37.6(10) . . ?
C109 Ag33 C110 31.3(11) . . ?
C109 Ag33 Ag32 133.9(9) . . ?
C109 Ag33 Ag1A 138.1(11) . . ?
C121 Ag33 Ag34 142.7(11) . . ?
C121 Ag33 Ag15 145.3(11) . . ?
C121 Ag33 C109 170.3(13) . . ?
C121 Ag33 C110 139.9(13) . . ?
C121 Ag33 Ag32 54.1(11) . . ?
C121 Ag33 Ag1A 41.4(11) . . ?
C110 Ag33 Ag34 68.5(7) . . ?
C110 Ag33 Ag15 64.6(10) . . ?
C110 Ag33 Ag32 139.2(10) . . ?
C110 Ag33 Ag1A 115.5(10) . . ?
Ag32 Ag33 Ag34 88.67(8) . . ?
Ag32 Ag33 Ag15 130.25(10) . . ?
Ag1A Ag33 Ag15 169.49(15) . . ?
Ag2 Ag1 Ag3 81.58(10) . . ?
Ag2 Ag1 Ag7 75.63(12) . . ?
Ag2 Ag1 Ag5 125.95(14) . . ?
Ag7 Ag1 Ag3 119.18(15) . . ?
Ag5 Ag1 Ag3 73.04(10) . . ?
Ag5 Ag1 Ag7 76.65(13) . . ?
C1 Ag1 Ag2 49.3(13) . . ?
C1 Ag1 Ag3 130.7(13) . . ?
C1 Ag1 Ag7 58.5(13) . . ?
C1 Ag1 Ag5 134.9(13) . . ?
Ag13 Ag5 Ag6 75.94(10) . . ?
Ag1 Ag5 Ag6 98.67(12) . . ?
Ag1 Ag5 Ag13 161.28(12) . . ?
C67 Ag5 Ag6 48.1(13) . . ?
C67 Ag5 Ag13 47.5(11) . . ?
C67 Ag5 Ag1 139.5(12) . . ?
Ag30 Ag21 Ag20 129.38(10) . . ?
Ag30 Ag21 Ag22 55.38(6) . . ?
Ag22 Ag21 Ag20 163.21(13) . . ?
C85 Ag21 Ag30 44.2(10) . . ?
C85 Ag21 Ag20 152.7(12) . . ?
C85 Ag21 Ag22 43.7(12) . . ?
C85 Ag21 C49 146.1(16) . . ?
C85 Ag21 C50 123.6(15) . . ?
C49 Ag21 Ag30 169.0(12) . . ?
C49 Ag21 Ag20 40.3(12) . . ?
C49 Ag21 Ag22 132.8(12) . . ?
C49 Ag21 C50 26.1(14) . . ?
C50 Ag21 Ag30 164.1(10) . . ?
C50 Ag21 Ag20 66.4(10) . . ?
C50 Ag21 Ag22 109.0(10) . . ?
Ag29 Ag28 Ag20 160.28(11) . . ?
C55 Ag28 Ag20 149.9(11) . . ?
C55 Ag28 Ag29 43.6(9) . . ?
C55 Ag28 C56 29.9(5) . . ?
C56 Ag28 Ag20 128.7(8) . . ?
C56 Ag28 Ag29 69.6(7) . . ?
C49 Ag28 Ag20 37.4(12) . . ?
C49 Ag28 Ag29 133.9(12) . . ?
C49 Ag28 C55 168.3(16) . . ?
C49 Ag28 C56 143.2(14) . . ?
C49 Ag28 C50 31.1(14) . . ?
C50 Ag28 Ag20 67.5(12) . . ?
C50 Ag28 Ag29 109.5(12) . . ?
C50 Ag28 C55 138.1(17) . . ?
C50 Ag28 C56 126.3(16) . . ?
O39 Zn1 Zn4 138.4(4) . . ?
O39 Zn1 O12 74.1(6) . . ?
O39 Zn1 O5 95.9(6) . . ?
O39 Zn1 O37 86.8(6) . . ?
O39 Zn1 O4 90.7(6) . . ?
O6 Zn1 Zn4 45.0(4) . . ?
O6 Zn1 O39 169.8(7) . . ?
O6 Zn1 O12 96.1(5) . . ?
O6 Zn1 O5 82.6(6) . . ?
O6 Zn1 O37 93.6(6) . . ?
O6 Zn1 O4 99.5(6) . . ?
O12 Zn1 Zn4 122.6(4) . . ?
O5 Zn1 Zn4 47.0(4) . . ?
O5 Zn1 O12 99.3(5) . . ?
O5 Zn1 O37 172.5(7) . . ?
O5 Zn1 O4 97.8(6) . . ?
O37 Zn1 Zn4 132.7(4) . . ?
O37 Zn1 O12 74.6(6) . . ?
O4 Zn1 Zn4 79.2(4) . . ?
O4 Zn1 O12 158.1(5) . . ?
O4 Zn1 O37 89.2(6) . . ?
O6 Zn2 Zn4 43.6(4) . . ?
O6 Zn2 O7 83.9(6) . . ?
O6 Zn2 O2 96.0(6) . . ?
O6 Zn2 O11 98.7(6) . . ?
O6 Zn2 O10 173.7(5) . . ?
O6 Zn2 O15 91.4(6) . . ?
O7 Zn2 Zn4 47.0(4) . . ?
O7 Zn2 O2 93.7(5) . . ?
O7 Zn2 O11 103.6(5) . . ?
O7 Zn2 O10 97.1(6) . . ?
O7 Zn2 O15 174.9(7) . . ?
O2 Zn2 Zn4 77.6(4) . . ?
O2 Zn2 O11 158.3(5) . . ?
O2 Zn2 O15 88.7(5) . . ?
O11 Zn2 Zn4 123.8(4) . . ?
O10 Zn2 Zn4 140.0(4) . . ?
O10 Zn2 O2 90.2(6) . . ?
O10 Zn2 O11 75.0(6) . . ?
O10 Zn2 O15 87.4(6) . . ?
O15 Zn2 Zn4 129.5(5) . . ?
O15 Zn2 O11 75.1(5) . . ?
O22 Zn3 Zn4 138.2(4) . . ?
O22 Zn3 O9 80.3(5) . . ?
O22 Zn3 O13 74.0(5) . . ?
O24 Zn3 Zn4 134.3(5) . . ?
O24 Zn3 O22 86.6(6) . . ?
O24 Zn3 O9 91.1(4) . . ?
O24 Zn3 O13 74.2(5) . . ?
O9 Zn3 Zn4 89.2(3) . . ?
O9 Zn3 O13 151.0(5) . . ?
O7 Zn3 Zn4 44.4(4) . . ?
O7 Zn3 O22 96.0(6) . . ?
O7 Zn3 O24 173.8(5) . . ?
O7 Zn3 O9 94.8(5) . . ?
O7 Zn3 O5 83.1(6) . . ?
O7 Zn3 O13 101.1(5) . . ?
O5 Zn3 Zn4 43.1(4) . . ?
O5 Zn3 O22 173.3(5) . . ?
O5 Zn3 O24 93.6(6) . . ?
O5 Zn3 O9 106.3(5) . . ?
O5 Zn3 O13 99.6(5) . . ?
O13 Zn3 Zn4 119.1(3) . . ?
Zn1 Zn4 Zn2 76.58(9) . . ?
Zn1 Zn4 Zn3 75.04(8) . . ?
Zn2 Zn4 Zn3 71.91(8) . . ?
O1 Zn4 Zn1 141.3(4) . . ?
O1 Zn4 Zn2 80.2(4) . . ?
O1 Zn4 Zn3 125.7(4) . . ?
O1 Zn4 O6 100.1(5) . . ?
O1 Zn4 O7 90.6(5) . . ?
O1 Zn4 O3 92.4(6) . . ?
O1 Zn4 O42 97.2(5) . . ?
O1 Zn4 O5 165.1(6) . . ?
O6 Zn4 Zn1 43.8(4) . . ?
O6 Zn4 Zn2 40.7(4) . . ?
O6 Zn4 Zn3 88.1(4) . . ?
O6 Zn4 O7 77.2(5) . . ?
O6 Zn4 O42 161.9(5) . . ?
O6 Zn4 O5 79.2(5) . . ?
O7 Zn4 Zn1 92.7(3) . . ?
O7 Zn4 Zn2 42.4(3) . . ?
O7 Zn4 Zn3 38.9(3) . . ?
O3 Zn4 Zn1 80.5(4) . . ?
O3 Zn4 Zn2 131.3(4) . . ?
O3 Zn4 Zn3 140.6(4) . . ?
O3 Zn4 O6 95.2(6) . . ?
O3 Zn4 O7 172.3(5) . . ?
O3 Zn4 O42 89.6(6) . . ?
O3 Zn4 O5 102.5(6) . . ?
O42 Zn4 Zn1 120.5(4) . . ?
O42 Zn4 Zn2 139.0(4) . . ?
O42 Zn4 Zn3 77.2(4) . . ?
O42 Zn4 O7 97.2(5) . . ?
O42 Zn4 O5 82.7(5) . . ?
O5 Zn4 Zn1 44.2(3) . . ?
O5 Zn4 Zn2 90.1(4) . . ?
O5 Zn4 Zn3 39.6(4) . . ?
O5 Zn4 O7 74.7(5) . . ?
O22 Zn5 Ag30 76.5(4) . . ?
O22 Zn5 O8 89.5(5) . . ?
O22 Zn5 O9 85.9(5) . . ?
O22 Zn5 O71 173.5(6) . . ?
O22 Zn5 O82 97.3(6) . . ?
O22 Zn5 Ag2A 76.7(4) . . ?
O8 Zn5 Ag30 43.7(4) . . ?
O8 Zn5 O9 92.3(5) . . ?
O8 Zn5 O71 92.7(5) . . ?
O8 Zn5 O82 86.6(6) . . ?
O8 Zn5 Ag2A 132.0(4) . . ?
O9 Zn5 Ag30 131.5(3) . . ?
O9 Zn5 O71 100.2(5) . . ?
O9 Zn5 O82 176.7(5) . . ?
O9 Zn5 Ag2A 131.1(4) . . ?
O71 Zn5 Ag30 101.0(4) . . ?
O71 Zn5 Ag2A 97.4(4) . . ?
O76 Zn5 Ag30 133.7(4) . . ?
O76 Zn5 O22 100.0(5) . . ?
O76 Zn5 O8 169.2(6) . . ?
O76 Zn5 O9 93.4(6) . . ?
O76 Zn5 O71 77.3(5) . . ?
O76 Zn5 O82 87.1(6) . . ?
O76 Zn5 Ag2A 47.1(4) . . ?
O82 Zn5 Ag30 48.8(4) . . ?
O82 Zn5 O71 76.7(5) . . ?
O82 Zn5 Ag2A 51.1(5) . . ?
Ag2A Zn5 Ag30 88.37(19) . . ?
O11 Si1 O14 108.0(8) . . ?
O12 Si1 O11 111.7(8) . . ?
O12 Si1 O13 111.1(8) . . ?
O12 Si1 O14 108.6(9) . . ?
O13 Si1 O11 109.0(7) . . ?
O13 Si1 O14 108.2(7) . . ?
O69 Si2 O71 108.6(8) . . ?
O69 Si2 O66 109.8(7) . . ?
O68 Si2 O71 111.3(7) . . ?
O68 Si2 O69 109.2(7) . . ?
O68 Si2 O66 108.6(8) . . ?
O66 Si2 O71 109.3(7) . . ?
Ag24 O80 Ag35 137.5(8) . . ?
N1 O80 Ag35 99.8(13) . . ?
N1 O80 Ag24 105.2(13) . . ?
W9 O22 Zn3 115.2(7) . . ?
W9 O22 Zn5 144.2(8) . . ?
Zn5 O22 Zn3 99.6(5) . . ?
W12 O39 Ag12 112.7(7) . . ?
W12 O39 Zn1 116.3(9) . . ?
Zn1 O39 Ag12 127.1(7) . . ?
W11 O8 Ag30 119.1(7) . . ?
W11 O8 Zn5 140.5(7) . . ?
Zn5 O8 Ag30 96.2(5) . . ?
C133 O1 Zn4 129.7(12) . . ?
W9 O81 Ag31 137.1(7) . . ?
W2 O24 Ag34 143.4(7) . . ?
W2 O24 Zn3 116.5(6) . . ?
Zn3 O24 Ag34 97.3(5) . . ?
W6 O59 W1 152.1(7) . . ?
W6 O46 W11 122.0(6) . . ?
W5 O9 Ag34 112.4(6) . . ?
W5 O9 Zn3 120.4(6) . . ?
W5 O9 Zn5 129.9(7) . . ?
Zn3 O9 Ag34 92.4(4) . . ?
Zn5 O9 Ag34 100.1(5) . . ?
Zn5 O9 Zn3 94.1(5) . . ?
Zn1 O6 Zn4 91.2(5) . . ?
Zn1 O6 H6 110.1 . . ?
Zn2 O6 Zn1 133.7(7) . . ?
Zn2 O6 Zn4 95.7(6) . . ?
Zn2 O6 H6 110.1 . . ?
Zn4 O6 H6 110.1 . . ?
Zn2 O7 Zn4 90.6(5) . . ?
Zn2 O7 H7 112.1 . . ?
Zn3 O7 Zn2 128.2(6) . . ?
Zn3 O7 Zn4 96.7(6) . . ?
Zn3 O7 H7 112.1 . . ?
Zn4 O7 H7 112.1 . . ?
C135 O3 Zn4 126.8(15) . . ?
W5 O42 Zn4 132.3(8) . . ?
W13 O71 W10 92.2(5) . . ?
Zn5 O71 W10 93.2(5) . . ?
Zn5 O71 W13 91.2(5) . . ?
Si2 O71 W10 123.7(8) . . ?
Si2 O71 W13 127.3(7) . . ?
Si2 O71 Zn5 120.0(7) . . ?
W5 O45 W11 153.9(7) . . ?
W2 O19 W9 117.3(6) . . ?
W4 O60 W15 122.4(9) . . ?
W9 O20 W18 157.5(9) . . ?
W1 O58 W5 122.3(7) . . ?
W11 O75 W20 120.7(7) . . ?
W3 O69 W1 89.5(4) . . ?
W5 O69 W1 91.5(4) . . ?
W5 O69 W3 93.2(5) . . ?
Si2 O69 W1 123.4(7) . . ?
Si2 O69 W3 123.6(6) . . ?
Si2 O69 W5 125.7(7) . . ?
Zn2 O2 Ag35 100.5(5) . . ?
C133 O2 Ag35 124.7(12) . . ?
C133 O2 Zn2 129.1(12) . . ?
W8 O11 W18 91.9(5) . . ?
Zn2 O11 W8 90.8(4) . . ?
Zn2 O11 W18 90.1(5) . . ?
Si1 O11 W8 125.2(8) . . ?
Si1 O11 W18 126.9(8) . . ?
Si1 O11 Zn2 121.4(7) . . ?
W11 O68 W6 91.2(4) . . ?
W11 O68 W20 91.2(4) . . ?
W20 O68 W6 91.0(5) . . ?
Si2 O68 W6 124.0(7) . . ?
Si2 O68 W11 124.5(7) . . ?
Si2 O68 W20 124.9(7) . . ?
W19 O53 W13 153.2(8) . . ?
W2 O18 W12 157.0(8) . . ?
W13 O76 Zn5 112.3(7) . . ?
W13 O76 Ag32 114.7(7) . . ?
W13 O76 Ag2A 112.3(7) . . ?
Zn5 O76 Ag32 121.0(6) . . ?
Zn5 O76 Ag2A 92.4(6) . . ?
W18 O10 Ag4 136.1(9) . . ?
W18 O10 Zn2 115.9(8) . . ?
Zn2 O10 Ag4 107.9(6) . . ?
W12 O12 W17 92.0(5) . . ?
W12 O12 Zn1 88.9(5) . . ?
W17 O12 Zn1 89.3(5) . . ?
Si1 O12 W12 127.1(8) . . ?
Si1 O12 W17 126.2(8) . . ?
Si1 O12 Zn1 122.0(7) . . ?
Zn1 O5 Zn4 88.8(5) . . ?
Zn1 O5 H5 111.3 . . ?
Zn3 O5 Zn1 131.1(7) . . ?
Zn3 O5 Zn4 97.2(6) . . ?
Zn3 O5 H5 111.3 . . ?
Zn4 O5 H5 111.3 . . ?
W7 O25 W9 147.9(8) . . ?
W17 O37 Ag10 103.4(6) . . ?
W17 O37 Zn1 113.7(8) . . ?
Zn1 O37 Ag10 137.4(7) . . ?
W10 O82 Ag30 115.4(8) . . ?
W10 O82 Ag31 105.8(7) . . ?
W10 O82 Zn5 111.4(7) . . ?
W10 O82 Ag2A 111.3(7) . . ?
Ag30 O82 Ag2A 131.0(7) . . ?
Ag31 O82 Ag30 109.9(6) . . ?
Zn5 O82 Ag30 89.5(5) . . ?
Zn5 O82 Ag31 124.6(8) . . ?
Zn5 O82 Ag2A 86.7(6) . . ?
W4 O56 W6 152.4(8) . . ?
W2 O13 W9 92.5(5) . . ?
W2 O13 Zn3 89.0(4) . . ?
W9 O13 Zn3 90.3(5) . . ?
Si1 O13 W2 125.9(8) . . ?
Si1 O13 W9 126.1(8) . . ?
Si1 O13 Zn3 122.4(7) . . ?
W4 O61 W19 121.7(7) . . ?
W18 O34 W8 116.6(7) . . ?
W15 O67 W19 120.1(7) . . ?
W4 O66 W15 91.2(5) . . ?
W19 O66 W4 91.9(4) . . ?
W19 O66 W15 91.0(5) . . ?
Si2 O66 W4 125.7(7) . . ?
Si2 O66 W15 123.6(8) . . ?
Si2 O66 W19 123.5(8) . . ?
W11 O43 Ag4 146.9(8) . . ?
W8 O15 Ag35 145.8(8) . . ?
W8 O15 Zn2 113.1(7) . . ?
Zn2 O15 Ag35 93.6(5) . . ?
Zn1 O4 Ag11 96.6(5) . . ?
C135 O4 Ag11 133.9(17) . . ?
C135 O4 Zn1 128.0(17) . . ?
W6 O48 W20 121.7(8) . . ?
W3 O44 W5 121.9(7) . . ?
W3 O62 W1 120.9(7) . . ?
W14 O27 W12 150.4(9) . . ?
W20 O70 W10 151.9(8) . . ?
W19 O54 W3 149.5(7) . . ?
W14 O30 W2 149.3(9) . . ?
W13 O73 W10 121.5(7) . . ?
W7 O33 W18 151.0(8) . . ?
W20 O50 W15 148.3(10) . . ?
W3 O72 W13 154.2(8) . . ?
W16 O36 W17 151.0(10) . . ?
W7 O14 W14 92.3(5) . . ?
W7 O14 W16 92.2(5) . . ?
W14 O14 W16 92.8(5) . . ?
Si1 O14 W7 124.7(9) . . ?
Si1 O14 W14 122.7(8) . . ?
Si1 O14 W16 123.1(8) . . ?
W4 O55 W1 152.9(8) . . ?
W15 O52 W10 153.2(9) . . ?
W7 O32 W16 120.2(8) . . ?
W17 O17 W12 115.6(7) . . ?
W14 O28 W16 119.4(7) . . ?
W14 O26 W7 119.1(8) . . ?
W8 O83 Ag27 106.9(7) . . ?
W16 O83 W8 146.5(11) . . ?
W16 O83 Ag27 105.6(7) . . ?
W17 O41 Ag4A 120.4(10) . . ?
W13 O77 Ag1A 119.9(8) . . ?
O78 N1 O79 119(2) . . ?
O78 N1 O80 121(2) . . ?
O79 N1 O80 119(2) . . ?
C95 C93 C92 105(2) . . ?
C94 C93 C95 110(3) . . ?
C94 C93 C92 108(2) . . ?
C94 C93 C96 111(3) . . ?
C96 C93 C95 113(3) . . ?
C96 C93 C92 110(2) . . ?
H64A C64 H64B 109.5 . . ?
H64A C64 H64C 109.5 . . ?
H64B C64 H64C 109.5 . . ?
C63 C64 H64A 109.5 . . ?
C63 C64 H64B 109.5 . . ?
C63 C64 H64C 109.5 . . ?
C7 C8 Ag8 64(3) . . ?
C7 C8 C9 176(4) . . ?
C9 C8 Ag8 118(3) . . ?
H71A C71 H71B 109.5 . . ?
H71A C71 H71C 109.5 . . ?
H71B C71 H71C 109.5 . . ?
C69 C71 H71A 109.5 . . ?
C69 C71 H71B 109.5 . . ?
C69 C71 H71C 109.5 . . ?
H34A C34 H34B 109.5 . . ?
H34A C34 H34C 109.5 . . ?
H34B C34 H34C 109.5 . . ?
C33 C34 H34A 109.5 . . ?
C33 C34 H34B 109.5 . . ?
C33 C34 H34C 109.5 . . ?
H36A C36 H36B 109.5 . . ?
H36A C36 H36C 109.5 . . ?
H36B C36 H36C 109.5 . . ?
C33 C36 H36A 109.5 . . ?
C33 C36 H36B 109.5 . . ?
C33 C36 H36C 109.5 . . ?
H17A C17 H17B 109.5 . . ?
H17A C17 H17C 109.5 . . ?
H17B C17 H17C 109.5 . . ?
C15 C17 H17A 109.5 . . ?
C15 C17 H17B 109.5 . . ?
C15 C17 H17C 109.5 . . ?
Ag27 C55 Ag28 108.6(15) . . ?
Ag29 C55 Ag27 87.0(11) . . ?
Ag29 C55 Ag28 86.8(16) . . ?
C56 C55 Ag27 129(4) . . ?
C56 C55 Ag29 144(4) . . ?
C56 C55 Ag28 86(3) . . ?
H11A C11 H11B 109.5 . . ?
H11A C11 H11C 109.5 . . ?
H11B C11 H11C 109.5 . . ?
C9 C11 H11A 109.5 . . ?
C9 C11 H11B 109.5 . . ?
C9 C11 H11C 109.5 . . ?
H10A C108 H10B 109.5 . . ?
H10A C108 H10C 109.5 . . ?
H10B C108 H10C 109.5 . . ?
C105 C108 H10A 109.5 . . ?
C105 C108 H10B 109.5 . . ?
C105 C108 H10C 109.5 . . ?
C6 C3 C5 99(3) . . ?
C6 C3 C2 122(3) . . ?
C4 C3 C6 102(3) . . ?
C4 C3 C5 104(3) . . ?
C4 C3 C2 113(4) . . ?
C2 C3 C5 115(3) . . ?
C3 C6 H6A 109.5 . . ?
C3 C6 H6B 109.5 . . ?
C3 C6 H6C 109.5 . . ?
H6A C6 H6B 109.5 . . ?
H6A C6 H6C 109.5 . . ?
H6B C6 H6C 109.5 . . ?
C97 C98 C99 173(5) . . ?
C93 C95 H95A 109.5 . . ?
C93 C95 H95B 109.5 . . ?
C93 C95 H95C 109.5 . . ?
H95A C95 H95B 109.5 . . ?
H95A C95 H95C 109.5 . . ?
H95B C95 H95C 109.5 . . ?
C3 C4 H4A 109.5 . . ?
C3 C4 H4B 109.5 . . ?
C3 C4 H4C 109.5 . . ?
H4A C4 H4B 109.5 . . ?
H4A C4 H4C 109.5 . . ?
H4B C4 H4C 109.5 . . ?
C3 C5 H5A 109.5 . . ?
C3 C5 H5B 109.5 . . ?
C3 C5 H5C 109.5 . . ?
H5A C5 H5B 109.5 . . ?
H5A C5 H5C 109.5 . . ?
H5B C5 H5C 109.5 . . ?
H12A C124 H12B 109.5 . . ?
H12A C124 H12C 109.5 . . ?
H12B C124 H12C 109.5 . . ?
C123 C124 H12A 109.5 . . ?
C123 C124 H12B 109.5 . . ?
C123 C124 H12C 109.5 . . ?
C55 C56 Ag28 64(3) . . ?
C55 C56 C57 170(5) . . ?
C57 C56 Ag28 125(3) . . ?
C56 C57 C59 105(4) . . ?
C56 C57 C58 106(3) . . ?
C60 C57 C56 113(3) . . ?
C60 C57 C59 113(4) . . ?
C60 C57 C58 114(4) . . ?
C58 C57 C59 105(4) . . ?
C30 C27 C26 114(3) . . ?
C28 C27 C30 121(3) . . ?
C28 C27 C26 106(3) . . ?
C29 C27 C30 113(3) . . ?
C29 C27 C28 96(3) . . ?
C29 C27 C26 104(3) . . ?
C27 C30 H30A 109.5 . . ?
C27 C30 H30B 109.5 . . ?
C27 C30 H30C 109.5 . . ?
H30A C30 H30B 109.5 . . ?
H30A C30 H30C 109.5 . . ?
H30B C30 H30C 109.5 . . ?
C54 C51 C50 112(3) . . ?
C53 C51 C54 101(3) . . ?
C53 C51 C50 107(3) . . ?
C52 C51 C54 132(4) . . ?
C52 C51 C53 103(3) . . ?
C52 C51 C50 100(3) . . ?
C51 C54 H54A 109.5 . . ?
C51 C54 H54B 109.5 . . ?
C51 C54 H54C 109.5 . . ?
H54A C54 H54B 109.5 . . ?
H54A C54 H54C 109.5 . . ?
H54B C54 H54C 109.5 . . ?
C27 C28 H28A 109.5 . . ?
C27 C28 H28B 109.5 . . ?
C27 C28 H28C 109.5 . . ?
H28A C28 H28B 109.5 . . ?
H28A C28 H28C 109.5 . . ?
H28B C28 H28C 109.5 . . ?
N5 C143 C144 175(6) . . ?
C143 C144 H14D 111.0 . . ?
C143 C144 H14E 106.9 . . ?
C143 C144 H14F 110.5 . . ?
H14D C144 H14E 109.5 . . ?
H14D C144 H14F 109.5 . . ?
H14E C144 H14F 109.4 . . ?
C51 C53 H53A 109.5 . . ?
C51 C53 H53B 109.5 . . ?
C51 C53 H53C 109.5 . . ?
H53A C53 H53B 109.5 . . ?
H53A C53 H53C 109.5 . . ?
H53B C53 H53C 109.5 . . ?
Ag6 C7 Ag8 112.9(16) . . ?
Ag7 C7 Ag6 82.7(16) . . ?
Ag7 C7 Ag8 89.6(14) . . ?
C8 C7 Ag6 132(4) . . ?
C8 C7 Ag8 89(4) . . ?
C8 C7 Ag7 142(4) . . ?
Ag30 C85 Ag22 84.1(16) . . ?
Ag30 C85 Ag21 90.6(19) . . ?
Ag21 C85 Ag22 93.8(18) . . ?
C86 C85 Ag30 130(4) . . ?
C86 C85 Ag22 107(4) . . ?
C86 C85 Ag21 136(4) . . ?
C128 C129 C131 108(2) . . ?
C128 C129 C130 109(2) . . ?
C128 C129 C132 110(2) . . ?
C130 C129 C131 111(2) . . ?
C132 C129 C131 108(2) . . ?
C132 C129 C130 111(2) . . ?
Ag14 C128 Ag16 94.2(8) . . ?
C129 C128 Ag16 123(2) . . ?
C129 C128 Ag14 121.2(18) . . ?
C127 C128 Ag16 61.7(18) . . ?
C127 C128 Ag14 67.5(16) . . ?
C127 C128 C129 168(3) . . ?
Ag37 C31 Ag35 90.9(12) . . ?
Ag37 C31 Ag36 90.9(11) . . ?
Ag36 C31 Ag35 88.1(10) . . ?
C32 C31 Ag35 96(2) . . ?
C32 C31 Ag37 143(3) . . ?
C32 C31 Ag36 125(3) . . ?
Ag16 C73 Ag18 107.7(13) . . ?
Ag17 C73 Ag16 90.3(12) . . ?
Ag17 C73 Ag18 83.5(11) . . ?
C74 C73 Ag16 84(3) . . ?
C74 C73 Ag18 123(3) . . ?
C74 C73 Ag17 154(3) . . ?
H77A C77 H77B 109.5 . . ?
H77A C77 H77C 109.5 . . ?
H77B C77 H77C 109.5 . . ?
C75 C77 H77A 109.5 . . ?
C75 C77 H77B 109.5 . . ?
C75 C77 H77C 109.5 . . ?
Ag10 C25 Ag36 106.0(15) . . ?
Ag10 C25 Ag9 98.5(14) . . ?
Ag9 C25 Ag36 97.1(16) . . ?
C26 C25 Ag36 88(3) . . ?
C26 C25 Ag10 131(3) . . ?
C26 C25 Ag9 127(3) . . ?
C26 C25 Ag4A 125(3) . . ?
Ag4A C25 Ag36 123(2) . . ?
Ag4A C25 Ag10 86.0(14) . . ?
Ag12 C97 Ag11 105.0(17) . . ?
Ag3 C97 Ag11 91.8(18) . . ?
Ag3 C97 Ag12 91.0(17) . . ?
C98 C97 Ag11 103(3) . . ?
C98 C97 Ag12 123(4) . . ?
C98 C97 Ag3 137(4) . . ?
Ag20 C79 Ag18 106.2(13) . . ?
Ag19 C79 Ag18 89.4(11) . . ?
Ag19 C79 Ag20 100.7(12) . . ?
C80 C79 Ag18 107(3) . . ?
C80 C79 Ag20 89(2) . . ?
C80 C79 Ag19 159(3) . . ?
Ag13 C67 Ag6 112.3(18) . . ?
Ag5 C67 Ag6 90.3(13) . . ?
Ag5 C67 Ag13 89.5(14) . . ?
C68 C67 Ag6 107(3) . . ?
C68 C67 Ag13 103(3) . . ?
C68 C67 Ag5 152(4) . . ?
Ag13 C127 Ag16 94.1(11) . . ?
Ag13 C127 Ag14 103.4(10) . . ?
Ag14 C127 Ag16 108.0(11) . . ?
C128 C127 Ag16 89(2) . . ?
C128 C127 Ag13 173(2) . . ?
C128 C127 Ag14 81.8(18) . . ?
Ag22 C91 Ag4 94.7(11) . . ?
Ag23 C91 Ag4 100.2(13) . . ?
Ag23 C91 Ag22 84.4(11) . . ?
C92 C91 Ag4 86(2) . . ?
C92 C91 Ag22 125(2) . . ?
C92 C91 Ag23 150(3) . . ?
C115 C116 C117 176(4) . . ?
C115 C116 Ag1A 81(3) . . ?
C117 C116 Ag1A 102(2) . . ?
C129 C131 H13A 109.5 . . ?
C129 C131 H13B 109.5 . . ?
C129 C131 H13C 109.5 . . ?
H13A C131 H13B 109.5 . . ?
H13A C131 H13C 109.5 . . ?
H13B C131 H13C 109.5 . . ?
C31 C32 Ag35 56.2(17) . . ?
C31 C32 C33 176(3) . . ?
C33 C32 Ag35 128(2) . . ?
C93 C92 Ag4 130.3(19) . . ?
C91 C92 Ag4 65(2) . . ?
C91 C92 C93 164(3) . . ?
Ag31 C115 Ag32 84.7(11) . . ?
Ag19 C115 Ag31 82.6(12) . . ?
Ag19 C115 Ag32 86.6(13) . . ?
Ag19 C115 Ag1A 124.3(16) . . ?
C116 C115 Ag31 110(3) . . ?
C116 C115 Ag19 151(3) . . ?
C116 C115 Ag32 120(3) . . ?
C116 C115 Ag1A 72(2) . . ?
C116 C115 Ag2A 119(3) . . ?
Ag2A C115 Ag19 89.0(13) . . ?
Ag2A C115 Ag1A 82.1(12) . . ?
C73 C74 Ag16 67(2) . . ?
C73 C74 C75 171(4) . . ?
C75 C74 Ag16 120(2) . . ?
H76A C76 H76B 109.5 . . ?
H76A C76 H76C 109.5 . . ?
H76B C76 H76C 109.5 . . ?
C75 C76 H76A 109.5 . . ?
C75 C76 H76B 109.5 . . ?
C75 C76 H76C 109.5 . . ?
C34 C33 C35 106(3) . . ?
C36 C33 C34 105(3) . . ?
C36 C33 C35 118(3) . . ?
C32 C33 C34 114(3) . . ?
C32 C33 C36 109(3) . . ?
C32 C33 C35 106(2) . . ?
Ag34 C109 Ag33 88.1(13) . . ?
Ag15 C109 Ag34 91.2(12) . . ?
Ag15 C109 Ag33 102.8(15) . . ?
C110 C109 Ag34 127(3) . . ?
C110 C109 Ag15 141(3) . . ?
C110 C109 Ag33 84(3) . . ?
C17 C15 C18 106(3) . . ?
C17 C15 C14 115(3) . . ?
C17 C15 C16 119(3) . . ?
C18 C15 C16 103(3) . . ?
C14 C15 C18 106(3) . . ?
C14 C15 C16 107(2) . . ?
C79 C80 Ag20 61(2) . . ?
C79 C80 C81 169(4) . . ?
C81 C80 Ag20 130(3) . . ?
C74 C75 C77 108(2) . . ?
C74 C75 C76 108(3) . . ?
C76 C75 C77 108(2) . . ?
C78 C75 C77 110(3) . . ?
C78 C75 C74 109(2) . . ?
C78 C75 C76 113(3) . . ?
Ag25 C37 Ag37 102.4(14) . . ?
Ag25 C37 Ag24 87.0(11) . . ?
Ag24 C37 Ag37 98.8(12) . . ?
C38 C37 Ag37 87(2) . . ?
C38 C37 Ag25 151(3) . . ?
C38 C37 Ag24 119(3) . . ?
C15 C18 H18A 109.5 . . ?
C15 C18 H18B 109.5 . . ?
C15 C18 H18C 109.5 . . ?
H18A C18 H18B 109.5 . . ?
H18A C18 H18C 109.5 . . ?
H18B C18 H18C 109.5 . . ?
C129 C130 H13D 109.5 . . ?
C129 C130 H13E 109.5 . . ?
C129 C130 H13F 109.5 . . ?
H13D C130 H13E 109.5 . . ?
H13D C130 H13F 109.5 . . ?
H13E C130 H13F 109.5 . . ?
C37 C38 Ag37 62(2) . . ?
C37 C38 C39 169(4) . . ?
C39 C38 Ag37 126(2) . . ?
C38 C39 C40 112(3) . . ?
C38 C39 C41 105(3) . . ?
C40 C39 C41 109(3) . . ?
C42 C39 C38 113(3) . . ?
C42 C39 C40 112(3) . . ?
C42 C39 C41 105(3) . . ?
Ag11 C13 Ag10 113.1(14) . . ?
Ag2 C13 Ag11 84.5(11) . . ?
Ag2 C13 Ag10 93.3(13) . . ?
C14 C13 Ag11 136(2) . . ?
C14 C13 Ag2 139(2) . . ?
C14 C13 Ag10 77(2) . . ?
C27 C29 H29A 109.5 . . ?
C27 C29 H29B 109.5 . . ?
C27 C29 H29C 109.5 . . ?
H29A C29 H29B 109.5 . . ?
H29A C29 H29C 109.5 . . ?
H29B C29 H29C 109.5 . . ?
C8 C9 C11 112(2) . . ?
C8 C9 C10 108(3) . . ?
C8 C9 C12 105(3) . . ?
C11 C9 C10 110.3(10) . . ?
C12 C9 C11 110.6(10) . . ?
C12 C9 C10 110.5(10) . . ?
O3 C135 O4 124(2) . . ?
O3 C135 C136 117(2) . . ?
O4 C135 C136 119(2) . . ?
H70A C70 H70B 109.5 . . ?
H70A C70 H70C 109.5 . . ?
H70B C70 H70C 109.5 . . ?
C69 C70 H70A 109.5 . . ?
C69 C70 H70B 109.5 . . ?
C69 C70 H70C 109.5 . . ?
Ag23 C43 Ag24 84.6(13) . . ?
Ag29 C43 Ag23 103.5(17) . . ?
Ag29 C43 Ag24 80.5(16) . . ?
C44 C43 Ag23 87(3) . . ?
C44 C43 Ag24 129(4) . . ?
C44 C43 Ag29 150(4) . . ?
H65A C65 H65B 109.5 . . ?
H65A C65 H65C 109.5 . . ?
H65B C65 H65C 109.5 . . ?
C63 C65 H65A 109.5 . . ?
C63 C65 H65B 109.5 . . ?
C63 C65 H65C 109.5 . . ?
H90A C90 H90B 109.5 . . ?
H90A C90 H90C 109.5 . . ?
H90B C90 H90C 109.5 . . ?
C87 C90 H90A 109.5 . . ?
C87 C90 H90B 109.5 . . ?
C87 C90 H90C 109.5 . . ?
C44 C45 C47 115(4) . . ?
C44 C45 C46 107(3) . . ?
C44 C45 C48 113(3) . . ?
C47 C45 C46 106(3) . . ?
C47 C45 C48 104(3) . . ?
C48 C45 C46 112(3) . . ?
Ag8 C19 Ag26 97(2) . . ?
Ag8 C19 Ag9 103(2) . . ?
Ag8 C19 Ag4A 95(2) . . ?
Ag26 C19 Ag4A 123(2) . . ?
Ag9 C19 Ag26 100(2) . . ?
C20 C19 Ag8 163(6) . . ?
C20 C19 Ag26 99(5) . . ?
C20 C19 Ag9 81(4) . . ?
C20 C19 Ag4A 82(4) . . ?
H10D C107 H10E 109.5 . . ?
H10D C107 H10F 109.5 . . ?
H10E C107 H10F 109.5 . . ?
C105 C107 H10D 109.5 . . ?
C105 C107 H10E 109.5 . . ?
C105 C107 H10F 109.5 . . ?
C15 C14 Ag10 117(2) . . ?
C13 C14 Ag10 73(2) . . ?
C13 C14 C15 170(4) . . ?
C61 C62 Ag26 64(3) . . ?
C61 C62 C63 169(4) . . ?
C63 C62 Ag26 124(3) . . ?
O1 C133 C134 115.9(18) . . ?
O2 C133 O1 121.4(18) . . ?
O2 C133 C134 122.3(19) . . ?
C75 C78 H78A 109.5 . . ?
C75 C78 H78B 109.5 . . ?
C75 C78 H78C 109.5 . . ?
H78A C78 H78B 109.5 . . ?
H78A C78 H78C 109.5 . . ?
H78B C78 H78C 109.5 . . ?
C80 C81 C84 108(3) . . ?
C80 C81 C82 106(3) . . ?
C83 C81 C80 112(3) . . ?
C83 C81 C84 117(3) . . ?
C83 C81 C82 106(3) . . ?
C84 C81 C82 107(3) . . ?
C93 C94 H94A 109.5 . . ?
C93 C94 H94B 109.5 . . ?
C93 C94 H94C 109.5 . . ?
H94A C94 H94B 109.5 . . ?
H94A C94 H94C 109.5 . . ?
H94B C94 H94C 109.5 . . ?
C43 C44 Ag23 65(3) . . ?
C43 C44 C45 172(5) . . ?
C45 C44 Ag23 122(3) . . ?
C129 C132 H13G 109.5 . . ?
C129 C132 H13H 109.5 . . ?
C129 C132 H13I 109.5 . . ?
H13G C132 H13H 109.5 . . ?
H13G C132 H13I 109.5 . . ?
H13H C132 H13I 109.5 . . ?
C135 C136 H13J 109.5 . . ?
C135 C136 H13K 109.5 . . ?
C135 C136 H13L 109.5 . . ?
H13J C136 H13K 109.5 . . ?
H13J C136 H13L 109.5 . . ?
H13K C136 H13L 109.5 . . ?
C15 C16 H16A 109.5 . . ?
C15 C16 H16B 109.5 . . ?
C15 C16 H16C 109.5 . . ?
H16A C16 H16B 109.5 . . ?
H16A C16 H16C 109.5 . . ?
H16B C16 H16C 109.5 . . ?
Ag20 C49 Ag21 97.3(17) . . ?
Ag20 C49 Ag28 103(2) . . ?
Ag21 C49 Ag28 111(2) . . ?
C50 C49 Ag20 162(4) . . ?
C50 C49 Ag21 100(4) . . ?
C50 C49 Ag28 77(4) . . ?
C133 C134 H13M 109.5 . . ?
C133 C134 H13N 109.5 . . ?
C133 C134 H13O 109.5 . . ?
H13M C134 H13N 109.5 . . ?
H13M C134 H13O 109.5 . . ?
H13N C134 H13O 109.5 . . ?
C57 C59 H59A 109.5 . . ?
C57 C59 H59B 109.5 . . ?
C57 C59 H59C 109.5 . . ?
H59A C59 H59B 109.5 . . ?
H59A C59 H59C 109.5 . . ?
H59B C59 H59C 109.5 . . ?
Ag17 C122 Ag1A 105.8(14) . . ?
C121 C122 Ag17 68(2) . . ?
C121 C122 C123 171(4) . . ?
C121 C122 Ag1A 54(2) . . ?
C123 C122 Ag17 121(2) . . ?
C123 C122 Ag1A 118(2) . . ?
Ag27 C61 Ag26 108.1(15) . . ?
Ag25 C61 Ag27 90.7(14) . . ?
Ag25 C61 Ag26 95.5(16) . . ?
C62 C61 Ag27 115(3) . . ?
C62 C61 Ag25 153(3) . . ?
C62 C61 Ag26 85(3) . . ?
C85 C86 C87 175(4) . . ?
C27 C26 Ag36 120(2) . . ?
C25 C26 Ag36 62(2) . . ?
C25 C26 C27 172(4) . . ?
C110 C111 C114 108(3) . . ?
C110 C111 C113 109(3) . . ?
C110 C111 C112 109(3) . . ?
C113 C111 C114 108(3) . . ?
C112 C111 C114 105(3) . . ?
C112 C111 C113 117(3) . . ?
C116 C117 C119 110(3) . . ?
C116 C117 C118 106(3) . . ?
C119 C117 C118 105(3) . . ?
C120 C117 C116 107(3) . . ?
C120 C117 C119 112(3) . . ?
C120 C117 C118 117(3) . . ?
H12D C125 H12E 109.5 . . ?
H12D C125 H12F 109.5 . . ?
H12E C125 H12F 109.5 . . ?
C123 C125 H12D 109.5 . . ?
C123 C125 H12E 109.5 . . ?
C123 C125 H12F 109.5 . . ?
C39 C40 H40A 109.5 . . ?
C39 C40 H40B 109.5 . . ?
C39 C40 H40C 109.5 . . ?
H40A C40 H40B 109.5 . . ?
H40A C40 H40C 109.5 . . ?
H40B C40 H40C 109.5 . . ?
Ag9 C20 Ag26 84.9(16) . . ?
C19 C20 Ag26 55(4) . . ?
C19 C20 Ag9 69(3) . . ?
C19 C20 C21 168(6) . . ?
C19 C20 Ag4A 72(4) . . ?
C21 C20 Ag26 114(3) . . ?
C21 C20 Ag9 118(3) . . ?
C21 C20 Ag4A 118(3) . . ?
Ag4A C20 Ag26 103.8(16) . . ?
C93 C96 H96A 109.5 . . ?
C93 C96 H96B 109.5 . . ?
C93 C96 H96C 109.5 . . ?
H96A C96 H96B 109.5 . . ?
H96A C96 H96C 109.5 . . ?
H96B C96 H96C 109.5 . . ?
C70 C69 C71 105(4) . . ?
C70 C69 C72 128(4) . . ?
C70 C69 C68 114(4) . . ?
C72 C69 C71 95(4) . . ?
C68 C69 C71 95(4) . . ?
C68 C69 C72 112(4) . . ?
Ag17 C121 Ag32 88.1(13) . . ?
Ag33 C121 Ag17 109.5(16) . . ?
Ag33 C121 Ag32 80.8(13) . . ?
Ag33 C121 Ag1A 99.7(16) . . ?
C122 C121 Ag17 80(3) . . ?
C122 C121 Ag33 147(3) . . ?
C122 C121 Ag32 132(3) . . ?
C122 C121 Ag1A 96(3) . . ?
Ag1A C121 Ag17 131.4(18) . . ?
C33 C35 H35A 109.5 . . ?
C33 C35 H35B 109.5 . . ?
C33 C35 H35C 109.5 . . ?
H35A C35 H35B 109.5 . . ?
H35A C35 H35C 109.5 . . ?
H35B C35 H35C 109.5 . . ?
H66A C66 H66B 109.5 . . ?
H66A C66 H66C 109.5 . . ?
H66B C66 H66C 109.5 . . ?
C63 C66 H66A 109.5 . . ?
C63 C66 H66B 109.5 . . ?
C63 C66 H66C 109.5 . . ?
C57 C60 H60A 109.5 . . ?
C57 C60 H60B 109.5 . . ?
C57 C60 H60C 109.5 . . ?
H60A C60 H60B 109.5 . . ?
H60A C60 H60C 109.5 . . ?
H60B C60 H60C 109.5 . . ?
H88A C88 H88B 109.5 . . ?
H88A C88 H88C 109.5 . . ?
H88B C88 H88C 109.5 . . ?
C87 C88 H88A 109.5 . . ?
C87 C88 H88B 109.5 . . ?
C87 C88 H88C 109.5 . . ?
C109 C110 Ag33 65(2) . . ?
C109 C110 C111 168(4) . . ?
C111 C110 Ag33 126(3) . . ?
Ag28 C50 Ag21 94.2(16) . . ?
C51 C50 Ag21 117(3) . . ?
C51 C50 Ag28 127(3) . . ?
C49 C50 Ag21 54(3) . . ?
C49 C50 Ag28 72(4) . . ?
C49 C50 C51 161(5) . . ?
C81 C83 H83A 109.5 . . ?
C81 C83 H83B 109.5 . . ?
C81 C83 H83C 109.5 . . ?
H83A C83 H83B 109.5 . . ?
H83A C83 H83C 109.5 . . ?
H83B C83 H83C 109.5 . . ?
C65 C63 C64 120(3) . . ?
C62 C63 C64 103(4) . . ?
C62 C63 C65 111(3) . . ?
C62 C63 C66 104(3) . . ?
C66 C63 C64 108(4) . . ?
C66 C63 C65 110(4) . . ?
C51 C52 H52A 109.5 . . ?
C51 C52 H52B 109.5 . . ?
C51 C52 H52C 109.5 . . ?
H52A C52 H52B 109.5 . . ?
H52A C52 H52C 109.5 . . ?
H52B C52 H52C 109.5 . . ?
C117 C119 H11D 109.5 . . ?
C117 C119 H11E 109.5 . . ?
C117 C119 H11F 109.5 . . ?
H11D C119 H11E 109.5 . . ?
H11D C119 H11F 109.5 . . ?
H11E C119 H11F 109.5 . . ?
C81 C84 H84A 109.5 . . ?
C81 C84 H84B 109.5 . . ?
C81 C84 H84C 109.5 . . ?
H84A C84 H84B 109.5 . . ?
H84A C84 H84C 109.5 . . ?
H84B C84 H84C 109.5 . . ?
C86 C87 C90 107(4) . . ?
C88 C87 C90 109(3) . . ?
C88 C87 C86 108(3) . . ?
C89 C87 C90 109(3) . . ?
C89 C87 C86 109(4) . . ?
C89 C87 C88 114(4) . . ?
C111 C114 H11G 109.5 . . ?
C111 C114 H11H 109.5 . . ?
C111 C114 H11I 109.5 . . ?
H11G C114 H11H 109.5 . . ?
H11G C114 H11I 109.5 . . ?
H11H C114 H11I 109.5 . . ?
C9 C10 H10G 109.5 . . ?
C9 C10 H10H 109.5 . . ?
C9 C10 H10I 109.5 . . ?
H10G C10 H10H 109.5 . . ?
H10G C10 H10I 109.5 . . ?
H10H C10 H10I 109.5 . . ?
C39 C42 H42A 109.5 . . ?
C39 C42 H42B 109.5 . . ?
C39 C42 H42C 109.5 . . ?
H42A C42 H42B 109.5 . . ?
H42A C42 H42C 109.5 . . ?
H42B C42 H42C 109.5 . . ?
C111 C113 H11J 109.5 . . ?
C111 C113 H11K 109.5 . . ?
C111 C113 H11L 109.5 . . ?
H11J C113 H11K 109.5 . . ?
H11J C113 H11L 109.5 . . ?
H11K C113 H11L 109.5 . . ?
C69 C72 H72A 109.5 . . ?
C69 C72 H72B 109.5 . . ?
C69 C72 H72C 109.5 . . ?
H72A C72 H72B 109.5 . . ?
H72A C72 H72C 109.5 . . ?
H72B C72 H72C 109.5 . . ?
H12G C126 H12H 109.5 . . ?
H12G C126 H12I 109.5 . . ?
H12H C126 H12I 109.5 . . ?
C123 C126 H12G 109.5 . . ?
C123 C126 H12H 109.5 . . ?
C123 C126 H12I 109.5 . . ?
C81 C82 H82A 109.5 . . ?
C81 C82 H82B 109.5 . . ?
C81 C82 H82C 109.5 . . ?
H82A C82 H82B 109.5 . . ?
H82A C82 H82C 109.5 . . ?
H82B C82 H82C 109.5 . . ?
C111 C112 H11M 109.5 . . ?
C111 C112 H11N 109.5 . . ?
C111 C112 H11O 109.5 . . ?
H11M C112 H11N 109.5 . . ?
H11M C112 H11O 109.5 . . ?
H11N C112 H11O 109.5 . . ?
H10J C101 H10K 109.5 . . ?
H10J C101 H10L 109.5 . . ?
H10K C101 H10L 109.5 . . ?
C99 C101 H10J 109.5 . . ?
C99 C101 H10K 109.5 . . ?
C99 C101 H10L 109.5 . . ?
C45 C47 H47A 109.5 . . ?
C45 C47 H47B 109.5 . . ?
C45 C47 H47C 109.5 . . ?
H47A C47 H47B 109.5 . . ?
H47A C47 H47C 109.5 . . ?
H47B C47 H47C 109.5 . . ?
C9 C12 H12J 109.5 . . ?
C9 C12 H12K 109.5 . . ?
C9 C12 H12L 109.5 . . ?
H12J C12 H12K 109.5 . . ?
H12J C12 H12L 109.5 . . ?
H12K C12 H12L 109.5 . . ?
C122 C123 C124 106(2) . . ?
C122 C123 C125 109(2) . . ?
C122 C123 C126 110(2) . . ?
C125 C123 C124 110.4(10) . . ?
C126 C123 C124 110.6(10) . . ?
C126 C123 C125 110.4(10) . . ?
C39 C41 H41A 109.5 . . ?
C39 C41 H41B 109.5 . . ?
C39 C41 H41C 109.5 . . ?
H41A C41 H41B 109.5 . . ?
H41A C41 H41C 109.5 . . ?
H41B C41 H41C 109.5 . . ?
C117 C120 H12M 109.5 . . ?
C117 C120 H12N 109.5 . . ?
C117 C120 H12O 109.5 . . ?
H12M C120 H12N 109.5 . . ?
H12M C120 H12O 109.5 . . ?
H12N C120 H12O 109.5 . . ?
H10M C100 H10N 109.5 . . ?
H10M C100 H10O 109.5 . . ?
H10N C100 H10O 109.5 . . ?
C99 C100 H10M 109.5 . . ?
C99 C100 H10N 109.5 . . ?
C99 C100 H10O 109.5 . . ?
C45 C46 H46A 109.5 . . ?
C45 C46 H46B 109.5 . . ?
C45 C46 H46C 109.5 . . ?
H46A C46 H46B 109.5 . . ?
H46A C46 H46C 109.5 . . ?
H46B C46 H46C 109.5 . . ?
C87 C89 H89A 109.5 . . ?
C87 C89 H89B 109.5 . . ?
C87 C89 H89C 109.5 . . ?
H89A C89 H89B 109.5 . . ?
H89A C89 H89C 109.5 . . ?
H89B C89 H89C 109.5 . . ?
C45 C48 H48A 109.5 . . ?
C45 C48 H48B 109.5 . . ?
C45 C48 H48C 109.5 . . ?
H48A C48 H48B 109.5 . . ?
H48A C48 H48C 109.5 . . ?
H48B C48 H48C 109.5 . . ?
C57 C58 H58A 109.5 . . ?
C57 C58 H58B 109.5 . . ?
C57 C58 H58C 109.5 . . ?
H58A C58 H58B 109.5 . . ?
H58A C58 H58C 109.5 . . ?
H58B C58 H58C 109.5 . . ?
C117 C118 H11P 109.5 . . ?
C117 C118 H11Q 109.5 . . ?
C117 C118 H11R 109.5 . . ?
H11P C118 H11Q 109.5 . . ?
H11P C118 H11R 109.5 . . ?
H11Q C118 H11R 109.5 . . ?
H10P C102 H10Q 109.5 . . ?
H10P C102 H10R 109.5 . . ?
H10Q C102 H10R 109.5 . . ?
C99 C102 H10P 109.5 . . ?
C99 C102 H10Q 109.5 . . ?
C99 C102 H10R 109.5 . . ?
C98 C99 C101 106(4) . . ?
C98 C99 C102 103(4) . . ?
C101 C99 C102 110(3) . . ?
C100 C99 C98 114(4) . . ?
C100 C99 C101 112(3) . . ?
C100 C99 C102 111(3) . . ?
W8 O16 W17 155.9(9) . . ?
C67 C68 C69 163(5) . . ?
Ag2 C1 Ag7 98.4(15) . . ?
Ag2 C1 Ag3A 98.3(12) . . ?
Ag1 C1 Ag2 91.3(15) . . ?
Ag1 C1 Ag7 82.9(15) . . ?
C2 C1 Ag2 94(3) . . ?
C2 C1 Ag7 79(3) . . ?
C2 C1 Ag1 161(4) . . ?
C2 C1 Ag3A 165(4) . . ?
C2 C1 Ag5A 86(3) . . ?
Ag5A C1 Ag2 103(2) . . ?
Ag5A C1 Ag3A 98.5(13) . . ?
Ag31 Ag32 Ag17 121.94(10) . . ?
Ag19 Ag32 Ag17 66.01(8) . . ?
Ag19 Ag32 Ag31 56.46(8) . . ?
Ag33 Ag32 Ag17 70.38(9) . . ?
Ag33 Ag32 Ag31 165.70(11) . . ?
Ag33 Ag32 Ag19 136.40(11) . . ?
O76 Ag32 Ag17 142.5(4) . . ?
O76 Ag32 Ag31 85.3(4) . . ?
O76 Ag32 Ag19 137.8(4) . . ?
O76 Ag32 Ag33 80.5(4) . . ?
C115 Ag32 Ag17 95.6(9) . . ?
C115 Ag32 Ag31 47.0(9) . . ?
C115 Ag32 Ag19 44.2(9) . . ?
C115 Ag32 Ag33 144.5(9) . . ?
C115 Ag32 O76 121.6(10) . . ?
C115 Ag32 C121 102.0(13) . . ?
C121 Ag32 Ag17 44.2(9) . . ?
C121 Ag32 Ag31 148.5(9) . . ?
C121 Ag32 Ag19 99.2(10) . . ?
C121 Ag32 Ag33 45.1(9) . . ?
C121 Ag32 O76 122.6(10) . . ?
H22A C22 H22B 109.5 . . ?
H22A C22 H22C 109.5 . . ?
H22B C22 H22C 109.5 . . ?
C21 C22 H22A 109.5 . . ?
C21 C22 H22B 109.5 . . ?
C21 C22 H22C 109.5 . . ?
C107 C105 C108 94(3) . . ?
C106 C105 C108 118(3) . . ?
C106 C105 C107 105(3) . . ?
C104 C105 C108 103(3) . . ?
C104 C105 C107 103(3) . . ?
C104 C105 C106 128(4) . . ?
C105 C106 H10S 109.5 . . ?
C105 C106 H10T 109.5 . . ?
C105 C106 H10U 109.5 . . ?
H10S C106 H10T 109.5 . . ?
H10S C106 H10U 109.5 . . ?
H10T C106 H10U 109.5 . . ?
C105 C104 Ag12 125(2) . . ?
C103 C104 Ag12 72(2) . . ?
C103 C104 C105 131(4) . . ?
N4 C141 C142 172(5) . . ?
C141 C142 H14G 109.5 . . ?
C141 C142 H14H 109.5 . . ?
C141 C142 H14I 109.5 . . ?
H14G C142 H14H 109.5 . . ?
H14G C142 H14I 109.5 . . ?
H14H C142 H14I 109.5 . . ?
H24A C24 H24B 109.5 . . ?
H24A C24 H24C 109.5 . . ?
H24B C24 H24C 109.5 . . ?
C21 C24 H24A 109.5 . . ?
C21 C24 H24B 109.5 . . ?
C21 C24 H24C 109.5 . . ?
H23A C23 H23B 109.5 . . ?
H23A C23 H23C 109.5 . . ?
H23B C23 H23C 109.5 . . ?
C21 C23 H23A 109.5 . . ?
C21 C23 H23B 109.5 . . ?
C21 C23 H23C 109.5 . . ?
C20 C21 C24 101(4) . . ?
C22 C21 C20 104(3) . . ?
C22 C21 C24 109(4) . . ?
C23 C21 C20 116(4) . . ?
C23 C21 C22 125(4) . . ?
C23 C21 C24 98(4) . . ?
O77 Ag1A Ag33 72.3(4) . . ?
O77 Ag1A C115 117.9(9) . . ?
O77 Ag1A C122 134.1(10) . . ?
O77 Ag1A Ag2A 82.9(4) . . ?
C116 Ag1A Ag33 140.5(8) . . ?
C116 Ag1A O77 113.6(10) . . ?
C116 Ag1A C115 26.8(10) . . ?
C116 Ag1A C122 110.5(12) . . ?
C116 Ag1A Ag2A 59.8(8) . . ?
C115 Ag1A Ag33 114.3(8) . . ?
C115 Ag1A C122 96.4(12) . . ?
C115 Ag1A Ag2A 41.6(7) . . ?
C122 Ag1A Ag33 65.9(8) . . ?
C122 Ag1A Ag2A 109.4(9) . . ?
C121 Ag1A Ag33 38.9(10) . . ?
C121 Ag1A O77 111.1(11) . . ?
C121 Ag1A C116 121.4(14) . . ?
C121 Ag1A C115 97.8(13) . . ?
C121 Ag1A C122 29.3(11) . . ?
C121 Ag1A Ag2A 91.0(10) . . ?
Ag2A Ag1A Ag33 83.5(2) . . ?
Ag19 Ag2A Zn5 141.9(3) . . ?
Ag19 Ag2A Ag1A 87.4(3) . . ?
O76 Ag2A Ag19 149.6(6) . . ?
O76 Ag2A Zn5 40.5(4) . . ?
O76 Ag2A O82 74.0(6) . . ?
O76 Ag2A Ag1A 82.2(4) . . ?
O82 Ag2A Ag19 129.5(5) . . ?
O82 Ag2A Zn5 42.2(4) . . ?
O82 Ag2A Ag1A 137.0(5) . . ?
C115 Ag2A Ag19 45.8(11) . . ?
C115 Ag2A Zn5 170.8(11) . . ?
C115 Ag2A O76 137.9(12) . . ?
C115 Ag2A O82 131.1(12) . . ?
C115 Ag2A Ag1A 56.3(10) . . ?
Ag1A Ag2A Zn5 122.5(3) . . ?
Ag3 Ag3A Ag5A 93.4(3) . . ?
C1 Ag3A Ag3 102.6(10) . . ?
C1 Ag3A Ag5A 30.7(10) . . ?
O41 Ag4A Ag10 67.3(5) . . ?
O41 Ag4A C19 89.4(13) . . ?
O41 Ag4A C20 115.6(11) . . ?
C25 Ag4A Ag10 48.3(11) . . ?
C25 Ag4A O41 112.4(11) . . ?
C25 Ag4A C19 142.4(19) . . ?
C25 Ag4A C20 124.3(16) . . ?
C19 Ag4A Ag10 153.2(12) . . ?
C19 Ag4A C20 26.2(13) . . ?
C20 Ag4A Ag10 169.2(14) . . ?
Ag7 C2 Ag2 88.1(11) . . ?
C3 C2 Ag2 123(3) . . ?
C3 C2 Ag7 117(3) . . ?
C3 C2 Ag5A 134(3) . . ?
C1 C2 Ag2 58(2) . . ?
C1 C2 Ag7 74(3) . . ?
C1 C2 C3 169(5) . . ?
C1 C2 Ag5A 56(3) . . ?
Ag5A C2 Ag2 82.3(11) . . ?
Ag2 Ag5A Ag3A 69.7(3) . . ?
C1 Ag5A Ag2 45.0(14) . . ?
C1 Ag5A Ag3A 50.8(6) . . ?
C1 Ag5A C2 37.6(8) . . ?
C2 Ag5A Ag2 57.5(11) . . ?
C2 Ag5A Ag3A 87.6(10) . . ?
Ag14 C103 Ag12 99.0(14) . . ?
Ag15 C103 Ag14 99.9(16) . . ?
Ag15 C103 Ag12 119.0(16) . . ?
C104 C103 Ag14 108(3) . . ?
C104 C103 Ag12 78(2) . . ?
C104 C103 Ag15 145(3) . . ?
C137 N2 Ag12 159(3) . . ?
N2 C137 C138 167(4) . . ?
C137 C138 H13P 109.5 . . ?
C137 C138 H13Q 109.5 . . ?
C137 C138 H13R 109.5 . . ?
H13P C138 H13Q 109.5 . . ?
H13P C138 H13R 109.5 . . ?
H13Q C138 H13R 109.5 . . ?
C139 N3 Ag36 144.9(18) . . ?
N3 C139 C140 174(3) . . ?
C139 C140 H14A 109.4 . . ?
C139 C140 H14B 109.5 . . ?
C139 C140 H14C 109.5 . . ?
H14A C140 H14B 109.5 . . ?
H14A C140 H14C 109.5 . . ?
H14B C140 H14C 109.5 . . ?

loop_
_geom_bond_atom_site_label_1
_geom_bond_atom_site_label_2
_geom_bond_distance
_geom_bond_site_symmetry_2
_geom_bond_publ_flag
W1 O59 1.931(13) . ?
W1 O58 1.883(12) . ?
W1 O69 2.408(12) . ?
W1 O57 1.707(14) . ?
W1 O62 1.931(13) . ?
W1 O55 1.909(14) . ?
W2 O24 1.802(12) . ?
W2 O19 1.946(16) . ?
W2 O18 1.893(16) . ?
W2 O13 2.291(12) . ?
W2 O23 1.723(13) . ?
W2 O30 2.034(13) . ?
W3 O69 2.357(12) . ?
W3 O63 1.700(13) . ?
W3 O44 1.924(13) . ?
W3 O62 1.926(13) . ?
W3 O54 1.944(15) . ?
W3 O72 1.916(14) . ?
W4 O60 1.879(17) . ?
W4 O56 1.898(14) . ?
W4 O61 1.891(15) . ?
W4 O66 2.349(14) . ?
W4 O55 1.902(15) . ?
W4 O65 1.705(14) . ?
W5 O9 1.870(12) . ?
W5 O42 1.708(14) . ?
W5 O45 1.849(14) . ?
W5 O58 1.980(11) . ?
W5 O69 2.316(12) . ?
W5 O44 1.962(12) . ?
W6 O59 1.896(14) . ?
W6 O46 1.893(13) . ?
W6 O68 2.383(13) . ?
W6 O56 1.927(14) . ?
W6 O48 1.894(15) . ?
W6 O47 1.690(14) . ?
W7 O25 1.914(14) . ?
W7 O33 1.890(15) . ?
W7 O14 2.322(19) . ?
W7 O32 1.914(18) . ?
W7 O26 1.948(18) . ?
W7 O31 1.684(19) . ?
W8 O11 2.312(13) . ?
W8 O34 2.021(18) . ?
W8 O15 1.794(13) . ?
W8 O83 2.063(14) . ?
W8 O40 1.741(14) . ?
W8 O16 1.88(2) . ?
W9 O22 1.818(12) . ?
W9 O81 1.719(16) . ?
W9 O19 1.955(14) . ?
W9 O20 1.860(13) . ?
W9 O25 1.982(14) . ?
W9 O13 2.322(16) . ?
W10 O71 2.335(14) . ?
W10 O82 1.848(15) . ?
W10 O70 1.931(16) . ?
W10 O73 1.945(17) . ?
W10 O52 1.955(16) . ?
W10 O74 1.700(16) . ?
W11 O8 1.804(13) . ?
W11 O46 1.963(13) . ?
W11 O45 1.963(14) . ?
W11 O75 1.884(14) . ?
W11 O68 2.339(12) . ?
W11 O43 1.727(12) . ?
W12 O39 1.807(15) . ?
W12 O38 1.721(17) . ?
W12 O18 1.913(15) . ?
W12 O12 2.288(15) . ?
W12 O27 2.044(16) . ?
W12 O17 1.952(14) . ?
W13 O71 2.308(13) . ?
W13 O53 1.974(14) . ?
W13 O76 1.814(13) . ?
W13 O73 1.888(16) . ?
W13 O72 1.942(15) . ?
W13 O77 1.714(15) . ?
W14 O27 1.835(19) . ?
W14 O30 1.881(14) . ?
W14 O14 2.329(14) . ?
W14 O29 1.740(15) . ?
W14 O28 1.944(15) . ?
W14 O26 1.94(2) . ?
W15 O60 1.960(17) . ?
W15 O67 1.905(17) . ?
W15 O66 2.358(15) . ?
W15 O51 1.736(19) . ?
W15 O50 1.941(16) . ?
W15 O52 1.905(17) . ?
W16 O36 1.88(2) . ?
W16 O14 2.333(13) . ?
W16 O35 1.719(14) . ?
W16 O32 1.96(2) . ?
W16 O28 1.966(15) . ?
W16 O83 1.871(15) . ?
W17 O12 2.289(13) . ?
W17 O37 1.809(15) . ?
W17 O36 1.998(16) . ?
W17 O17 1.940(15) . ?
W17 O41 1.765(16) . ?
W17 O16 1.935(18) . ?
W18 O20 1.942(13) . ?
W18 O11 2.317(16) . ?
W18 O10 1.796(13) . ?
W18 O34 1.889(15) . ?
W18 O21 1.738(16) . ?
W18 O33 2.006(14) . ?
W19 O53 1.869(14) . ?
W19 O61 1.967(15) . ?
W19 O67 1.965(17) . ?
W19 O66 2.340(14) . ?
W19 O64 1.713(15) . ?
W19 O54 1.881(15) . ?
W20 O75 1.964(13) . ?
W20 O68 2.344(14) . ?
W20 O48 1.965(16) . ?
W20 O70 1.919(16) . ?
W20 O50 1.892(14) . ?
W20 O49 1.708(16) . ?
Ag34 Ag15 3.062(3) . ?
Ag34 Ag33 3.046(3) . ?
Ag34 O24 2.472(11) . ?
Ag34 O9 2.439(13) . ?
Ag34 C109 2.19(3) . ?
Ag16 Ag13 3.192(3) . ?
Ag16 Ag17 3.107(3) . ?
Ag16 C128 2.57(3) . ?
Ag16 C73 2.27(4) . ?
Ag16 C127 2.26(3) . ?
Ag16 C74 2.46(3) . ?
Ag35 Ag37 3.127(2) . ?
Ag35 Ag36 3.079(3) . ?
Ag35 O80 2.55(2) . ?
Ag35 O2 2.289(13) . ?
Ag35 O15 2.515(14) . ?
Ag35 C31 2.25(3) . ?
Ag35 C32 2.69(3) . ?
Ag37 Ag36 3.076(3) . ?
Ag37 Ag24 3.352(4) . ?
Ag37 C31 2.14(3) . ?
Ag37 C37 2.27(4) . ?
Ag37 C38 2.56(3) . ?
Ag18 Ag17 2.930(3) . ?
Ag18 Ag19 3.056(3) . ?
Ag18 C73 2.29(3) . ?
Ag18 C79 2.30(4) . ?
Ag4 Ag22 3.230(3) . ?
Ag4 Ag23 3.360(3) . ?
Ag4 O10 2.298(15) . ?
Ag4 O43 2.348(13) . ?
Ag4 C91 2.24(3) . ?
Ag4 C92 2.46(3) . ?
Ag30 Ag22 2.872(3) . ?
Ag30 Ag21 3.014(3) . ?
Ag30 Zn5 3.199(3) . ?
Ag30 O8 2.222(13) . ?
Ag30 O82 2.407(15) . ?
Ag30 C85 2.10(4) . ?
Ag27 Ag25 3.019(3) . ?
Ag27 Ag29 2.936(5) . ?
Ag27 O83 2.57(2) . ?
Ag27 C55 2.15(5) . ?
Ag27 C61 2.25(4) . ?
Ag6 Ag7 2.771(5) . ?
Ag6 Ag5 3.053(5) . ?
Ag6 C7 2.24(4) . ?
Ag6 C67 2.27(5) . ?
Ag13 Ag5 2.969(4) . ?
Ag13 C67 2.19(4) . ?
Ag13 C127 2.10(3) . ?
Ag11 Ag2 2.862(3) . ?
Ag11 Ag3 3.110(3) . ?
Ag11 O4 2.447(14) . ?
Ag11 C97 2.26(4) . ?
Ag11 C13 2.17(3) . ?
Ag20 Ag19 3.287(3) . ?
Ag20 Ag21 3.228(3) . ?
Ag20 Ag28 3.376(3) . ?
Ag20 C79 2.24(3) . ?
Ag20 C80 2.55(3) . ?
Ag20 C49 2.11(4) . ?
Ag8 Ag26 3.183(6) . ?
Ag8 Ag7 2.963(6) . ?
Ag8 Ag9 3.295(4) . ?
Ag8 C8 2.51(4) . ?
Ag8 C7 2.26(4) . ?
Ag8 C19 2.01(5) . ?
Ag22 Ag23 2.888(3) . ?
Ag22 Ag21 3.160(3) . ?
Ag22 C85 2.19(5) . ?
Ag22 C91 2.16(3) . ?
Ag17 C73 2.11(3) . ?
Ag17 C122 2.37(4) . ?
Ag17 C121 2.22(4) . ?
Ag17 Ag32 3.187(3) . ?
Ag23 Ag24 3.055(4) . ?
Ag23 C91 2.14(3) . ?
Ag23 C43 2.27(4) . ?
Ag23 C44 2.50(4) . ?
Ag36 C31 2.18(3) . ?
Ag36 C25 2.27(4) . ?
Ag36 C26 2.56(4) . ?
Ag36 N3 2.50(2) . ?
Ag14 Ag15 3.086(3) . ?
Ag14 C128 2.41(3) . ?
Ag14 C127 2.25(3) . ?
Ag14 C103 2.25(4) . ?
Ag12 Ag3 3.041(3) . ?
Ag12 O39 2.531(17) . ?
Ag12 C97 2.19(5) . ?
Ag12 C104 2.56(3) . ?
Ag12 C103 2.48(3) . ?
Ag12 N2 2.48(3) . ?
Ag2 Ag10 3.261(4) . ?
Ag2 Ag1 2.939(4) . ?
Ag2 C13 2.08(3) . ?
Ag2 C1 2.23(4) . ?
Ag2 C2 2.61(4) . ?
Ag2 Ag5A 3.070(9) . ?
Ag31 Ag19 2.884(3) . ?
Ag31 O81 2.470(16) . ?
Ag31 O82 2.314(14) . ?
Ag31 C115 2.25(3) . ?
Ag31 Ag32 3.065(4) . ?
Ag25 Ag24 2.922(4) . ?
Ag25 Ag26 3.172(5) . ?
Ag25 C37 2.09(3) . ?
Ag25 C61 1.99(3) . ?
Ag19 C79 2.03(3) . ?
Ag19 C115 2.12(4) . ?
Ag19 Ag32 3.032(3) . ?
Ag19 Ag2A 2.950(9) . ?
Ag3 Ag1 2.980(4) . ?
Ag3 C97 2.07(5) . ?
Ag3 Ag3A 3.130(11) . ?
Ag15 Ag33 3.349(4) . ?
Ag15 C109 2.09(4) . ?
Ag15 C103 1.76(4) . ?
Ag24 Ag29 2.883(3) . ?
Ag24 O80 2.481(17) . ?
Ag24 C37 2.15(4) . ?
Ag24 C43 2.27(5) . ?
Ag10 Ag9 3.319(5) . ?
Ag10 O37 2.521(15) . ?
Ag10 C25 2.14(4) . ?
Ag10 C13 2.39(4) . ?
Ag10 C14 2.44(4) . ?
Ag10 Ag4A 2.854(10) . ?
Ag29 Ag28 3.057(3) . ?
Ag29 C55 2.11(4) . ?
Ag29 C43 2.19(4) . ?
Ag26 C19 2.24(6) . ?
Ag26 C62 2.52(4) . ?
Ag26 C61 2.29(5) . ?
Ag26 C20 2.69(6) . ?
Ag7 Ag1 2.969(7) . ?
Ag7 C7 1.94(5) . ?
Ag7 C1 2.55(4) . ?
Ag7 C2 2.60(4) . ?
Ag9 C25 2.24(4) . ?
Ag9 C19 2.21(5) . ?
Ag9 C20 2.34(5) . ?
Ag33 C109 2.19(4) . ?
Ag33 C121 2.06(4) . ?
Ag33 C110 2.41(3) . ?
Ag33 Ag32 2.873(4) . ?
Ag33 Ag1A 3.232(8) . ?
Ag1 Ag5 2.946(4) . ?
Ag1 C1 1.87(2) . ?
Ag5 C67 2.03(4) . ?
Ag21 C85 2.14(5) . ?
Ag21 C49 2.19(4) . ?
Ag21 C50 2.68(4) . ?
Ag28 C55 2.33(4) . ?
Ag28 C56 2.60(4) . ?
Ag28 C49 2.21(5) . ?
Ag28 C50 2.25(5) . ?
Zn1 Zn4 2.937(3) . ?
Zn1 O39 2.038(15) . ?
Zn1 O6 2.034(14) . ?
Zn1 O12 2.378(15) . ?
Zn1 O5 2.049(13) . ?
Zn1 O37 2.106(14) . ?
Zn1 O4 2.071(17) . ?
Zn2 Zn4 3.000(3) . ?
Zn2 O6 1.967(16) . ?
Zn2 O7 2.024(12) . ?
Zn2 O2 2.122(12) . ?
Zn2 O11 2.289(12) . ?
Zn2 O10 2.047(17) . ?
Zn2 O15 2.125(14) . ?
Zn3 Zn4 3.116(3) . ?
Zn3 O22 2.113(15) . ?
Zn3 O24 2.032(13) . ?
Zn3 O9 2.258(12) . ?
Zn3 O7 1.969(12) . ?
Zn3 O5 2.004(16) . ?
Zn3 O13 2.364(12) . ?
Zn4 O1 2.052(13) . ?
Zn4 O6 2.078(13) . ?
Zn4 O7 2.195(14) . ?
Zn4 O3 2.058(16) . ?
Zn4 O42 2.119(13) . ?
Zn4 O5 2.148(14) . ?
Zn5 O22 2.054(13) . ?
Zn5 O8 2.074(13) . ?
Zn5 O9 2.089(14) . ?
Zn5 O71 2.188(13) . ?
Zn5 O76 2.053(14) . ?
Zn5 O82 2.129(16) . ?
Zn5 Ag2A 3.161(10) . ?
Si1 O11 1.652(14) . ?
Si1 O12 1.621(17) . ?
Si1 O13 1.641(13) . ?
Si1 O14 1.659(13) . ?
Si2 O71 1.647(14) . ?
Si2 O69 1.641(14) . ?
Si2 O68 1.625(14) . ?
Si2 O66 1.643(14) . ?
O78 N1 1.24(3) . ?
O79 N1 1.25(2) . ?
O80 N1 1.26(2) . ?
O1 C133 1.27(2) . ?
O6 H6 1.0000 . ?
O7 H7 1.0000 . ?
O3 C135 1.26(3) . ?
O2 C133 1.26(2) . ?
O76 Ag32 2.415(14) . ?
O76 Ag2A 2.319(17) . ?
O5 H5 1.0000 . ?
O82 Ag2A 2.465(18) . ?
O4 C135 1.26(3) . ?
O41 Ag4A 2.449(19) . ?
O77 Ag1A 2.564(16) . ?
N5 C143 1.14(5) . ?
C93 C95 1.542(10) . ?
C93 C92 1.59(4) . ?
C93 C94 1.47(4) . ?
C93 C96 1.48(4) . ?
C64 H64A 0.9800 . ?
C64 H64B 0.9800 . ?
C64 H64C 0.9800 . ?
C64 C63 1.61(6) . ?
C8 C7 1.15(5) . ?
C8 C9 1.47(5) . ?
C71 H71A 0.9800 . ?
C71 H71B 0.9800 . ?
C71 H71C 0.9800 . ?
C71 C69 1.535(10) . ?
C34 H34A 0.9800 . ?
C34 H34B 0.9800 . ?
C34 H34C 0.9800 . ?
C34 C33 1.49(4) . ?
C36 H36A 0.9800 . ?
C36 H36B 0.9800 . ?
C36 H36C 0.9800 . ?
C36 C33 1.46(4) . ?
C17 H17A 0.9800 . ?
C17 H17B 0.9800 . ?
C17 H17C 0.9800 . ?
C17 C15 1.45(4) . ?
C55 C56 1.296(10) . ?
C11 H11A 0.9800 . ?
C11 H11B 0.9800 . ?
C11 H11C 0.9800 . ?
C11 C9 1.540(10) . ?
C108 H10A 0.9800 . ?
C108 H10B 0.9800 . ?
C108 H10C 0.9800 . ?
C108 C105 1.80(6) . ?
C3 C6 1.52(5) . ?
C3 C4 1.52(5) . ?
C3 C5 1.57(5) . ?
C3 C2 1.553(10) . ?
C6 H6A 0.9800 . ?
C6 H6B 0.9800 . ?
C6 H6C 0.9800 . ?
C98 C97 1.296(10) . ?
C98 C99 1.51(6) . ?
C95 H95A 0.9800 . ?
C95 H95B 0.9800 . ?
C95 H95C 0.9800 . ?
C4 H4A 0.9800 . ?
C4 H4B 0.9800 . ?
C4 H4C 0.9800 . ?
C5 H5A 0.9800 . ?
C5 H5B 0.9800 . ?
C5 H5C 0.9800 . ?
C124 H12A 0.9800 . ?
C124 H12B 0.9800 . ?
C124 H12C 0.9800 . ?
C124 C123 1.541(10) . ?
C56 C57 1.49(4) . ?
C57 C59 1.58(6) . ?
C57 C60 1.45(5) . ?
C57 C58 1.538(10) . ?
C27 C30 1.539(10) . ?
C27 C28 1.538(10) . ?
C27 C29 1.536(10) . ?
C27 C26 1.541(10) . ?
C30 H30A 0.9800 . ?
C30 H30B 0.9800 . ?
C30 H30C 0.9800 . ?
C51 C54 1.541(10) . ?
C51 C53 1.541(10) . ?
C51 C50 1.69(6) . ?
C51 C52 1.539(10) . ?
C54 H54A 0.9800 . ?
C54 H54B 0.9800 . ?
C54 H54C 0.9800 . ?
C28 H28A 0.9800 . ?
C28 H28B 0.9800 . ?
C28 H28C 0.9800 . ?
C143 C144 1.47(5) . ?
C144 H14D 0.9601 . ?
C144 H14E 0.9604 . ?
C144 H14F 0.9600 . ?
C53 H53A 0.9800 . ?
C53 H53B 0.9800 . ?
C53 H53C 0.9800 . ?
C85 C86 1.22(6) . ?
C129 C128 1.47(3) . ?
C129 C131 1.54(4) . ?
C129 C130 1.51(4) . ?
C129 C132 1.48(4) . ?
C128 C127 1.25(3) . ?
C31 C32 1.26(4) . ?
C73 C74 1.22(4) . ?
C77 H77A 0.9800 . ?
C77 H77B 0.9800 . ?
C77 H77C 0.9800 . ?
C77 C75 1.540(10) . ?
C25 C26 1.26(4) . ?
C25 Ag4A 2.05(4) . ?
C79 C80 1.295(10) . ?
C67 C68 1.296(10) . ?
C91 C92 1.17(4) . ?
C116 C115 1.19(4) . ?
C116 C117 1.50(5) . ?
C116 Ag1A 2.52(3) . ?
C131 H13A 0.9800 . ?
C131 H13B 0.9800 . ?
C131 H13C 0.9800 . ?
C32 C33 1.45(4) . ?
C115 Ag32 2.30(3) . ?
C115 Ag1A 2.62(4) . ?
C115 Ag2A 2.09(3) . ?
C74 C75 1.48(4) . ?
C76 H76A 0.9800 . ?
C76 H76B 0.9800 . ?
C76 H76C 0.9800 . ?
C76 C75 1.540(10) . ?
C33 C35 1.54(4) . ?
C109 C110 1.26(4) . ?
C15 C18 1.54(5) . ?
C15 C14 1.46(4) . ?
C15 C16 1.57(4) . ?
C80 C81 1.45(4) . ?
C75 C78 1.48(4) . ?
C37 C38 1.297(10) . ?
C18 H18A 0.9800 . ?
C18 H18B 0.9800 . ?
C18 H18C 0.9800 . ?
C130 H13D 0.9800 . ?
C130 H13E 0.9800 . ?
C130 H13F 0.9800 . ?
C38 C39 1.45(4) . ?
C39 C40 1.47(5) . ?
C39 C42 1.41(4) . ?
C39 C41 1.59(5) . ?
C13 C14 1.26(4) . ?
C29 H29A 0.9800 . ?
C29 H29B 0.9800 . ?
C29 H29C 0.9800 . ?
C9 C10 1.541(10) . ?
C9 C12 1.537(10) . ?
C135 C136 1.48(4) . ?
C70 H70A 0.9800 . ?
C70 H70B 0.9800 . ?
C70 H70C 0.9800 . ?
C70 C69 1.44(5) . ?
C43 C44 1.18(5) . ?
C65 H65A 0.9800 . ?
C65 H65B 0.9800 . ?
C65 H65C 0.9800 . ?
C65 C63 1.60(6) . ?
C90 H90A 0.9800 . ?
C90 H90B 0.9800 . ?
C90 H90C 0.9800 . ?
C90 C87 1.59(5) . ?
C45 C44 1.37(5) . ?
C45 C47 1.547(10) . ?
C45 C46 1.56(5) . ?
C45 C48 1.56(5) . ?
C19 C20 1.19(5) . ?
C19 Ag4A 2.55(5) . ?
C107 H10D 0.9800 . ?
C107 H10E 0.9800 . ?
C107 H10F 0.9800 . ?
C107 C105 1.66(5) . ?
C62 C61 1.294(10) . ?
C62 C63 1.53(4) . ?
C133 C134 1.47(3) . ?
C78 H78A 0.9800 . ?
C78 H78B 0.9800 . ?
C78 H78C 0.9800 . ?
C81 C83 1.45(5) . ?
C81 C84 1.54(5) . ?
C81 C82 1.64(5) . ?
C94 H94A 0.9800 . ?
C94 H94B 0.9800 . ?
C94 H94C 0.9800 . ?
C132 H13G 0.9800 . ?
C132 H13H 0.9800 . ?
C132 H13I 0.9800 . ?
C136 H13J 0.9800 . ?
C136 H13K 0.9800 . ?
C136 H13L 0.9800 . ?
C16 H16A 0.9800 . ?
C16 H16B 0.9800 . ?
C16 H16C 0.9800 . ?
C49 C50 1.20(5) . ?
C134 H13M 0.9800 . ?
C134 H13N 0.9800 . ?
C134 H13O 0.9800 . ?
C59 H59A 0.9800 . ?
C59 H59B 0.9800 . ?
C59 H59C 0.9800 . ?
C122 C121 1.30(5) . ?
C122 C123 1.51(4) . ?
C122 Ag1A 2.65(4) . ?
C86 C87 1.59(6) . ?
C111 C110 1.48(4) . ?
C111 C114 1.59(5) . ?
C111 C113 1.57(4) . ?
C111 C112 1.51(5) . ?
C117 C119 1.538(10) . ?
C117 C120 1.46(5) . ?
C117 C118 1.55(5) . ?
C125 H12D 0.9800 . ?
C125 H12E 0.9800 . ?
C125 H12F 0.9800 . ?
C125 C123 1.539(10) . ?
C40 H40A 0.9800 . ?
C40 H40B 0.9800 . ?
C40 H40C 0.9800 . ?
C20 C21 1.541(10) . ?
C20 Ag4A 2.66(5) . ?
C96 H96A 0.9800 . ?
C96 H96B 0.9800 . ?
C96 H96C 0.9800 . ?
C69 C72 1.51(5) . ?
C69 C68 1.45(4) . ?
C121 Ag32 2.36(4) . ?
C121 Ag1A 2.17(4) . ?
C35 H35A 0.9800 . ?
C35 H35B 0.9800 . ?
C35 H35C 0.9800 . ?
C66 H66A 0.9800 . ?
C66 H66B 0.9800 . ?
C66 H66C 0.9800 . ?
C66 C63 1.57(5) . ?
C60 H60A 0.9800 . ?
C60 H60B 0.9800 . ?
C60 H60C 0.9800 . ?
C88 H88A 0.9800 . ?
C88 H88B 0.9800 . ?
C88 H88C 0.9800 . ?
C88 C87 1.52(5) . ?
C83 H83A 0.9800 . ?
C83 H83B 0.9800 . ?
C83 H83C 0.9800 . ?
C52 H52A 0.9800 . ?
C52 H52B 0.9800 . ?
C52 H52C 0.9800 . ?
C119 H11D 0.9800 . ?
C119 H11E 0.9800 . ?
C119 H11F 0.9800 . ?
C84 H84A 0.9800 . ?
C84 H84B 0.9800 . ?
C84 H84C 0.9800 . ?
C87 C89 1.50(5) . ?
C114 H11G 0.9800 . ?
C114 H11H 0.9800 . ?
C114 H11I 0.9800 . ?
C10 H10G 0.9800 . ?
C10 H10H 0.9800 . ?
C10 H10I 0.9800 . ?
C42 H42A 0.9800 . ?
C42 H42B 0.9800 . ?
C42 H42C 0.9800 . ?
C113 H11J 0.9800 . ?
C113 H11K 0.9800 . ?
C113 H11L 0.9800 . ?
C72 H72A 0.9800 . ?
C72 H72B 0.9800 . ?
C72 H72C 0.9800 . ?
C126 H12G 0.9800 . ?
C126 H12H 0.9800 . ?
C126 H12I 0.9800 . ?
C126 C123 1.539(10) . ?
C82 H82A 0.9800 . ?
C82 H82B 0.9800 . ?
C82 H82C 0.9800 . ?
C112 H11M 0.9800 . ?
C112 H11N 0.9800 . ?
C112 H11O 0.9800 . ?
C101 H10J 0.9800 . ?
C101 H10K 0.9800 . ?
C101 H10L 0.9800 . ?
C101 C99 1.540(10) . ?
C47 H47A 0.9800 . ?
C47 H47B 0.9800 . ?
C47 H47C 0.9800 . ?
C12 H12J 0.9800 . ?
C12 H12K 0.9800 . ?
C12 H12L 0.9800 . ?
C41 H41A 0.9800 . ?
C41 H41B 0.9800 . ?
C41 H41C 0.9800 . ?
C120 H12M 0.9800 . ?
C120 H12N 0.9800 . ?
C120 H12O 0.9800 . ?
C100 H10M 0.9800 . ?
C100 H10N 0.9800 . ?
C100 H10O 0.9800 . ?
C100 C99 1.50(5) . ?
C46 H46A 0.9800 . ?
C46 H46B 0.9800 . ?
C46 H46C 0.9800 . ?
C89 H89A 0.9800 . ?
C89 H89B 0.9800 . ?
C89 H89C 0.9800 . ?
C48 H48A 0.9800 . ?
C48 H48B 0.9800 . ?
C48 H48C 0.9800 . ?
C58 H58A 0.9800 . ?
C58 H58B 0.9800 . ?
C58 H58C 0.9800 . ?
C118 H11P 0.9800 . ?
C118 H11Q 0.9800 . ?
C118 H11R 0.9800 . ?
C102 H10P 0.9800 . ?
C102 H10Q 0.9800 . ?
C102 H10R 0.9800 . ?
C102 C99 1.56(5) . ?
C1 Ag3A 2.524(10) . ?
C1 C2 1.222(10) . ?
C1 Ag5A 1.66(4) . ?
C22 H22A 0.9800 . ?
C22 H22B 0.9800 . ?
C22 H22C 0.9800 . ?
C22 C21 1.540(10) . ?
C105 C106 1.60(6) . ?
C105 C104 1.540(10) . ?
C106 H10S 0.9800 . ?
C106 H10T 0.9800 . ?
C106 H10U 0.9800 . ?
C104 C103 1.303(10) . ?
C141 C142 1.44(5) . ?
C141 N4 1.21(5) . ?
C142 H14G 0.9800 . ?
C142 H14H 0.9800 . ?
C142 H14I 0.9800 . ?
C24 H24A 0.9800 . ?
C24 H24B 0.9800 . ?
C24 H24C 0.9800 . ?
C24 C21 1.542(10) . ?
C23 H23A 0.9800 . ?
C23 H23B 0.9800 . ?
C23 H23C 0.9800 . ?
C23 C21 1.539(10) . ?
Ag1A Ag2A 3.123(11) . ?
Ag3A Ag5A 3.223(15) . ?
C2 Ag5A 2.00(4) . ?
N2 C137 1.14(3) . ?
C137 C138 1.46(4) . ?
C138 H13P 0.9800 . ?
C138 H13Q 0.9800 . ?
C138 H13R 0.9800 . ?
N3 C139 1.13(3) . ?
C139 C140 1.46(3) . ?
C140 H14A 0.9599 . ?
C140 H14B 0.9598 . ?
C140 H14C 0.9599 . ?

loop_
_geom_torsion_atom_site_label_1
_geom_torsion_atom_site_label_2
_geom_torsion_atom_site_label_3
_geom_torsion_atom_site_label_4
_geom_torsion
_geom_torsion_site_symmetry_1
_geom_torsion_site_symmetry_2
_geom_torsion_site_symmetry_3
_geom_torsion_site_symmetry_4
_geom_torsion_publ_flag
Ag34 Ag15 C103 Ag14 -119(2) . . . . ?
Ag34 Ag15 C103 Ag12 -12(4) . . . . ?
Ag34 Ag15 C103 C104 100(5) . . . . ?
Ag34 C109 C110 Ag33 83(3) . . . . ?
Ag34 C109 C110 C111 -124(18) . . . . ?
Ag16 C128 C127 Ag14 108.3(9) . . . . ?
Ag16 C74 C75 C77 -106(3) . . . . ?
Ag16 C74 C75 C76 137(2) . . . . ?
Ag16 C74 C75 C78 13(3) . . . . ?
Ag35 O80 N1 O78 148.5(19) . . . . ?
Ag35 O80 N1 O79 -24(2) . . . . ?
Ag35 O2 C133 O1 -130.1(16) . . . . ?
Ag35 O2 C133 C134 43(3) . . . . ?
Ag35 C32 C33 C34 83(4) . . . . ?
Ag35 C32 C33 C36 -33(4) . . . . ?
Ag35 C32 C33 C35 -161(2) . . . . ?
Ag37 C31 C32 Ag35 100(4) . . . . ?
Ag37 C37 C38 C39 -138(17) . . . . ?
Ag37 C38 C39 C40 -161(3) . . . . ?
Ag37 C38 C39 C42 -34(5) . . . . ?
Ag37 C38 C39 C41 80(3) . . . . ?
Ag18 C73 C74 Ag16 107(3) . . . . ?
Ag18 C79 C80 Ag20 -106.5(18) . . . . ?
Ag18 C79 C80 C81 96(21) . . . . ?
Ag4 C91 C92 C93 -180(100) . . . . ?
Ag27 C55 C56 Ag28 111(3) . . . . ?
Ag27 C55 C56 C57 -42(28) . . . . ?
Ag6 C67 C68 C69 111(16) . . . . ?
Ag13 C67 C68 C69 -130(15) . . . . ?
Ag11 O4 C135 O3 168.9(15) . . . . ?
Ag11 O4 C135 C136 -11(3) . . . . ?
Ag11 C13 C14 Ag10 -110(4) . . . . ?
Ag11 C13 C14 C15 91(17) . . . . ?
Ag20 C79 C80 C81 -158(21) . . . . ?
Ag20 C80 C81 C83 -51(5) . . . . ?
Ag20 C80 C81 C84 80(4) . . . . ?
Ag20 C80 C81 C82 -166(3) . . . . ?
Ag20 C49 C50 Ag21 160(17) . . . . ?
Ag20 C49 C50 Ag28 -91(15) . . . . ?
Ag20 C49 C50 C51 94(19) . . . . ?
Ag8 C8 C7 Ag6 120(5) . . . . ?
Ag8 C8 C7 Ag7 -88(6) . . . . ?
Ag8 C8 C9 C11 23(3) . . . . ?
Ag8 C8 C9 C10 145(2) . . . . ?
Ag8 C8 C9 C12 -97(2) . . . . ?
Ag8 C19 C20 Ag26 156(18) . . . . ?
Ag8 C19 C20 Ag9 -105(17) . . . . ?
Ag8 C19 C20 C21 127(26) . . . . ?
Ag8 C19 C20 Ag4A -82(17) . . . . ?
Ag22 C91 C92 Ag4 93(2) . . . . ?
Ag22 C91 C92 C93 -87(12) . . . . ?
Ag17 C73 C74 Ag16 -78(6) . . . . ?
Ag17 C122 C121 Ag33 -110(6) . . . . ?
Ag17 C122 C121 Ag32 78(3) . . . . ?
Ag17 C122 C121 Ag1A 131.0(18) . . . . ?
Ag17 C122 C123 C124 171.6(19) . . . . ?
Ag17 C122 C123 C125 52(3) . . . . ?
Ag17 C122 C123 C126 -69(3) . . . . ?
Ag23 C91 C92 Ag4 -104(5) . . . . ?
Ag23 C91 C92 C93 76(14) . . . . ?
Ag36 C31 C32 Ag35 -92(2) . . . . ?
Ag14 Ag15 C103 Ag12 106(2) . . . . ?
Ag14 Ag15 C103 C104 -141(6) . . . . ?
Ag14 C128 C127 Ag16 -108.3(9) . . . . ?
Ag12 C104 C103 Ag14 95.8(17) . . . . ?
Ag12 C104 C103 Ag15 -124(5) . . . . ?
Ag12 N2 C137 C138 66(18) . . . . ?
Ag2 Ag1 C1 Ag7 -98.3(14) . . . . ?
Ag2 Ag1 C1 C2 -106(13) . . . . ?
Ag2 C13 C14 Ag10 80(4) . . . . ?
Ag2 C13 C14 C15 -80(19) . . . . ?
Ag2 C1 C2 Ag7 -97.8(15) . . . . ?
Ag2 C1 C2 C3 102(23) . . . . ?
Ag2 C1 C2 Ag5A -103(2) . . . . ?
Ag2 C1 Ag5A Ag3A -100.7(15) . . . . ?
Ag2 C1 Ag5A C2 93(3) . . . . ?
Ag25 C37 C38 Ag37 -111(7) . . . . ?
Ag25 C37 C38 C39 110(18) . . . . ?
Ag19 C79 C80 Ag20 116(9) . . . . ?
Ag19 C79 C80 C81 -42(27) . . . . ?
Ag3 Ag1 C1 Ag2 -5(2) . . . . ?
Ag3 Ag1 C1 Ag7 -103.1(12) . . . . ?
Ag3 Ag1 C1 C2 -111(12) . . . . ?
Ag15 C109 C110 Ag33 -103(4) . . . . ?
Ag15 C109 C110 C111 50(21) . . . . ?
Ag24 O80 N1 O78 3(2) . . . . ?
Ag24 O80 N1 O79 -169.4(16) . . . . ?
Ag24 C37 C38 Ag37 99(2) . . . . ?
Ag24 C37 C38 C39 -40(18) . . . . ?
Ag24 C43 C44 Ag23 -81(3) . . . . ?
Ag10 C25 C26 Ag36 -110(3) . . . . ?
Ag10 C13 C14 C15 -159(17) . . . . ?
Ag29 C55 C56 Ag28 -80(5) . . . . ?
Ag29 C55 C56 C57 127(26) . . . . ?
Ag29 C43 C44 Ag23 112(7) . . . . ?
Ag26 C19 C20 Ag9 99(2) . . . . ?
Ag26 C19 C20 C21 -29(29) . . . . ?
Ag26 C19 C20 Ag4A 122(2) . . . . ?
Ag26 C62 C61 Ag27 -108(3) . . . . ?
Ag26 C62 C61 Ag25 92(9) . . . . ?
Ag26 C62 C63 C64 -172(2) . . . . ?
Ag26 C62 C63 C65 -42(4) . . . . ?
Ag26 C62 C63 C66 76(4) . . . . ?
Ag26 C20 C21 C22 -81(4) . . . . ?
Ag26 C20 C21 C24 166(3) . . . . ?
Ag26 C20 C21 C23 61(4) . . . . ?
Ag7 Ag1 C1 Ag2 98.3(14) . . . . ?
Ag7 Ag1 C1 C2 -8(12) . . . . ?
Ag7 C1 C2 Ag2 97.8(15) . . . . ?
Ag7 C1 C2 C3 -161(23) . . . . ?
Ag9 C25 C26 Ag36 97(3) . . . . ?
Ag9 C19 C20 Ag26 -99(2) . . . . ?
Ag9 C19 C20 C21 -128(28) . . . . ?
Ag9 C20 C21 C22 -178(3) . . . . ?
Ag9 C20 C21 C24 68(4) . . . . ?
Ag9 C20 C21 C23 -36(6) . . . . ?
Ag33 Ag15 C103 Ag14 40(2) . . . . ?
Ag33 Ag15 C103 Ag12 145.8(9) . . . . ?
Ag33 Ag15 C103 C104 -102(5) . . . . ?
Ag33 C109 C110 C111 153(19) . . . . ?
Ag1 C1 C2 Ag2 106(12) . . . . ?
Ag1 C1 C2 Ag7 8(12) . . . . ?
Ag1 C1 C2 C3 -152(16) . . . . ?
Ag5 Ag1 C1 Ag2 103.6(15) . . . . ?
Ag5 Ag1 C1 Ag7 5(2) . . . . ?
Ag5 Ag1 C1 C2 -3(13) . . . . ?
Ag5 C67 C68 C69 -15(22) . . . . ?
Ag21 C49 C50 Ag28 109(2) . . . . ?
Ag21 C49 C50 C51 -66(14) . . . . ?
Ag28 C55 C56 C57 -154(26) . . . . ?
Ag28 C56 C57 C59 -91(4) . . . . ?
Ag28 C56 C57 C60 145(4) . . . . ?
Ag28 C56 C57 C58 19(5) . . . . ?
Ag28 C49 C50 Ag21 -109(2) . . . . ?
Ag28 C49 C50 C51 -175(13) . . . . ?
Zn1 O4 C135 O3 6(3) . . . . ?
Zn1 O4 C135 C136 -173.4(17) . . . . ?
Zn2 O2 C133 O1 18(3) . . . . ?
Zn2 O2 C133 C134 -169.4(16) . . . . ?
Zn4 O1 C133 O2 -8(3) . . . . ?
Zn4 O1 C133 C134 178.4(14) . . . . ?
Zn4 O3 C135 O4 6(3) . . . . ?
Zn4 O3 C135 C136 -174.2(17) . . . . ?
O22 W9 O81 Ag31 -35.9(11) . . . . ?
O22 W9 O20 W18 126(2) . . . . ?
O38 W12 O39 Ag12 -26.8(8) . . . . ?
O38 W12 O39 Zn1 173.8(8) . . . . ?
O8 W11 O75 W20 87.9(8) . . . . ?
O8 W11 O43 Ag4 50.3(14) . . . . ?
O81 W9 O22 Zn3 176.0(7) . . . . ?
O81 W9 O22 Zn5 10.8(14) . . . . ?
O81 W9 O20 W18 -131(2) . . . . ?
O24 W2 O18 W12 -121.9(19) . . . . ?
O59 W1 O58 W5 -82.8(7) . . . . ?
O59 W6 O46 W11 89.2(8) . . . . ?
O59 W6 O48 W20 -12(2) . . . . ?
O46 W6 O59 W1 -128.6(15) . . . . ?
O46 W6 O48 W20 73.1(8) . . . . ?
O46 W11 O8 Ag30 117.2(18) . . . . ?
O46 W11 O8 Zn5 -33(3) . . . . ?
O46 W11 O75 W20 -73.7(8) . . . . ?
O46 W11 O43 Ag4 -133.0(13) . . . . ?
O9 W5 O42 Zn4 56.6(10) . . . . ?
O9 W5 O45 W11 29.7(16) . . . . ?
O42 W5 O9 Ag34 90.0(7) . . . . ?
O42 W5 O9 Zn3 -17.1(8) . . . . ?
O42 W5 O9 Zn5 -143.7(8) . . . . ?
O42 W5 O45 W11 130.4(15) . . . . ?
O71 W10 O82 Ag30 -100.6(7) . . . . ?
O71 W10 O82 Ag31 137.6(7) . . . . ?
O71 W10 O82 Zn5 -0.5(6) . . . . ?
O71 W10 O82 Ag2A 94.4(7) . . . . ?
O71 W13 O76 Zn5 2.4(7) . . . . ?
O71 W13 O76 Ag32 -140.7(8) . . . . ?
O71 W13 O76 Ag2A -100.2(8) . . . . ?
O71 W13 O73 W10 6.1(7) . . . . ?
O71 Si2 O69 W1 -175.9(7) . . . . ?
O71 Si2 O69 W3 -60.7(9) . . . . ?
O71 Si2 O69 W5 63.3(9) . . . . ?
O71 Si2 O68 W6 -179.5(8) . . . . ?
O71 Si2 O68 W11 -59.9(11) . . . . ?
O71 Si2 O68 W20 60.8(10) . . . . ?
O71 Si2 O66 W4 178.9(9) . . . . ?
O71 Si2 O66 W15 -60.4(11) . . . . ?
O71 Si2 O66 W19 57.3(11) . . . . ?
O45 W5 O9 Ag34 -168.0(6) . . . . ?
O45 W5 O9 Zn3 84.9(7) . . . . ?
O45 W5 O9 Zn5 -41.7(8) . . . . ?
O45 W5 O42 Zn4 -38.3(10) . . . . ?
O45 W11 O8 Ag30 -174.4(7) . . . . ?
O45 W11 O8 Zn5 35.0(11) . . . . ?
O45 W11 O75 W20 0.7(19) . . . . ?
O45 W11 O43 Ag4 140.2(13) . . . . ?
O19 W2 O24 Ag34 80.8(13) . . . . ?
O19 W2 O24 Zn3 -74.7(8) . . . . ?
O19 W2 O18 W12 -13(3) . . . . ?
O19 W9 O22 Zn3 76.0(7) . . . . ?
O19 W9 O22 Zn5 -89.2(13) . . . . ?
O19 W9 O81 Ag31 56.5(10) . . . . ?
O19 W9 O20 W18 24(3) . . . . ?
O60 W4 O56 W6 -131.1(18) . . . . ?
O60 W4 O61 W19 70.8(10) . . . . ?
O20 W9 O22 Zn3 -82.5(8) . . . . ?
O20 W9 O22 Zn5 112.3(13) . . . . ?
O20 W9 O81 Ag31 -132.7(10) . . . . ?
O20 W18 O10 Ag4 -100.3(11) . . . . ?
O20 W18 O10 Zn2 83.2(8) . . . . ?
O20 W18 O34 W8 -36.3(19) . . . . ?
O58 W5 O9 Ag34 -62(2) . . . . ?
O58 W5 O9 Zn3 -168.9(17) . . . . ?
O58 W5 O9 Zn5 64(2) . . . . ?
O58 W5 O42 Zn4 -130.1(9) . . . . ?
O58 W5 O45 W11 -136.7(15) . . . . ?
O75 W11 O8 Ag30 28.9(7) . . . . ?
O75 W11 O8 Zn5 -121.8(12) . . . . ?
O75 W11 O43 Ag4 -43.1(14) . . . . ?
O75 W20 O50 W15 -55(3) . . . . ?
O69 W1 O58 W5 1.1(6) . . . . ?
O69 W5 O9 Ag34 -85.0(6) . . . . ?
O69 W5 O9 Zn3 167.9(7) . . . . ?
O69 W5 O9 Zn5 41.3(8) . . . . ?
O69 W5 O42 Zn4 -144.0(17) . . . . ?
O69 W5 O45 W11 -63.6(15) . . . . ?
O69 Si2 O71 W10 -176.1(7) . . . . ?
O69 Si2 O71 W13 59.5(10) . . . . ?
O69 Si2 O71 Zn5 -58.6(10) . . . . ?
O69 Si2 O68 W6 -59.6(10) . . . . ?
O69 Si2 O68 W11 60.0(10) . . . . ?
O69 Si2 O68 W20 -179.4(7) . . . . ?
O69 Si2 O66 W4 59.9(11) . . . . ?
O69 Si2 O66 W15 -179.4(7) . . . . ?
O69 Si2 O66 W19 -61.7(10) . . . . ?
O11 W8 O15 Ag35 -138.0(17) . . . . ?
O11 W8 O15 Zn2 0.4(8) . . . . ?
O11 W8 O16 W17 39.6(18) . . . . ?
O11 W18 O10 Ag4 176.1(11) . . . . ?
O11 W18 O10 Zn2 -0.4(6) . . . . ?
O11 W18 O34 W8 -8.2(6) . . . . ?
O11 Si1 O12 W12 177.2(7) . . . . ?
O11 Si1 O12 W17 -55.3(10) . . . . ?
O11 Si1 O12 Zn1 60.8(9) . . . . ?
O11 Si1 O13 W2 -177.7(8) . . . . ?
O11 Si1 O13 W9 56.0(10) . . . . ?
O11 Si1 O13 Zn3 -62.0(11) . . . . ?
O11 Si1 O14 W7 -59.2(10) . . . . ?
O11 Si1 O14 W14 -179.5(9) . . . . ?
O11 Si1 O14 W16 61.3(13) . . . . ?
O57 W1 O58 W5 175.5(7) . . . . ?
O68 W6 O59 W1 -55.2(14) . . . . ?
O68 W6 O46 W11 3.3(7) . . . . ?
O68 W6 O48 W20 0.0(7) . . . . ?
O68 W11 O8 Ag30 103.6(7) . . . . ?
O68 W11 O8 Zn5 -47.0(11) . . . . ?
O68 W11 O75 W20 -0.6(7) . . . . ?
O68 W20 O50 W15 -57.8(17) . . . . ?
O68 Si2 O71 W10 -55.9(10) . . . . ?
O68 Si2 O71 W13 179.8(8) . . . . ?
O68 Si2 O71 Zn5 61.7(11) . . . . ?
O68 Si2 O69 W1 62.5(9) . . . . ?
O68 Si2 O69 W3 177.7(7) . . . . ?
O68 Si2 O69 W5 -58.2(10) . . . . ?
O68 Si2 O66 W4 -59.5(11) . . . . ?
O68 Si2 O66 W15 61.2(10) . . . . ?
O68 Si2 O66 W19 178.9(8) . . . . ?
O53 W13 O76 Zn5 -14(3) . . . . ?
O53 W13 O76 Ag32 -157.5(18) . . . . ?
O53 W13 O76 Ag2A -117(2) . . . . ?
O53 W13 O73 W10 89.4(9) . . . . ?
O53 W13 O77 Ag1A 141.5(9) . . . . ?
O53 W19 O54 W3 25.3(16) . . . . ?
O18 W2 O24 Ag34 -119.7(13) . . . . ?
O18 W2 O24 Zn3 84.8(8) . . . . ?
O18 W12 O39 Ag12 76.6(7) . . . . ?
O18 W12 O39 Zn1 -82.8(8) . . . . ?
O76 W13 O73 W10 -71.9(9) . . . . ?
O76 W13 O77 Ag1A -41.9(11) . . . . ?
O10 W18 O34 W8 69.4(8) . . . . ?
O12 W12 O39 Ag12 160.8(7) . . . . ?
O12 W12 O39 Zn1 1.4(7) . . . . ?
O12 W17 O37 Ag10 -158.6(8) . . . . ?
O12 W17 O37 Zn1 0.0(8) . . . . ?
O12 Si1 O11 W8 54.5(10) . . . . ?
O12 Si1 O11 W18 -179.9(7) . . . . ?
O12 Si1 O11 Zn2 -62.3(10) . . . . ?
O12 Si1 O13 W2 -54.1(11) . . . . ?
O12 Si1 O13 W9 179.6(7) . . . . ?
O12 Si1 O13 Zn3 61.6(10) . . . . ?
O12 Si1 O14 W7 179.5(8) . . . . ?
O12 Si1 O14 W14 59.2(11) . . . . ?
O12 Si1 O14 W16 -60.0(12) . . . . ?
O25 W7 O33 W18 26(2) . . . . ?
O25 W9 O22 Zn3 4(2) . . . . ?
O25 W9 O22 Zn5 -161.2(15) . . . . ?
O25 W9 O81 Ag31 141.9(10) . . . . ?
O25 W9 O20 W18 -38(2) . . . . ?
O37 W17 O41 Ag4A -80.9(12) . . . . ?
O56 W4 O60 W15 88.3(9) . . . . ?
O56 W4 O61 W19 -15(2) . . . . ?
O56 W6 O59 W1 29.3(15) . . . . ?
O56 W6 O46 W11 14(2) . . . . ?
O56 W6 O48 W20 -84.3(8) . . . . ?
O13 W2 O24 Ag34 155.3(14) . . . . ?
O13 W2 O24 Zn3 -0.2(7) . . . . ?
O13 W2 O18 W12 -42.0(18) . . . . ?
O13 W9 O22 Zn3 1.9(6) . . . . ?
O13 W9 O22 Zn5 -163.2(13) . . . . ?
O13 W9 O20 W18 46(2) . . . . ?
O13 Si1 O11 W8 177.8(8) . . . . ?
O13 Si1 O11 W18 -56.6(10) . . . . ?
O13 Si1 O11 Zn2 60.9(11) . . . . ?
O13 Si1 O12 W12 55.1(10) . . . . ?
O13 Si1 O12 W17 -177.4(7) . . . . ?
O13 Si1 O12 Zn1 -61.2(10) . . . . ?
O13 Si1 O14 W7 58.8(11) . . . . ?
O13 Si1 O14 W14 -61.5(12) . . . . ?
O13 Si1 O14 W16 179.3(9) . . . . ?
O61 W4 O60 W15 -69.4(9) . . . . ?
O61 W4 O56 W6 -45(3) . . . . ?
O61 W19 O53 W13 45(4) . . . . ?
O61 W19 O54 W3 -133.5(16) . . . . ?
O34 W8 O15 Ag35 -64.5(16) . . . . ?
O34 W8 O15 Zn2 73.8(9) . . . . ?
O34 W8 O16 W17 10(3) . . . . ?
O34 W18 O10 Ag4 100.7(11) . . . . ?
O34 W18 O10 Zn2 -75.8(8) . . . . ?
O21 W18 O10 Ag4 2.0(12) . . . . ?
O21 W18 O10 Zn2 -174.5(8) . . . . ?
O21 W18 O34 W8 173.8(8) . . . . ?
O67 W19 O53 W13 129(2) . . . . ?
O67 W19 O54 W3 -60(3) . . . . ?
O66 W4 O60 W15 3.5(8) . . . . ?
O66 W4 O56 W6 -57.2(18) . . . . ?
O66 W4 O61 W19 -2.3(8) . . . . ?
O66 W19 O53 W13 55(2) . . . . ?
O66 W19 O54 W3 -60.6(16) . . . . ?
O66 Si2 O71 W10 64.1(10) . . . . ?
O66 Si2 O71 W13 -60.2(12) . . . . ?
O66 Si2 O71 Zn5 -178.3(8) . . . . ?
O66 Si2 O69 W1 -56.5(9) . . . . ?
O66 Si2 O69 W3 58.7(10) . . . . ?
O66 Si2 O69 W5 -177.2(7) . . . . ?
O66 Si2 O68 W6 60.1(10) . . . . ?
O66 Si2 O68 W11 179.7(8) . . . . ?
O66 Si2 O68 W20 -59.6(10) . . . . ?
O43 W11 O8 Ag30 -73.2(8) . . . . ?
O43 W11 O8 Zn5 136.1(11) . . . . ?
O43 W11 O75 W20 -171.2(8) . . . . ?
O15 W8 O16 W17 120.2(19) . . . . ?
O64 W19 O53 W13 -131(2) . . . . ?
O64 W19 O54 W3 126.9(16) . . . . ?
O23 W2 O24 Ag34 -17.8(15) . . . . ?
O23 W2 O24 Zn3 -173.3(9) . . . . ?
O23 W2 O18 W12 135.8(18) . . . . ?
O48 W6 O59 W1 -43(2) . . . . ?
O48 W6 O46 W11 -70.1(9) . . . . ?
O48 W20 O50 W15 -131.3(18) . . . . ?
O44 W5 O9 Ag34 -12.6(6) . . . . ?
O44 W5 O9 Zn3 -119.8(7) . . . . ?
O44 W5 O9 Zn5 113.6(9) . . . . ?
O44 W5 O42 Zn4 145.4(9) . . . . ?
O44 W5 O45 W11 -58(2) . . . . ?
O62 W1 O58 W5 75.1(8) . . . . ?
O27 W12 O39 Ag12 155.9(17) . . . . ?
O27 W12 O39 Zn1 -3(2) . . . . ?
O27 W14 O30 W2 25.0(18) . . . . ?
O70 W10 O82 Ag30 -14.8(7) . . . . ?
O70 W10 O82 Ag31 -136.6(7) . . . . ?
O70 W10 O82 Zn5 85.3(8) . . . . ?
O70 W10 O82 Ag2A -179.8(7) . . . . ?
O70 W20 O50 W15 26.0(17) . . . . ?
O54 W19 O53 W13 -30(2) . . . . ?
O30 W2 O24 Ag34 162.5(18) . . . . ?
O30 W2 O24 Zn3 7(3) . . . . ?
O30 W2 O18 W12 41.1(18) . . . . ?
O30 W14 O27 W12 -22.1(17) . . . . ?
O73 W10 O82 Ag30 -172.1(7) . . . . ?
O73 W10 O82 Ag31 66.1(7) . . . . ?
O73 W10 O82 Zn5 -72.0(8) . . . . ?
O73 W10 O82 Ag2A 22.9(7) . . . . ?
O73 W13 O76 Zn5 75.4(8) . . . . ?
O73 W13 O76 Ag32 -67.7(8) . . . . ?
O73 W13 O76 Ag2A -27.2(8) . . . . ?
O73 W13 O77 Ag1A 52.1(10) . . . . ?
O33 W18 O10 Ag4 -170.6(14) . . . . ?
O33 W18 O10 Zn2 13(2) . . . . ?
O33 W18 O34 W8 -91.6(8) . . . . ?
O47 W6 O59 W1 129.3(15) . . . . ?
O47 W6 O46 W11 -170.1(8) . . . . ?
O47 W6 O48 W20 174.9(8) . . . . ?
O72 W13 O76 Zn5 -80.7(8) . . . . ?
O72 W13 O76 Ag32 136.2(8) . . . . ?
O72 W13 O76 Ag2A 176.8(8) . . . . ?
O72 W13 O73 W10 24.1(19) . . . . ?
O72 W13 O77 Ag1A -134.7(9) . . . . ?
O36 W16 O83 W8 -21.1(15) . . . . ?
O36 W16 O83 Ag27 173.3(6) . . . . ?
O36 W17 O37 Ag10 -146(2) . . . . ?
O36 W17 O37 Zn1 12(3) . . . . ?
O36 W17 O41 Ag4A 97.7(11) . . . . ?
O14 W7 O33 W18 -59(2) . . . . ?
O14 W14 O27 W12 62.8(17) . . . . ?
O14 W14 O30 W2 -59.5(18) . . . . ?
O14 W16 O36 W17 -59.2(16) . . . . ?
O14 W16 O83 W8 63.4(15) . . . . ?
O14 W16 O83 Ag27 -102.3(7) . . . . ?
O14 Si1 O11 W8 -64.8(12) . . . . ?
O14 Si1 O11 W18 60.8(10) . . . . ?
O14 Si1 O11 Zn2 178.3(9) . . . . ?
O14 Si1 O12 W12 -63.8(10) . . . . ?
O14 Si1 O12 W17 63.7(10) . . . . ?
O14 Si1 O12 Zn1 179.8(7) . . . . ?
O14 Si1 O13 W2 65.0(12) . . . . ?
O14 Si1 O13 W9 -61.3(11) . . . . ?
O14 Si1 O13 Zn3 -179.3(9) . . . . ?
O35 W16 O36 W17 126.7(16) . . . . ?
O35 W16 O83 W8 -123.7(16) . . . . ?
O35 W16 O83 Ag27 70.7(9) . . . . ?
O55 W1 O58 W5 -8.2(19) . . . . ?
O55 W4 O60 W15 16(2) . . . . ?
O55 W4 O56 W6 27.6(18) . . . . ?
O55 W4 O61 W19 -87.0(9) . . . . ?
O49 W20 O50 W15 128.4(18) . . . . ?
O52 W10 O82 Ag30 -89(2) . . . . ?
O52 W10 O82 Ag31 149.6(19) . . . . ?
O52 W10 O82 Zn5 12(3) . . . . ?
O52 W10 O82 Ag2A 106(2) . . . . ?
O74 W10 O82 Ag30 86.9(9) . . . . ?
O74 W10 O82 Ag31 -34.9(9) . . . . ?
O74 W10 O82 Zn5 -172.9(9) . . . . ?
O74 W10 O82 Ag2A -78.0(9) . . . . ?
O32 W7 O33 W18 -133(2) . . . . ?
O32 W16 O36 W17 -57(3) . . . . ?
O32 W16 O83 W8 136.9(16) . . . . ?
O32 W16 O83 Ag27 -28.8(6) . . . . ?
O17 W12 O39 Ag12 -124.1(7) . . . . ?
O17 W12 O39 Zn1 76.5(8) . . . . ?
O17 W17 O37 Ag10 126.2(7) . . . . ?
O17 W17 O37 Zn1 -75.2(9) . . . . ?
O17 W17 O41 Ag4A -175.5(10) . . . . ?
O29 W14 O27 W12 -123.8(17) . . . . ?
O29 W14 O30 W2 125.9(18) . . . . ?
O28 W14 O27 W12 137.2(17) . . . . ?
O28 W14 O30 W2 -55(4) . . . . ?
O28 W16 O36 W17 -133.0(17) . . . . ?
O28 W16 O83 W8 63(3) . . . . ?
O28 W16 O83 Ag27 -102(2) . . . . ?
O26 W7 O33 W18 -57(3) . . . . ?
O26 W14 O27 W12 64(3) . . . . ?
O26 W14 O30 W2 -133.7(18) . . . . ?
O65 W4 O60 W15 -170.3(9) . . . . ?
O65 W4 O56 W6 126.7(18) . . . . ?
O65 W4 O61 W19 173.4(9) . . . . ?
O83 W8 O15 Ag35 -139(2) . . . . ?
O83 W8 O15 Zn2 0(3) . . . . ?
O83 W8 O16 W17 -43.0(18) . . . . ?
O83 W16 O36 W17 25.6(16) . . . . ?
O41 W17 O37 Ag10 28.5(9) . . . . ?
O41 W17 O37 Zn1 -173.0(10) . . . . ?
O40 W8 O15 Ag35 37.0(18) . . . . ?
O40 W8 O15 Zn2 175.4(10) . . . . ?
O40 W8 O16 W17 -139.6(18) . . . . ?
O77 W13 O76 Zn5 176.2(9) . . . . ?
O77 W13 O76 Ag32 33.1(10) . . . . ?
O77 W13 O76 Ag2A 73.7(9) . . . . ?
O77 W13 O73 W10 -172.5(9) . . . . ?
C71 C69 C68 C67 -160(16) . . . . ?
C17 C15 C14 Ag10 63(3) . . . . ?
C17 C15 C14 C13 -139(16) . . . . ?
C55 C56 C57 C59 60(27) . . . . ?
C55 C56 C57 C60 -64(28) . . . . ?
C55 C56 C57 C58 170(25) . . . . ?
C108 C105 C104 Ag12 -45(4) . . . . ?
C108 C105 C104 C103 -141(4) . . . . ?
C6 C3 C2 Ag2 -22(6) . . . . ?
C6 C3 C2 Ag7 84(4) . . . . ?
C6 C3 C2 C1 -117(22) . . . . ?
C6 C3 C2 Ag5A 92(5) . . . . ?
C95 C93 C92 Ag4 -1(3) . . . . ?
C4 C3 C2 Ag2 99(4) . . . . ?
C4 C3 C2 Ag7 -154(3) . . . . ?
C4 C3 C2 C1 5(24) . . . . ?
C4 C3 C2 Ag5A -146(4) . . . . ?
C5 C3 C2 Ag2 -141(3) . . . . ?
C5 C3 C2 Ag7 -35(5) . . . . ?
C5 C3 C2 C1 124(22) . . . . ?
C5 C3 C2 Ag5A -27(6) . . . . ?
C30 C27 C26 Ag36 59(4) . . . . ?
C54 C51 C50 Ag21 -65(4) . . . . ?
C54 C51 C50 Ag28 177(3) . . . . ?
C54 C51 C50 C49 -9(15) . . . . ?
C28 C27 C26 Ag36 -165(2) . . . . ?
C53 C51 C50 Ag21 45(4) . . . . ?
C53 C51 C50 Ag28 -74(4) . . . . ?
C53 C51 C50 C49 101(14) . . . . ?
C129 C128 C127 Ag16 114(15) . . . . ?
C129 C128 C127 Ag14 -138(15) . . . . ?
C79 C80 C81 C83 104(21) . . . . ?
C79 C80 C81 C84 -126(20) . . . . ?
C79 C80 C81 C82 -11(22) . . . . ?
C131 C129 C128 Ag16 50(3) . . . . ?
C131 C129 C128 Ag14 168.8(18) . . . . ?
C131 C129 C128 C127 -58(15) . . . . ?
C109 Ag15 C103 Ag14 120(3) . . . . ?
C109 Ag15 C103 Ag12 -134(2) . . . . ?
C109 Ag15 C103 C104 -22(7) . . . . ?
C37 C38 C39 C40 -28(19) . . . . ?
C37 C38 C39 C42 99(17) . . . . ?
C37 C38 C39 C41 -147(17) . . . . ?
C18 C15 C14 Ag10 179.7(17) . . . . ?
C18 C15 C14 C13 -23(18) . . . . ?
C130 C129 C128 Ag16 169.8(16) . . . . ?
C130 C129 C128 Ag14 -71(3) . . . . ?
C130 C129 C128 C127 63(15) . . . . ?
C29 C27 C26 Ag36 -65(3) . . . . ?
C70 C69 C68 C67 -51(18) . . . . ?
C19 C20 C21 C22 -55(29) . . . . ?
C19 C20 C21 C24 -168(28) . . . . ?
C19 C20 C21 C23 87(28) . . . . ?
C107 C105 C104 Ag12 -142(3) . . . . ?
C107 C105 C104 C103 122(4) . . . . ?
C94 C93 C92 Ag4 -118(2) . . . . ?
C94 C93 C92 C91 62(12) . . . . ?
C132 C129 C128 Ag16 -68(3) . . . . ?
C132 C129 C128 Ag14 51(3) . . . . ?
C132 C129 C128 C127 -176(14) . . . . ?
C16 C15 C14 Ag10 -71(3) . . . . ?
C16 C15 C14 C13 87(18) . . . . ?
C61 C62 C63 C64 -34(28) . . . . ?
C61 C62 C63 C65 95(27) . . . . ?
C61 C62 C63 C66 -146(26) . . . . ?
C96 C93 C92 Ag4 121(2) . . . . ?
C96 C93 C92 C91 -59(12) . . . . ?
C63 C62 C61 Ag27 111(26) . . . . ?
C63 C62 C61 Ag25 -49(33) . . . . ?
C63 C62 C61 Ag26 -141(27) . . . . ?
C52 C51 C50 Ag21 152(3) . . . . ?
C52 C51 C50 Ag28 33(4) . . . . ?
C52 C51 C50 C49 -152(13) . . . . ?
C114 C111 C110 Ag33 -90(3) . . . . ?
C114 C111 C110 C109 120(19) . . . . ?
C113 C111 C110 Ag33 28(5) . . . . ?
C113 C111 C110 C109 -122(18) . . . . ?
C72 C69 C68 C67 103(16) . . . . ?
C112 C111 C110 Ag33 156(3) . . . . ?
C112 C111 C110 C109 6(20) . . . . ?
C47 C45 C44 Ag23 -51(5) . . . . ?
C46 C45 C44 Ag23 67(4) . . . . ?
C48 C45 C44 Ag23 -170(3) . . . . ?
O16 W8 O15 Ag35 136.3(16) . . . . ?
O16 W8 O15 Zn2 -85.3(9) . . . . ?
O16 W17 O37 Ag10 -72.7(7) . . . . ?
O16 W17 O37 Zn1 85.8(9) . . . . ?
O16 W17 O41 Ag4A 14.6(12) . . . . ?
O31 W7 O33 W18 128(2) . . . . ?
C105 C104 C103 Ag14 -143(3) . . . . ?
C105 C104 C103 Ag12 121(4) . . . . ?
C105 C104 C103 Ag15 -4(8) . . . . ?
C106 C105 C104 Ag12 96(4) . . . . ?
C106 C105 C104 C103 0(6) . . . . ?
Ag1A C116 C115 Ag19 129(6) . . . . ?
Ag1A C116 C115 Ag2A -70(2) . . . . ?
Ag1A C116 C117 C119 -100(3) . . . . ?
Ag1A C116 C117 C120 21(3) . . . . ?
Ag1A C116 C117 C118 146(2) . . . . ?
Ag1A C122 C121 Ag17 -131.0(18) . . . . ?
Ag1A C122 C121 Ag33 119(6) . . . . ?
Ag1A C122 C123 C124 -55(3) . . . . ?
Ag1A C122 C123 C125 -174.6(17) . . . . ?
Ag1A C122 C123 C126 64(3) . . . . ?
Ag3A C1 C2 Ag2 -147(16) . . . . ?
Ag3A C1 C2 C3 -46(33) . . . . ?
Ag3A C1 C2 Ag5A 110(15) . . . . ?
Ag3A C1 Ag5A Ag2 100.7(15) . . . . ?
Ag3A C1 Ag5A C2 -166(4) . . . . ?
Ag4A C25 C26 Ag36 131(4) . . . . ?
Ag4A C19 C20 Ag26 -122(2) . . . . ?
Ag4A C19 C20 C21 -151(28) . . . . ?
Ag4A C20 C21 C22 157(3) . . . . ?
Ag4A C20 C21 C24 43(4) . . . . ?
Ag4A C20 C21 C23 -61(5) . . . . ?
C2 C1 Ag5A Ag2 -93(3) . . . . ?
C2 C1 Ag5A Ag3A 166(4) . . . . ?
Ag5A C1 C2 Ag2 103(2) . . . . ?
Ag5A C1 C2 C3 -155(22) . . . . ?

loop_
_platon_squeeze_void_nr
_platon_squeeze_void_average_x
_platon_squeeze_void_average_y
_platon_squeeze_void_average_z
_platon_squeeze_void_volume
_platon_squeeze_void_count_electrons
_platon_squeeze_void_content
1 -0.008 0.224 0.293 3712 1327 '60 CH3CN'
